data_7123925
loop_
_publ_author_name
'Kulla, Hannes'
'Michalchuk, Adam A. L.'
'Emmerling, Franziska'

_publ_section_title
;
 Manipulating the dynamics of mechanochemical ternary cocrystal formation
;
_journal_name_full 'Chemical Communications'
_journal_paper_doi 10.1039/C9CC03034D
_journal_year 2019
_chemical_formula_moiety 'C5 H5 N3 O, C5 H8 O4, C6 H6 N2 O'
_chemical_formula_sum 'C16 H19 N5 O6'
_chemical_formula_weight 377.36
_space_group_IT_number 19
_space_group_name_Hall 'P 2ac 2ab'
_space_group_name_H-M_alt 'P 21 21 21'
_symmetry_cell_setting orthorhombic
_symmetry_space_group_name_Hall 'P 2ac 2ab'
_symmetry_space_group_name_H-M 'P 21 21 21'
_audit_update_record
;
2019-07-20 deposited with the CCDC.    2019-07-23 downloaded from the CCDC.
;
_cell_angle_alpha 90
_cell_angle_beta 90
_cell_angle_gamma 90
_cell_formula_units_Z 4
_cell_length_a 22.9747(7)
_cell_length_b 10.9249(3)
_cell_length_c 7.06559(18)
_cell_measurement_temperature 298
_cell_volume 1773.44(9)
_diffrn_ambient_temperature 298
_diffrn_measurement_device_type 'Bruker D8 Advance'
_diffrn_radiation_probe x-ray
_diffrn_radiation_type 'Cu K\a'
_diffrn_radiation_wavelength 1.5406
_exptl_crystal_density_diffrn 1.413
_pd_char_colour white
_pd_proc_ls_prof_R_factor 0.0156
_pd_proc_ls_prof_wR_expected 0.0050
_pd_proc_ls_prof_wR_factor 0.0264
_refine_ls_goodness_of_fit_all 5.27276
_refine_ls_number_parameters 174
_refine_ls_number_restraints 112
_refine_ls_R_I_factor 1.0000
_cod_data_source_file c9cc03034d2.cif
_cod_data_source_block PZAGAIAcif
_cod_original_cell_volume 1773.44(8)
_cod_original_sg_symbol_Hall 'P 2ac 2ab '
_cod_database_code 7123925

loop_
_symmetry_equiv_pos_site_id
_symmetry_equiv_pos_as_xyz
1 'x, y, z '
2 '-x+1/2, -y, z+1/2 '
3 '-x, y+1/2, -z+1/2 '
4 'x+1/2, -y+1/2, -z '

loop_
_atom_site_label
_atom_site_type_symbol
_atom_site_symmetry_multiplicity
_atom_site_fract_x
_atom_site_fract_y
_atom_site_fract_z
_atom_site_occupancy
_atom_site_B_iso_or_equiv
C1 C 4 0.0343(2) 0.3638(5) 0.1364(13) 1 3.51(17)
C2 C 4 0.0949(2) 0.3222(5) 0.1769(12) 1 3.51(17)
C3 C 4 -0.0172(2) 0.2982(4) 0.1361(15) 1 3.51(17)
N4 N 4 0.0268(3) 0.4821(5) 0.1044(12) 1 3.51(17)
O5 O 4 0.1033(4) 0.2104(5) 0.1911(13) 1 3.51(17)
N6 N 4 0.1334(2) 0.4139(4) 0.1873(12) 1 3.51(17)
N7 N 4 -0.0720(2) 0.3391(5) 0.1282(15) 1 3.51(17)
H8 H 4 -0.012(2) 0.2022(6) 0.170(5) 1 4.2(2)
C9 C 4 -0.0262(2) 0.5262(4) 0.0767(14) 1 3.51(17)
H10 H 4 0.125(2) 0.5041(6) 0.166(2) 1 4.2(2)
H11 H 4 0.1763(3) 0.3912(14) 0.210(2) 1 4.2(2)
C12 C 4 -0.0776(2) 0.4604(4) 0.0960(16) 1 3.51(17)
H13 H 4 -0.033(2) 0.6241(6) 0.052(4) 1 4.2(2)
H14 H 4 -0.1176(3) 0.5083(10) 0.065(2) 1 4.2(2)
C15 C 4 0.3193(2) 0.1553(5) 0.3077(14) 1 3.51(17)
C16 C 4 0.2600(2) 0.2003(4) 0.2554(12) 1 3.51(17)
C17 C 4 0.3674(2) 0.2351(5) 0.3126(15) 1 3.51(17)
C18 C 4 0.3372(2) 0.0354(5) 0.3272(15) 1 3.51(17)
O19 O 4 0.2491(3) 0.3102(5) 0.2237(12) 1 3.51(17)
N20 N 4 0.2187(2) 0.1154(4) 0.2432(10) 1 3.51(17)
C21 C 4 0.4232(2) 0.1979(4) 0.3628(14) 1 3.51(17)
H22 H 4 0.3636(10) 0.3339(6) 0.298(4) 1 4.2(2)
C23 C 4 0.3947(2) -0.0063(5) 0.3627(16) 1 3.51(17)
H24 H 4 0.3041(5) -0.0356(7) 0.321(3) 1 4.2(2)
H25 H 4 0.1777(3) 0.1413(13) 0.2083(17) 1 4.2(2)
H26 H 4 0.2165(15) 0.0220(6) 0.263(3) 1 4.2(2)
N27 N 4 0.4367(3) 0.0794(5) 0.3892(15) 1 3.51(17)
H28 H 4 0.4583(3) 0.2622(8) 0.389(6) 1 4.2(2)
H29 H 4 0.403(2) -0.1026(6) 0.392(5) 1 4.2(2)
C30 C 4 0.3168(2) 0.6881(5) 0.2376(7) 1 3.51(17)
C31 C 4 0.2556(2) 0.6369(5) 0.2326(6) 1 3.51(17)
C32 C 4 0.3559(2) 0.5788(5) 0.2047(7) 1 3.51(17)
H33 H 4 0.3230(9) 0.7343(10) 0.1019(10) 1 4.2(2)
H34 H 4 0.3299(6) 0.7336(10) 0.3683(10) 1 4.2(2)
C35 C 4 0.21064(19) 0.7318(5) 0.2787(10) 1 3.51(17)
H36 H 4 0.2498(9) 0.6223(18) 0.0799(9) 1 4.2(2)
H37 H 4 0.2524(11) 0.5648(7) 0.3396(12) 1 4.2(2)
C38 C 4 0.4167(2) 0.6189(5) 0.1577(8) 1 3.51(17)
H39 H 4 0.3678(7) 0.5444(12) 0.3447(10) 1 4.2(2)
H40 H 4 0.3465(8) 0.5207(9) 0.0830(11) 1 4.2(2)
O41 O 4 0.2149(4) 0.8436(5) 0.2998(11) 1 3.51(17)
O42 O 4 0.1576(2) 0.6806(6) 0.2960(11) 1 3.51(17)
O43 O 4 0.4362(3) 0.7237(5) 0.1512(11) 1 3.51(17)
O44 O 4 0.4531(2) 0.5275(6) 0.1176(10) 1 3.51(17)
H45 H 4 0.1235(3) 0.7392(8) 0.332(2) 1 4.2(2)
H46 H 4 0.4956(3) 0.5533(13) 0.080(2) 1 4.2(2)

loop_
_geom_angle_atom_site_label_1
_geom_angle_atom_site_label_2
_geom_angle_atom_site_label_3
_geom_angle
_geom_angle_site_symmetry_1
_geom_angle_site_symmetry_2
_geom_angle_site_symmetry_3
C3 C1 N4 113.2(5) 1_555 1_555 1_555
C2 C1 C3 129.9(5) 1_555 1_555 1_555
C2 C1 N4 116.9(5) 1_555 1_555 1_555
H8 C1 C2 101.5(13) 1_555 1_555 1_555
H8 C1 C3 28.4(13) 1_555 1_555 1_555
H8 C1 N4 141.5(13) 1_555 1_555 1_555
C9 C1 H8 111.5(13) 1_555 1_555 1_555
C9 C1 C2 146.8(4) 1_555 1_555 1_555
C9 C1 C3 83.2(3) 1_555 1_555 1_555
C9 C1 N4 30.0(3) 1_555 1_555 1_555
O5 C1 C9 174.7(4) 1_555 1_555 1_555
O5 C1 H8 73.8(13) 1_555 1_555 1_555
O5 C1 C2 28.1(3) 1_555 1_555 1_555
O5 C1 C3 102.1(4) 1_555 1_555 1_555
O5 C1 N4 144.7(4) 1_555 1_555 1_555
N6 C1 O5 59.3(2) 1_555 1_555 1_555
N6 C1 C9 115.6(3) 1_555 1_555 1_555
N6 C1 H8 132.3(13) 1_555 1_555 1_555
N6 C1 C2 31.2(3) 1_555 1_555 1_555
N6 C1 C3 160.4(5) 1_555 1_555 1_555
N6 C1 N4 85.7(4) 1_555 1_555 1_555
N7 C1 N6 169.7(4) 1_555 1_555 1_555
N7 C1 O5 126.8(3) 1_555 1_555 1_555
N7 C1 C9 58.5(2) 1_555 1_555 1_555
N7 C1 H8 53.0(12) 1_555 1_555 1_555
N7 C1 C2 153.9(4) 1_555 1_555 1_555
N7 C1 C3 24.9(3) 1_555 1_555 1_555
N7 C1 N4 88.5(4) 1_555 1_555 1_555
H10 C1 N7 149.8(8) 1_555 1_555 1_555
H10 C1 N6 23.0(7) 1_555 1_555 1_555
H10 C1 O5 82.3(7) 1_555 1_555 1_555
H10 C1 C9 92.5(7) 1_555 1_555 1_555
H10 C1 H8 155.0(14) 1_555 1_555 1_555
H10 C1 C2 54.2(7) 1_555 1_555 1_555
H10 C1 C3 173.2(8) 1_555 1_555 1_555
H10 C1 N4 62.7(8) 1_555 1_555 1_555
C12 C1 H10 121.6(7) 1_555 1_555 1_555
C12 C1 N7 28.91(17) 1_555 1_555 1_555
C12 C1 N6 144.4(3) 1_555 1_555 1_555
C12 C1 O5 155.7(3) 1_555 1_555 1_555
C12 C1 C9 29.66(17) 1_555 1_555 1_555
C12 C1 H8 81.9(12) 1_555 1_555 1_555
C12 C1 C2 173.3(4) 1_555 1_555 1_555
C12 C1 C3 53.7(3) 1_555 1_555 1_555
C12 C1 N4 59.6(3) 1_555 1_555 1_555
N6 C2 O5 129.0(6) 1_555 1_555 1_555
C1 C2 N6 113.6(5) 1_555 1_555 1_555
C1 C2 O5 117.4(6) 1_555 1_555 1_555
H11 C2 C1 140.2(6) 1_555 1_555 1_555
H11 C2 N6 26.7(5) 1_555 1_555 1_555
H11 C2 O5 102.3(7) 1_555 1_555 1_555
H10 C2 H11 49.6(15) 1_555 1_555 1_555
H10 C2 C1 90.7(14) 1_555 1_555 1_555
H10 C2 N6 22.9(14) 1_555 1_555 1_555
H10 C2 O5 151.8(15) 1_555 1_555 1_555
N4 C2 H10 61.3(14) 1_555 1_555 1_555
N4 C2 H11 110.8(5) 1_555 1_555 1_555
N4 C2 C1 29.5(3) 1_555 1_555 1_555
N4 C2 N6 84.2(4) 1_555 1_555 1_555
N4 C2 O5 146.6(6) 1_555 1_555 1_555
C3 C2 N4 53.5(2) 1_555 1_555 1_555
C3 C2 H10 114.6(14) 1_555 1_555 1_555
C3 C2 H11 164.0(5) 1_555 1_555 1_555
C3 C2 C1 24.1(3) 1_555 1_555 1_555
C3 C2 N6 137.3(4) 1_555 1_555 1_555
C3 C2 O5 93.7(5) 1_555 1_555 1_555
H25 C2 C3 128.3(3) 1_555 1_555 1_555
H25 C2 N4 172.0(5) 1_555 1_555 1_555
H25 C2 H10 117.0(14) 1_555 1_555 1_555
H25 C2 H11 67.7(5) 1_555 1_555 1_555
H25 C2 C1 151.5(4) 1_555 1_555 1_555
H25 C2 N6 94.3(4) 1_555 1_555 1_555
H25 C2 O5 34.8(5) 1_555 1_555 1_555
H8 C2 H25 105.9(6) 1_555 1_555 1_555
H8 C2 C3 22.8(6) 1_555 1_555 1_555
H8 C2 N4 76.3(6) 1_555 1_555 1_555
H8 C2 H10 137.1(15) 1_555 1_555 1_555
H8 C2 H11 171.7(8) 1_555 1_555 1_555
H8 C2 C1 46.9(6) 1_555 1_555 1_555
H8 C2 N6 159.4(7) 1_555 1_555 1_555
H8 C2 O5 71.1(7) 1_555 1_555 1_555
H34 C2 H8 114.9(8) 2_564 1_555 1_555
H34 C2 H25 59.3(4) 2_564 1_555 1_555
H34 C2 C3 119.6(5) 2_564 1_555 1_555
H34 C2 N4 112.8(4) 2_564 1_555 1_555
H34 C2 H10 88.5(10) 2_564 1_555 1_555
H34 C2 H11 66.9(5) 2_564 1_555 1_555
H34 C2 C1 119.0(6) 2_564 1_555 1_555
H34 C2 N6 78.5(5) 2_564 1_555 1_555
H34 C2 O5 75.9(6) 2_564 1_555 1_555
H39 C2 H34 46.1(4) 2_564 1_555 2_564
H39 C2 H8 119.0(8) 2_564 1_555 1_555
H39 C2 H25 102.8(4) 2_564 1_555 1_555
H39 C2 C3 104.7(4) 2_564 1_555 1_555
H39 C2 N4 69.7(4) 2_564 1_555 1_555
H39 C2 H10 52.9(5) 2_564 1_555 1_555
H39 C2 H11 68.5(6) 2_564 1_555 1_555
H39 C2 C1 88.1(5) 2_564 1_555 1_555
H39 C2 N6 58.1(5) 2_564 1_555 1_555
H39 C2 O5 121.0(7) 2_564 1_555 1_555
H29 C2 H39 81.9(7) 2_554 1_555 2_564
H29 C2 H34 48.3(9) 2_554 1_555 2_564
H29 C2 H8 69.0(12) 2_554 1_555 1_555
H29 C2 H25 59.4(9) 2_554 1_555 1_555
H29 C2 C3 82.3(10) 2_554 1_555 1_555
H29 C2 N4 115.5(9) 2_554 1_555 1_555
H29 C2 H10 133.9(10) 2_554 1_555 1_555
H29 C2 H11 110.1(11) 2_554 1_555 1_555
H29 C2 C1 97.1(10) 2_554 1_555 1_555
H29 C2 N6 126.8(10) 2_554 1_555 1_555
H29 C2 O5 45.2(8) 2_554 1_555 1_555
N7 C3 H8 116(3) 1_555 1_555 1_555
C1 C3 N7 129.3(5) 1_555 1_555 1_555
C1 C3 H8 114(3) 1_555 1_555 1_555
N4 C3 C1 32.6(3) 1_555 1_555 1_555
N4 C3 N7 96.9(4) 1_555 1_555 1_555
N4 C3 H8 147(3) 1_555 1_555 1_555
C12 C3 N4 64.3(2) 1_555 1_555 1_555
C12 C3 C1 96.8(4) 1_555 1_555 1_555
C12 C3 N7 32.6(3) 1_555 1_555 1_555
C12 C3 H8 148(3) 1_555 1_555 1_555
C9 C3 C12 33.02(19) 1_555 1_555 1_555
C9 C3 N4 31.4(2) 1_555 1_555 1_555
C9 C3 C1 64.0(3) 1_555 1_555 1_555
C9 C3 N7 65.7(3) 1_555 1_555 1_555
C9 C3 H8 176(3) 1_555 1_555 1_555
H45 C3 C9 100.7(3) 3_545 1_555 1_555
H45 C3 C12 67.7(3) 3_545 1_555 1_555
H45 C3 N4 131.7(3) 3_545 1_555 1_555
H45 C3 C1 162.8(4) 3_545 1_555 1_555
H45 C3 N7 35.1(3) 3_545 1_555 1_555
H45 C3 H8 81(3) 3_545 1_555 1_555
C2 C3 H45 165.4(5) 1_555 1_555 3_545
C2 C3 C9 90.0(2) 1_555 1_555 1_555
C2 C3 C12 122.7(3) 1_555 1_555 1_555
C2 C3 N4 58.6(2) 1_555 1_555 1_555
C2 C3 C1 26.1(3) 1_555 1_555 1_555
C2 C3 N7 154.5(4) 1_555 1_555 1_555
C2 C3 H8 88(3) 1_555 1_555 1_555
O5 C3 C2 24.78(16) 1_555 1_555 1_555
O5 C3 H45 143.9(3) 1_555 1_555 3_545
O5 C3 C9 114.7(2) 1_555 1_555 1_555
O5 C3 C12 147.5(3) 1_555 1_555 1_555
O5 C3 N4 83.3(2) 1_555 1_555 1_555
O5 C3 C1 50.7(3) 1_555 1_555 1_555
O5 C3 N7 174.8(7) 1_555 1_555 1_555
O5 C3 H8 64(3) 1_555 1_555 1_555
H13 C3 O5 50.7(9) 3_545 1_555 1_555
H13 C3 C2 67.8(9) 3_545 1_555 1_555
H13 C3 H45 97.7(9) 3_545 1_555 3_545
H13 C3 C9 138.1(6) 3_545 1_555 1_555
H13 C3 C12 141.9(8) 3_545 1_555 1_555
H13 C3 N4 116.6(7) 3_545 1_555 1_555
H13 C3 C1 90.1(9) 3_545 1_555 1_555
H13 C3 N7 125.2(10) 3_545 1_555 1_555
H13 C3 H8 38(2) 3_545 1_555 1_555
C9 N4 C1 120.1(5) 1_555 1_555 1_555
H13 N4 C9 26.8(11) 1_555 1_555 1_555
H13 N4 C1 146.8(11) 1_555 1_555 1_555
C3 N4 H13 112.6(11) 1_555 1_555 1_555
C3 N4 C9 85.8(4) 1_555 1_555 1_555
C3 N4 C1 34.2(3) 1_555 1_555 1_555
H10 N4 C3 120.7(3) 1_555 1_555 1_555
H10 N4 H13 126.2(11) 1_555 1_555 1_555
H10 N4 C9 152.7(5) 1_555 1_555 1_555
H10 N4 C1 86.7(4) 1_555 1_555 1_555
C2 N4 H10 53.0(3) 1_555 1_555 1_555
C2 N4 C3 67.9(2) 1_555 1_555 1_555
C2 N4 H13 177.7(10) 1_555 1_555 1_555
C2 N4 C9 153.6(5) 1_555 1_555 1_555
C2 N4 C1 33.7(3) 1_555 1_555 1_555
C12 N4 C2 125.6(3) 1_555 1_555 1_555
C12 N4 H10 170.6(7) 1_555 1_555 1_555
C12 N4 C3 58.0(2) 1_555 1_555 1_555
C12 N4 H13 54.7(10) 1_555 1_555 1_555
C12 N4 C9 28.0(3) 1_555 1_555 1_555
C12 N4 C1 92.2(4) 1_555 1_555 1_555
N6 N4 C12 154.9(3) 1_555 1_555 1_555
N6 N4 C2 30.46(18) 1_555 1_555 1_555
N6 N4 H10 22.6(2) 1_555 1_555 1_555
N6 N4 C3 98.2(3) 1_555 1_555 1_555
N6 N4 H13 148.8(10) 1_555 1_555 1_555
N6 N4 C9 173.7(5) 1_555 1_555 1_555
N6 N4 C1 64.1(3) 1_555 1_555 1_555
N7 N4 N6 126.3(3) 1_555 1_555 1_555
N7 N4 C12 29.28(18) 1_555 1_555 1_555
N7 N4 C2 96.4(3) 1_555 1_555 1_555
N7 N4 H10 148.3(4) 1_555 1_555 1_555
N7 N4 C3 28.76(18) 1_555 1_555 1_555
N7 N4 H13 84.0(11) 1_555 1_555 1_555
N7 N4 C9 57.2(3) 1_555 1_555 1_555
N7 N4 C1 62.9(3) 1_555 1_555 1_555
H8 N4 N7 109.9(10) 3_555 1_555 1_555
H8 N4 N6 102.7(10) 3_555 1_555 1_555
H8 N4 C12 88.9(10) 3_555 1_555 1_555
H8 N4 C2 124.1(9) 3_555 1_555 1_555
H8 N4 H10 85.6(11) 3_555 1_555 1_555
H8 N4 C3 129.1(9) 3_555 1_555 1_555
H8 N4 H13 53.8(12) 3_555 1_555 1_555
H8 N4 C9 71.0(10) 3_555 1_555 1_555
H8 N4 C1 136.9(9) 3_555 1_555 1_555
H39 N4 H8 120.0(9) 2_564 1_555 3_555
H39 N4 N7 129.4(4) 2_564 1_555 1_555
H39 N4 N6 50.7(3) 2_564 1_555 1_555
H39 N4 C12 139.9(5) 2_564 1_555 1_555
H39 N4 C2 62.7(3) 2_564 1_555 1_555
H39 N4 H10 49.3(5) 2_564 1_555 1_555
H39 N4 C3 109.3(4) 2_564 1_555 1_555
H39 N4 H13 118.7(11) 2_564 1_555 1_555
H39 N4 C9 132.5(7) 2_564 1_555 1_555
H39 N4 C1 84.6(5) 2_564 1_555 1_555
H28 N4 H39 73.3(5) 2_564 1_555 2_564
H28 N4 H8 63.3(9) 2_564 1_555 3_555
H28 N4 N7 127.7(4) 2_564 1_555 1_555
H28 N4 N6 104.7(3) 2_564 1_555 1_555
H28 N4 C12 100.4(3) 2_564 1_555 1_555
H28 N4 C2 131.8(3) 2_564 1_555 1_555
H28 N4 H10 83.9(4) 2_564 1_555 1_555
H28 N4 C3 150.6(6) 2_564 1_555 1_555
H28 N4 H13 48.8(11) 2_564 1_555 1_555
H28 N4 C9 73.2(4) 2_564 1_555 1_555
H28 N4 C1 156.9(8) 2_564 1_555 1_555
H25 O5 C2 123.0(7) 1_555 1_555 1_555
N6 O5 H25 96.6(5) 1_555 1_555 1_555
N6 O5 C2 26.5(3) 1_555 1_555 1_555
C1 O5 N6 61.0(2) 1_555 1_555 1_555
C1 O5 H25 156.6(6) 1_555 1_555 1_555
C1 O5 C2 34.5(4) 1_555 1_555 1_555
H29 O5 C1 99.4(10) 2_554 1_555 1_555
H29 O5 N6 118.1(7) 2_554 1_555 1_555
H29 O5 H25 85.2(13) 2_554 1_555 1_555
H29 O5 C2 113.4(8) 2_554 1_555 1_555
H11 O5 H29 116.9(11) 1_555 1_555 2_554
H11 O5 C1 84.3(3) 1_555 1_555 1_555
H11 O5 N6 23.3(3) 1_555 1_555 1_555
H11 O5 H25 73.4(5) 1_555 1_555 1_555
H11 O5 C2 49.8(4) 1_555 1_555 1_555
H13 O5 H11 129.9(7) 3_545 1_555 1_555
H13 O5 H29 113.1(12) 3_545 1_555 2_554
H13 O5 C1 87.2(8) 3_545 1_555 1_555
H13 O5 N6 122.5(5) 3_545 1_555 1_555
H13 O5 H25 112.2(9) 3_545 1_555 1_555
H13 O5 C2 108.3(7) 3_545 1_555 1_555
H8 O5 H13 53.5(11) 1_555 1_555 3_545
H8 O5 H11 132.3(4) 1_555 1_555 1_555
H8 O5 H29 82.8(15) 1_555 1_555 2_554
H8 O5 C1 48.6(3) 1_555 1_555 1_555
H8 O5 N6 109.1(3) 1_555 1_555 1_555
H8 O5 H25 154.3(5) 1_555 1_555 1_555
H8 O5 C2 82.7(5) 1_555 1_555 1_555
H34 O5 H8 120.4(9) 2_564 1_555 1_555
H34 O5 H13 168.5(7) 2_564 1_555 3_545
H34 O5 H11 61.5(4) 2_564 1_555 1_555
H34 O5 H29 55.4(10) 2_564 1_555 2_554
H34 O5 C1 94.6(4) 2_564 1_555 1_555
H34 O5 N6 67.7(4) 2_564 1_555 1_555
H34 O5 H25 69.1(5) 2_564 1_555 1_555
H34 O5 C2 78.8(6) 2_564 1_555 1_555
H14 O5 H34 127.0(4) 3_545 1_555 2_564
H14 O5 H8 97.1(6) 3_545 1_555 1_555
H14 O5 H13 50.6(7) 3_545 1_555 3_545
H14 O5 H11 119.3(5) 3_545 1_555 1_555
H14 O5 H29 99.2(6) 3_545 1_555 2_554
H14 O5 C1 137.8(5) 3_545 1_555 1_555
H14 O5 N6 136.0(5) 3_545 1_555 1_555
H14 O5 H25 62.5(5) 3_545 1_555 1_555
H14 O5 C2 146.9(8) 3_545 1_555 1_555
N20 O5 H14 62.1(2) 1_555 1_555 3_545
N20 O5 H34 71.3(4) 1_555 1_555 2_564
N20 O5 H8 156.4(3) 1_555 1_555 1_555
N20 O5 H13 110.8(9) 1_555 1_555 3_545
N20 O5 H11 70.8(3) 1_555 1_555 1_555
N20 O5 H29 89.5(12) 1_555 1_555 2_554
N20 O5 C1 155.0(3) 1_555 1_555 1_555
N20 O5 N6 94.1(3) 1_555 1_555 1_555
N20 O5 H25 4.4(3) 1_555 1_555 1_555
N20 O5 C2 120.7(6) 1_555 1_555 1_555
C3 O5 N20 177.8(3) 1_555 1_555 1_555
C3 O5 H14 116.3(4) 1_555 1_555 3_545
C3 O5 H34 109.5(4) 1_555 1_555 2_564
C3 O5 H8 21.4(3) 1_555 1_555 1_555
C3 O5 H13 68.0(9) 1_555 1_555 3_545
C3 O5 H11 111.4(3) 1_555 1_555 1_555
C3 O5 H29 89.2(13) 1_555 1_555 2_554
C3 O5 C1 27.23(18) 1_555 1_555 1_555
C3 O5 N6 88.1(3) 1_555 1_555 1_555
C3 O5 H25 174.0(5) 1_555 1_555 1_555
C3 O5 C2 61.6(4) 1_555 1_555 1_555
C9 O5 C3 75.5(3) 3_545 1_555 1_555
C9 O5 N20 102.8(2) 3_545 1_555 1_555
C9 O5 H14 41.0(2) 3_545 1_555 3_545
C9 O5 H34 150.3(4) 3_545 1_555 2_564
C9 O5 H8 56.3(5) 3_545 1_555 1_555
C9 O5 H13 19.2(4) 3_545 1_555 3_545
C9 O5 H11 145.6(5) 3_545 1_555 1_555
C9 O5 H29 96.3(9) 3_545 1_555 2_554
C9 O5 C1 99.4(3) 3_545 1_555 1_555
C9 O5 N6 141.7(4) 3_545 1_555 1_555
C9 O5 H25 102.9(5) 3_545 1_555 1_555
C9 O5 C2 125.8(6) 3_545 1_555 1_555
C12 O5 C9 25.40(15) 3_545 1_555 3_545
C12 O5 C3 99.6(3) 3_545 1_555 1_555
C12 O5 N20 78.5(2) 3_545 1_555 1_555
C12 O5 H14 19.7(2) 3_545 1_555 3_545
C12 O5 H34 132.2(4) 3_545 1_555 2_564
C12 O5 H8 79.2(4) 3_545 1_555 1_555
C12 O5 H13 40.9(5) 3_545 1_555 3_545
C12 O5 H11 138.7(5) 3_545 1_555 1_555
C12 O5 H29 89.1(6) 3_545 1_555 2_554
C12 O5 C1 124.7(4) 3_545 1_555 1_555
C12 O5 N6 152.0(5) 3_545 1_555 1_555
C12 O5 H25 78.0(5) 3_545 1_555 1_555
C12 O5 C2 149.0(7) 3_545 1_555 1_555
H11 N6 H10 116(3) 1_555 1_555 1_555
C2 N6 H11 117.5(10) 1_555 1_555 1_555
C2 N6 H10 126(3) 1_555 1_555 1_555
O5 N6 C2 24.5(3) 1_555 1_555 1_555
O5 N6 H11 93.0(9) 1_555 1_555 1_555
O5 N6 H10 151(3) 1_555 1_555 1_555
C1 N6 O5 59.7(3) 1_555 1_555 1_555
C1 N6 C2 35.2(3) 1_555 1_555 1_555
C1 N6 H11 152.7(9) 1_555 1_555 1_555
C1 N6 H10 91(3) 1_555 1_555 1_555
H39 N6 C1 83.3(5) 2_564 1_555 1_555
H39 N6 O5 100.6(5) 2_564 1_555 1_555
H39 N6 C2 94.4(6) 2_564 1_555 1_555
H39 N6 H11 102.0(11) 2_564 1_555 1_555
H39 N6 H10 70.8(10) 2_564 1_555 1_555
N4 N6 H39 73.6(4) 1_555 1_555 2_564
N4 N6 C1 30.17(19) 1_555 1_555 1_555
N4 N6 O5 89.8(3) 1_555 1_555 1_555
N4 N6 C2 65.4(3) 1_555 1_555 1_555
N4 N6 H11 175.2(10) 1_555 1_555 1_555
N4 N6 H10 61(3) 1_555 1_555 1_555
H34 N6 N4 104.8(4) 2_564 1_555 1_555
H34 N6 H39 48.8(4) 2_564 1_555 2_564
H34 N6 C1 91.9(4) 2_564 1_555 1_555
H34 N6 O5 64.2(3) 2_564 1_555 1_555
H34 N6 C2 74.5(5) 2_564 1_555 1_555
H34 N6 H11 73.0(10) 2_564 1_555 1_555
H34 N6 H10 118.6(13) 2_564 1_555 1_555
O19 N6 H34 65.5(3) 1_555 1_555 2_564
O19 N6 N4 170.1(4) 1_555 1_555 1_555
O19 N6 H39 99.8(4) 1_555 1_555 2_564
O19 N6 C1 143.5(3) 1_555 1_555 1_555
O19 N6 O5 84.2(3) 1_555 1_555 1_555
O19 N6 C2 108.6(4) 1_555 1_555 1_555
O19 N6 H11 9.7(10) 1_555 1_555 1_555
O19 N6 H10 125(3) 1_555 1_555 1_555
H40 N6 O19 82.3(4) 2_565 1_555 1_555
H40 N6 H34 146.6(4) 2_565 1_555 2_564
H40 N6 N4 106.9(4) 2_565 1_555 1_555
H40 N6 H39 153.7(4) 2_565 1_555 2_564
H40 N6 C1 110.7(5) 2_565 1_555 1_555
H40 N6 O5 105.6(4) 2_565 1_555 1_555
H40 N6 C2 109.9(6) 2_565 1_555 1_555
H40 N6 H11 76.1(10) 2_565 1_555 1_555
H40 N6 H10 86.4(11) 2_565 1_555 1_555
O42 N6 H40 59.9(3) 1_555 1_555 2_565
O42 N6 O19 100.5(2) 1_555 1_555 1_555
O42 N6 H34 132.2(4) 1_555 1_555 2_564
O42 N6 N4 87.4(2) 1_555 1_555 1_555
O42 N6 H39 94.2(4) 1_555 1_555 2_564
O42 N6 C1 115.6(2) 1_555 1_555 1_555
O42 N6 O5 163.5(4) 1_555 1_555 1_555
O42 N6 C2 147.7(4) 1_555 1_555 1_555
O42 N6 H11 91.0(9) 1_555 1_555 1_555
O42 N6 H10 32(2) 1_555 1_555 1_555
H25 N6 O42 145.9(3) 1_555 1_555 1_555
H25 N6 H40 97.8(4) 1_555 1_555 2_565
H25 N6 O19 48.0(2) 1_555 1_555 1_555
H25 N6 H34 54.3(3) 1_555 1_555 2_564
H25 N6 N4 125.4(3) 1_555 1_555 1_555
H25 N6 H39 103.0(4) 1_555 1_555 2_564
H25 N6 C1 95.7(2) 1_555 1_555 1_555
H25 N6 O5 36.2(3) 1_555 1_555 1_555
H25 N6 C2 60.6(3) 1_555 1_555 1_555
H25 N6 H11 57.0(9) 1_555 1_555 1_555
H25 N6 H10 170(3) 1_555 1_555 1_555
C12 N7 C3 115.0(5) 1_555 1_555 1_555
H45 N7 C12 128.1(5) 3_545 1_555 1_555
H45 N7 C3 116.8(5) 3_545 1_555 1_555
H8 N7 H45 88.4(11) 1_555 1_555 3_545
H8 N7 C12 143.3(11) 1_555 1_555 1_555
H8 N7 C3 28.4(11) 1_555 1_555 1_555
H14 N7 H8 166.6(11) 1_555 1_555 1_555
H14 N7 H45 104.8(5) 1_555 1_555 3_545
H14 N7 C12 23.7(3) 1_555 1_555 1_555
H14 N7 C3 138.3(5) 1_555 1_555 1_555
C9 N7 H14 55.8(3) 1_555 1_555 1_555
C9 N7 H8 111.1(11) 1_555 1_555 1_555
C9 N7 H45 160.2(5) 1_555 1_555 3_545
C9 N7 C12 32.3(3) 1_555 1_555 1_555
C9 N7 C3 82.7(4) 1_555 1_555 1_555
C1 N7 C9 57.2(2) 1_555 1_555 1_555
C1 N7 H14 113.0(3) 1_555 1_555 1_555
C1 N7 H8 53.9(10) 1_555 1_555 1_555
C1 N7 H45 142.0(5) 1_555 1_555 3_545
C1 N7 C12 89.4(4) 1_555 1_555 1_555
C1 N7 C3 25.8(3) 1_555 1_555 1_555
O42 N7 C1 142.9(3) 3_545 1_555 1_555
O42 N7 C9 158.8(3) 3_545 1_555 1_555
O42 N7 H14 103.8(3) 3_545 1_555 1_555
O42 N7 H8 89.5(11) 3_545 1_555 1_555
O42 N7 H45 2.1(6) 3_545 1_555 3_545
O42 N7 C12 126.8(4) 3_545 1_555 1_555
O42 N7 C3 117.9(4) 3_545 1_555 1_555
N4 N7 O42 169.5(4) 1_555 1_555 3_545
N4 N7 C1 28.64(18) 1_555 1_555 1_555
N4 N7 C9 28.58(18) 1_555 1_555 1_555
N4 N7 H14 84.4(3) 1_555 1_555 1_555
N4 N7 H8 82.6(10) 1_555 1_555 1_555
N4 N7 H45 169.6(5) 1_555 1_555 3_545
N4 N7 C12 60.8(3) 1_555 1_555 1_555
N4 N7 C3 54.3(3) 1_555 1_555 1_555
N7 H8 C3 36.0(16) 1_555 1_555 1_555
C1 H8 N7 73.1(4) 1_555 1_555 1_555
C1 H8 C3 37.4(14) 1_555 1_555 1_555
H13 H8 C1 100.2(18) 3_545 1_555 1_555
H13 H8 N7 132.1(18) 3_545 1_555 1_555
H13 H8 C3 125(2) 3_545 1_555 1_555
H45 H8 H13 119(2) 3_545 1_555 3_545
H45 H8 C1 112.0(11) 3_545 1_555 1_555
H45 H8 N7 39.1(9) 3_545 1_555 1_555
H45 H8 C3 75(2) 3_545 1_555 1_555
O5 H8 H45 168.7(4) 1_555 1_555 3_545
O5 H8 H13 62.2(16) 1_555 1_555 3_545
O5 H8 C1 57.6(12) 1_555 1_555 1_555
O5 H8 N7 130.7(11) 1_555 1_555 1_555
O5 H8 C3 95(3) 1_555 1_555 1_555
C9 H8 O5 70.7(11) 3_545 1_555 1_555
C9 H8 H45 115.2(14) 3_545 1_555 3_545
C9 H8 H13 22.9(4) 3_545 1_555 3_545
C9 H8 C1 120.0(19) 3_545 1_555 1_555
C9 H8 N7 144.3(19) 3_545 1_555 1_555
C9 H8 C3 148(2) 3_545 1_555 1_555
C2 H8 C9 91.9(14) 1_555 1_555 3_545
C2 H8 O5 26.2(5) 1_555 1_555 1_555
C2 H8 H45 142.9(5) 1_555 1_555 3_545
C2 H8 H13 76.8(16) 1_555 1_555 3_545
C2 H8 C1 31.6(7) 1_555 1_555 1_555
C2 H8 N7 104.5(6) 1_555 1_555 1_555
C2 H8 C3 69(2) 1_555 1_555 1_555
N4 H8 C2 118.8(15) 3_545 1_555 1_555
N4 H8 C9 26.9(3) 3_545 1_555 3_545
N4 H8 O5 96.4(11) 3_545 1_555 1_555
N4 H8 H45 91.0(12) 3_545 1_555 3_545
N4 H8 H13 45.5(8) 3_545 1_555 3_545
N4 H8 C1 145.6(19) 3_545 1_555 1_555
N4 H8 N7 127(2) 3_545 1_555 1_555
N4 H8 C3 156(3) 3_545 1_555 1_555
N4 C9 H13 120(3) 1_555 1_555 1_555
C12 C9 N4 125.3(5) 1_555 1_555 1_555
C12 C9 H13 114(3) 1_555 1_555 1_555
H14 C9 C12 27.2(4) 1_555 1_555 1_555
H14 C9 N4 152.5(5) 1_555 1_555 1_555
H14 C9 H13 87(3) 1_555 1_555 1_555
C1 C9 H14 122.6(4) 1_555 1_555 1_555
C1 C9 C12 95.5(4) 1_555 1_555 1_555
C1 C9 N4 30.0(3) 1_555 1_555 1_555
C1 C9 H13 150(3) 1_555 1_555 1_555
N7 C9 C1 64.3(2) 1_555 1_555 1_555
N7 C9 H14 58.3(3) 1_555 1_555 1_555
N7 C9 C12 31.3(3) 1_555 1_555 1_555
N7 C9 N4 94.2(4) 1_555 1_555 1_555
N7 C9 H13 145(3) 1_555 1_555 1_555
C3 C9 N7 31.58(19) 1_555 1_555 1_555
C3 C9 C1 32.80(17) 1_555 1_555 1_555
C3 C9 H14 89.8(4) 1_555 1_555 1_555
C3 C9 C12 62.9(3) 1_555 1_555 1_555
C3 C9 N4 62.8(3) 1_555 1_555 1_555
C3 C9 H13 177.0(13) 1_555 1_555 1_555
H8 C9 C3 123.3(7) 3_555 1_555 1_555
H8 C9 N7 130.7(8) 3_555 1_555 1_555
H8 C9 C1 103.0(8) 3_555 1_555 1_555
H8 C9 H14 114.0(11) 3_555 1_555 1_555
H8 C9 C12 124.5(11) 3_555 1_555 1_555
H8 C9 N4 82.2(10) 3_555 1_555 1_555
H8 C9 H13 57.7(19) 3_555 1_555 1_555
H28 C9 H8 66.2(10) 2_564 1_555 3_555
H28 C9 C3 139.9(4) 2_564 1_555 1_555
H28 C9 N7 162.3(8) 2_564 1_555 1_555
H28 C9 C1 110.6(3) 2_564 1_555 1_555
H28 C9 H14 123.7(5) 2_564 1_555 1_555
H28 C9 C12 149.3(7) 2_564 1_555 1_555
H28 C9 N4 82.6(4) 2_564 1_555 1_555
H28 C9 H13 43(2) 2_564 1_555 1_555
O5 C9 H28 91.7(4) 3_555 1_555 2_564
O5 C9 H8 53.0(10) 3_555 1_555 3_555
O5 C9 C3 126.1(4) 3_555 1_555 1_555
O5 C9 N7 103.1(3) 3_555 1_555 1_555
O5 C9 C1 137.8(5) 3_555 1_555 1_555
O5 C9 H14 61.3(4) 3_555 1_555 1_555
O5 C9 C12 78.6(4) 3_555 1_555 1_555
O5 C9 N4 132.4(6) 3_555 1_555 1_555
O5 C9 H13 52(2) 3_555 1_555 1_555
H11 H10 N6 32.1(18) 1_555 1_555 1_555
C2 H10 H11 63.0(5) 1_555 1_555 1_555
C2 H10 N6 30.9(17) 1_555 1_555 1_555
O42 H10 C2 153.8(9) 1_555 1_555 1_555
O42 H10 H11 108(2) 1_555 1_555 1_555
O42 H10 N6 135(3) 1_555 1_555 1_555
N4 H10 O42 119.2(16) 1_555 1_555 1_555
N4 H10 C2 65.7(13) 1_555 1_555 1_555
N4 H10 H11 128.6(13) 1_555 1_555 1_555
N4 H10 N6 97(3) 1_555 1_555 1_555
H39 H10 N4 82.2(12) 2_564 1_555 1_555
H39 H10 O42 124.4(11) 2_564 1_555 1_555
H39 H10 C2 81.1(6) 2_564 1_555 1_555
H39 H10 H11 88.0(12) 2_564 1_555 1_555
H39 H10 N6 85.0(10) 2_564 1_555 1_555
C1 H10 H39 81.1(10) 1_555 1_555 2_564
C1 H10 N4 30.6(6) 1_555 1_555 1_555
C1 H10 O42 143(2) 1_555 1_555 1_555
C1 H10 C2 35.1(7) 1_555 1_555 1_555
C1 H10 H11 98.0(8) 1_555 1_555 1_555
C1 H10 N6 66(2) 1_555 1_555 1_555
H45 H10 C1 124.1(18) 1_555 1_555 1_555
H45 H10 H39 127.6(6) 1_555 1_555 2_564
H45 H10 N4 99.2(14) 1_555 1_555 1_555
H45 H10 O42 20.1(3) 1_555 1_555 1_555
H45 H10 C2 147.0(17) 1_555 1_555 1_555
H45 H10 H11 125.5(19) 1_555 1_555 1_555
H45 H10 N6 145.3(14) 1_555 1_555 1_555
H40 H10 H45 71.3(5) 2_565 1_555 1_555
H40 H10 C1 101.5(9) 2_565 1_555 1_555
H40 H10 H39 155.3(15) 2_565 1_555 2_564
H40 H10 N4 112.6(14) 2_565 1_555 1_555
H40 H10 O42 67.0(6) 2_565 1_555 1_555
H40 H10 C2 87.2(5) 2_565 1_555 1_555
H40 H10 H11 67.4(9) 2_565 1_555 1_555
H40 H10 N6 74.1(12) 2_565 1_555 1_555
H22 H10 H40 146.4(11) 2_564 1_555 2_565
H22 H10 H45 80.4(5) 2_564 1_555 1_555
H22 H10 C1 109.4(12) 2_564 1_555 1_555
H22 H10 H39 47.3(5) 2_564 1_555 2_564
H22 H10 N4 89.2(10) 2_564 1_555 1_555
H22 H10 O42 80.2(6) 2_564 1_555 1_555
H22 H10 C2 126.0(10) 2_564 1_555 1_555
H22 H10 H11 119.4(19) 2_564 1_555 1_555
H22 H10 N6 130.7(15) 2_564 1_555 1_555
H10 H11 N6 31.7(15) 1_555 1_555 1_555
O19 H11 H10 160.3(16) 1_555 1_555 1_555
O19 H11 N6 165.1(15) 1_555 1_555 1_555
C2 H11 O19 130.2(8) 1_555 1_555 1_555
C2 H11 H10 67.5(14) 1_555 1_555 1_555
C2 H11 N6 35.8(6) 1_555 1_555 1_555
O5 H11 C2 27.9(3) 1_555 1_555 1_555
O5 H11 O19 102.6(7) 1_555 1_555 1_555
O5 H11 H10 95.3(14) 1_555 1_555 1_555
O5 H11 N6 63.7(7) 1_555 1_555 1_555
H25 H11 O5 41.1(3) 1_555 1_555 1_555
H25 H11 C2 68.9(5) 1_555 1_555 1_555
H25 H11 O19 61.5(5) 1_555 1_555 1_555
H25 H11 H10 135.9(14) 1_555 1_555 1_555
H25 H11 N6 104.6(9) 1_555 1_555 1_555
H37 H11 H25 133.3(5) 1_555 1_555 1_555
H37 H11 O5 163.2(7) 1_555 1_555 1_555
H37 H11 C2 152.1(7) 1_555 1_555 1_555
H37 H11 O19 75.1(5) 1_555 1_555 1_555
H37 H11 H10 90.1(14) 1_555 1_555 1_555
H37 H11 N6 119.8(12) 1_555 1_555 1_555
H34 H11 H37 131.6(6) 2_564 1_555 1_555
H34 H11 H25 60.4(5) 2_564 1_555 1_555
H34 H11 O5 63.2(5) 2_564 1_555 1_555
H34 H11 C2 70.8(6) 2_564 1_555 1_555
H34 H11 O19 82.0(6) 2_564 1_555 1_555
H34 H11 H10 99.1(9) 2_564 1_555 1_555
H34 H11 N6 86.3(10) 2_564 1_555 1_555
C16 H11 H34 76.9(5) 1_555 1_555 2_564
C16 H11 H37 92.2(5) 1_555 1_555 1_555
C16 H11 H25 42.4(3) 1_555 1_555 1_555
C16 H11 O5 83.4(5) 1_555 1_555 1_555
C16 H11 C2 111.2(6) 1_555 1_555 1_555
C16 H11 O19 19.7(3) 1_555 1_555 1_555
C16 H11 H10 176.0(11) 1_555 1_555 1_555
C16 H11 N6 147.0(11) 1_555 1_555 1_555
H40 H11 C16 105.4(6) 2_565 1_555 1_555
H40 H11 H34 163.6(6) 2_565 1_555 2_564
H40 H11 H37 64.8(5) 2_565 1_555 1_555
H40 H11 H25 110.0(6) 2_565 1_555 1_555
H40 H11 O5 100.7(5) 2_565 1_555 1_555
H40 H11 C2 93.6(6) 2_565 1_555 1_555
H40 H11 O19 105.7(7) 2_565 1_555 1_555
H40 H11 H10 78.6(8) 2_565 1_555 1_555
H40 H11 N6 83.5(10) 2_565 1_555 1_555
H39 H11 H40 133.3(6) 2_564 1_555 2_565
H39 H11 C16 121.4(6) 2_564 1_555 1_555
H39 H11 H34 47.0(4) 2_564 1_555 2_564
H39 H11 H37 111.0(6) 2_564 1_555 1_555
H39 H11 H25 104.3(6) 2_564 1_555 1_555
H39 H11 O5 85.0(5) 2_564 1_555 1_555
H39 H11 C2 70.2(5) 2_564 1_555 1_555
H39 H11 O19 118.3(7) 2_564 1_555 1_555
H39 H11 H10 54.7(7) 2_564 1_555 1_555
H39 H11 N6 57.4(9) 2_564 1_555 1_555
H33 H11 H39 156.9(6) 2_565 1_555 2_564
H33 H11 H40 47.4(4) 2_565 1_555 2_565
H33 H11 C16 64.6(5) 2_565 1_555 1_555
H33 H11 H34 124.2(6) 2_565 1_555 2_564
H33 H11 H37 90.2(5) 2_565 1_555 1_555
H33 H11 H25 63.9(5) 2_565 1_555 1_555
H33 H11 O5 73.2(5) 2_565 1_555 1_555
H33 H11 C2 86.7(6) 2_565 1_555 1_555
H33 H11 O19 75.0(6) 2_565 1_555 1_555
H33 H11 H10 118.7(11) 2_565 1_555 1_555
H33 H11 N6 104.5(11) 2_565 1_555 1_555
H36 H11 H33 39.3(5) 2_565 1_555 2_565
H36 H11 H39 163.8(6) 2_565 1_555 2_564
H36 H11 H40 48.8(5) 2_565 1_555 2_565
H36 H11 C16 60.3(4) 2_565 1_555 1_555
H36 H11 H34 137.1(6) 2_565 1_555 2_564
H36 H11 H37 53.5(5) 2_565 1_555 1_555
H36 H11 H25 87.1(6) 2_565 1_555 1_555
H36 H11 O5 111.0(7) 2_565 1_555 1_555
H36 H11 C2 125.4(8) 2_565 1_555 1_555
H36 H11 O19 56.9(5) 2_565 1_555 1_555
H36 H11 H10 123.6(10) 2_565 1_555 1_555
H36 H11 N6 131.5(12) 2_565 1_555 1_555
H37 H11 H36 115.0(6) 2_564 1_555 2_565
H37 H11 H33 144.7(6) 2_564 1_555 2_565
H37 H11 H39 52.6(6) 2_564 1_555 2_564
H37 H11 H40 144.8(6) 2_564 1_555 2_565
H37 H11 C16 81.6(4) 2_564 1_555 1_555
H37 H11 H34 51.3(4) 2_564 1_555 2_564
H37 H11 H37 80.7(3) 2_564 1_555 1_555
H37 H11 H25 98.3(5) 2_564 1_555 1_555
H37 H11 O5 114.4(6) 2_564 1_555 1_555
H37 H11 C2 116.4(8) 2_564 1_555 1_555
H37 H11 O19 69.7(6) 2_564 1_555 1_555
H37 H11 H10 95.6(12) 2_564 1_555 1_555
H37 H11 N6 109.6(12) 2_564 1_555 1_555
H36 H11 H37 49.9(3) 1_555 1_555 2_564
H36 H11 H36 89.4(4) 1_555 1_555 2_565
H36 H11 H33 127.5(5) 1_555 1_555 2_565
H36 H11 H39 74.4(5) 1_555 1_555 2_564
H36 H11 H40 95.5(5) 1_555 1_555 2_565
H36 H11 C16 104.8(4) 1_555 1_555 1_555
H36 H11 H34 99.6(5) 1_555 1_555 2_564
H36 H11 H37 37.4(3) 1_555 1_555 1_555
H36 H11 H25 142.0(5) 1_555 1_555 1_555
H36 H11 O5 159.2(7) 1_555 1_555 1_555
H36 H11 C2 138.8(7) 1_555 1_555 1_555
H36 H11 O19 85.2(5) 1_555 1_555 1_555
H36 H11 H10 75.2(15) 1_555 1_555 1_555
H36 H11 N6 105.8(11) 1_555 1_555 1_555
N20 H11 H36 127.8(5) 1_555 1_555 1_555
N20 H11 H37 92.7(4) 1_555 1_555 2_564
N20 H11 H36 74.1(5) 1_555 1_555 2_565
N20 H11 H33 60.7(4) 1_555 1_555 2_565
N20 H11 H39 114.2(6) 1_555 1_555 2_564
N20 H11 H40 107.9(5) 1_555 1_555 2_565
N20 H11 C16 24.73(18) 1_555 1_555 1_555
N20 H11 H34 67.3(4) 1_555 1_555 2_564
N20 H11 H37 115.9(5) 1_555 1_555 1_555
N20 H11 H25 17.82(19) 1_555 1_555 1_555
N20 H11 O5 58.7(4) 1_555 1_555 1_555
N20 H11 C2 86.5(5) 1_555 1_555 1_555
N20 H11 O19 44.1(4) 1_555 1_555 1_555
N20 H11 H10 153.8(14) 1_555 1_555 1_555
N20 H11 N6 122.3(10) 1_555 1_555 1_555
N7 C12 H14 126.2(7) 1_555 1_555 1_555
C9 C12 N7 116.4(5) 1_555 1_555 1_555
C9 C12 H14 116.8(7) 1_555 1_555 1_555
H13 C12 C9 28.5(11) 1_555 1_555 1_555
H13 C12 N7 144.9(12) 1_555 1_555 1_555
H13 C12 H14 88.6(13) 1_555 1_555 1_555
C3 C12 H13 112.6(11) 1_555 1_555 1_555
C3 C12 C9 84.1(3) 1_555 1_555 1_555
C3 C12 N7 32.3(3) 1_555 1_555 1_555
C3 C12 H14 157.6(7) 1_555 1_555 1_555
N4 C12 C3 57.7(2) 1_555 1_555 1_555
N4 C12 H13 55.0(11) 1_555 1_555 1_555
N4 C12 C9 26.6(3) 1_555 1_555 1_555
N4 C12 N7 89.9(4) 1_555 1_555 1_555
N4 C12 H14 143.4(7) 1_555 1_555 1_555
H45 C12 N4 118.3(3) 3_545 1_555 1_555
H45 C12 C3 60.9(2) 3_545 1_555 1_555
H45 C12 H13 173.2(12) 3_545 1_555 1_555
H45 C12 C9 144.9(4) 3_545 1_555 1_555
H45 C12 N7 28.6(3) 3_545 1_555 1_555
H45 C12 H14 98.1(6) 3_545 1_555 1_555
C1 C12 H45 90.1(3) 1_555 1_555 3_545
C1 C12 N4 28.27(18) 1_555 1_555 1_555
C1 C12 C3 29.44(17) 1_555 1_555 1_555
C1 C12 H13 83.3(11) 1_555 1_555 1_555
C1 C12 C9 54.8(3) 1_555 1_555 1_555
C1 C12 N7 61.7(3) 1_555 1_555 1_555
C1 C12 H14 170.6(8) 1_555 1_555 1_555
O5 C12 C1 116.6(3) 3_555 1_555 1_555
O5 C12 H45 127.7(5) 3_555 1_555 3_545
O5 C12 N4 95.1(3) 3_555 1_555 1_555
O5 C12 C3 136.6(5) 3_555 1_555 1_555
O5 C12 H13 54.9(10) 3_555 1_555 1_555
O5 C12 C9 76.0(4) 3_555 1_555 1_555
O5 C12 N7 141.5(8) 3_555 1_555 1_555
O5 C12 H14 61.4(8) 3_555 1_555 1_555
C12 H13 C9 37.3(14) 1_555 1_555 1_555
N4 H13 C12 70.3(3) 1_555 1_555 1_555
N4 H13 C9 33.1(15) 1_555 1_555 1_555
O43 H13 N4 147.4(19) 4_465 1_555 1_555
O43 H13 C12 124(2) 4_465 1_555 1_555
O43 H13 C9 147(3) 4_465 1_555 1_555
H14 H13 O43 98.9(17) 1_555 1_555 4_465
H14 H13 N4 97.9(6) 1_555 1_555 1_555
H14 H13 C12 27.6(6) 1_555 1_555 1_555
H14 H13 C9 64.8(19) 1_555 1_555 1_555
H8 H13 H14 121.8(18) 3_555 1_555 1_555
H8 H13 O43 113.0(6) 3_555 1_555 4_465
H8 H13 N4 80.7(15) 3_555 1_555 1_555
H8 H13 C12 113.6(14) 3_555 1_555 1_555
H8 H13 C9 99(2) 3_555 1_555 1_555
H28 H13 H8 84.4(18) 2_564 1_555 3_555
H28 H13 H14 153.3(18) 2_564 1_555 1_555
H28 H13 O43 63.3(8) 2_564 1_555 4_465
H28 H13 N4 90.3(18) 2_564 1_555 1_555
H28 H13 C12 149.8(15) 2_564 1_555 1_555
H28 H13 C9 119(3) 2_564 1_555 1_555
O5 H13 H28 126.0(7) 3_555 1_555 2_564
O5 H13 H8 64.3(14) 3_555 1_555 3_555
O5 H13 H14 69.4(12) 3_555 1_555 1_555
O5 H13 O43 88.8(11) 3_555 1_555 4_465
O5 H13 N4 123.3(13) 3_555 1_555 1_555
O5 H13 C12 84.2(14) 3_555 1_555 1_555
O5 H13 C9 109(2) 3_555 1_555 1_555
C3 H13 O5 61.2(6) 3_555 1_555 3_555
C3 H13 H28 76.3(12) 3_555 1_555 2_564
C3 H13 H8 16.4(4) 3_555 1_555 3_555
C3 H13 H14 127.7(14) 3_555 1_555 1_555
C3 H13 O43 96.5(4) 3_555 1_555 4_465
C3 H13 N4 95.1(14) 3_555 1_555 1_555
C3 H13 C12 126.7(13) 3_555 1_555 1_555
C3 H13 C9 116(2) 3_555 1_555 1_555
C9 H14 C12 36.0(4) 1_555 1_555 1_555
N7 H14 C9 65.9(3) 1_555 1_555 1_555
N7 H14 C12 30.1(4) 1_555 1_555 1_555
H13 H14 N7 93.8(7) 1_555 1_555 1_555
H13 H14 C9 28.0(7) 1_555 1_555 1_555
H13 H14 C12 63.8(8) 1_555 1_555 1_555
H25 H14 H13 99.6(8) 3_555 1_555 1_555
H25 H14 N7 127.7(8) 3_555 1_555 1_555
H25 H14 C9 117.2(6) 3_555 1_555 1_555
H25 H14 C12 127.2(12) 3_555 1_555 1_555
H26 H14 H25 36.8(4) 3_555 1_555 3_555
H26 H14 H13 136.4(9) 3_555 1_555 1_555
H26 H14 N7 112.1(6) 3_555 1_555 1_555
H26 H14 C9 148.4(9) 3_555 1_555 1_555
H26 H14 C12 132.9(12) 3_555 1_555 1_555
O5 H14 H26 76.7(5) 3_555 1_555 3_555
O5 H14 H25 40.3(3) 3_555 1_555 3_555
O5 H14 H13 60.0(8) 3_555 1_555 1_555
O5 H14 N7 118.9(6) 3_555 1_555 1_555
O5 H14 C9 77.7(4) 3_555 1_555 1_555
O5 H14 C12 98.9(9) 3_555 1_555 1_555
N20 H14 O5 59.8(3) 3_555 1_555 3_555
N20 H14 H26 20.3(2) 3_555 1_555 3_555
N20 H14 H25 19.9(2) 3_555 1_555 3_555
N20 H14 H13 117.7(8) 3_555 1_555 1_555
N20 H14 N7 128.7(6) 3_555 1_555 1_555
N20 H14 C9 137.1(6) 3_555 1_555 1_555
N20 H14 C12 140.5(12) 3_555 1_555 1_555
C18 H14 N20 102.5(3) 4_455 1_555 3_555
C18 H14 O5 136.9(5) 4_455 1_555 3_555
C18 H14 H26 98.0(6) 4_455 1_555 3_555
C18 H14 H25 118.8(4) 4_455 1_555 3_555
C18 H14 H13 110.0(9) 4_455 1_555 1_555
C18 H14 N7 102.8(5) 4_455 1_555 1_555
C18 H14 C9 113.4(6) 4_455 1_555 1_555
C18 H14 C12 114.0(11) 4_455 1_555 1_555
O41 H14 C18 86.6(3) 3_545 1_555 4_455
O41 H14 N20 60.4(2) 3_545 1_555 3_555
O41 H14 O5 111.0(5) 3_545 1_555 3_555
O41 H14 H26 40.1(2) 3_545 1_555 3_555
O41 H14 H25 75.0(4) 3_545 1_555 3_555
O41 H14 H13 162.7(10) 3_545 1_555 1_555
O41 H14 N7 77.6(4) 3_545 1_555 1_555
O41 H14 C9 141.1(6) 3_545 1_555 1_555
O41 H14 C12 106.0(8) 3_545 1_555 1_555
H45 H14 O41 46.7(3) 3_545 1_555 3_545
H45 H14 C18 93.0(5) 3_545 1_555 4_455
H45 H14 N20 103.9(4) 3_545 1_555 3_555
H45 H14 O5 128.0(7) 3_545 1_555 3_555
H45 H14 H26 84.5(4) 3_545 1_555 3_555
H45 H14 H25 112.0(6) 3_545 1_555 3_555
H45 H14 H13 125.0(8) 3_545 1_555 1_555
H45 H14 N7 31.4(3) 3_545 1_555 1_555
H45 H14 C9 97.2(4) 3_545 1_555 1_555
H45 H14 C12 61.2(6) 3_545 1_555 1_555
C23 H14 H45 103.7(5) 4_455 1_555 3_545
C23 H14 O41 112.3(4) 4_455 1_555 3_545
C23 H14 C18 27.2(2) 4_455 1_555 4_455
C23 H14 N20 122.5(4) 4_455 1_555 3_555
C23 H14 O5 127.1(5) 4_455 1_555 3_555
C23 H14 H26 123.4(7) 4_455 1_555 3_555
C23 H14 H25 132.6(5) 4_455 1_555 3_555
C23 H14 H13 83.6(9) 4_455 1_555 1_555
C23 H14 N7 98.9(5) 4_455 1_555 1_555
C23 H14 C9 87.0(5) 4_455 1_555 1_555
C23 H14 C12 96.9(10) 4_455 1_555 1_555
C17 C15 C18 110.5(5) 1_555 1_555 1_555
C16 C15 C17 121.2(5) 1_555 1_555 1_555
C16 C15 C18 127.5(5) 1_555 1_555 1_555
H24 C15 C16 100.7(5) 1_555 1_555 1_555
H24 C15 C17 137.5(5) 1_555 1_555 1_555
H24 C15 C18 27.1(4) 1_555 1_555 1_555
H22 C15 H24 161.9(7) 1_555 1_555 1_555
H22 C15 C16 97.0(6) 1_555 1_555 1_555
H22 C15 C17 24.4(6) 1_555 1_555 1_555
H22 C15 C18 134.9(6) 1_555 1_555 1_555
N20 C15 H22 127.0(6) 1_555 1_555 1_555
N20 C15 H24 70.7(4) 1_555 1_555 1_555
N20 C15 C16 30.0(2) 1_555 1_555 1_555
N20 C15 C17 151.0(5) 1_555 1_555 1_555
N20 C15 C18 97.7(4) 1_555 1_555 1_555
O19 C15 N20 55.7(2) 1_555 1_555 1_555
O19 C15 H22 71.3(6) 1_555 1_555 1_555
O19 C15 H24 126.3(4) 1_555 1_555 1_555
O19 C15 C16 25.7(3) 1_555 1_555 1_555
O19 C15 C17 95.6(4) 1_555 1_555 1_555
O19 C15 C18 152.9(5) 1_555 1_555 1_555
C21 C15 O19 123.7(3) 1_555 1_555 1_555
C21 C15 N20 178.1(5) 1_555 1_555 1_555
C21 C15 H22 52.4(5) 1_555 1_555 1_555
C21 C15 H24 109.8(4) 1_555 1_555 1_555
C21 C15 C16 149.3(4) 1_555 1_555 1_555
C21 C15 C17 28.1(3) 1_555 1_555 1_555
C21 C15 C18 82.8(3) 1_555 1_555 1_555
C23 C15 C21 55.8(2) 1_555 1_555 1_555
C23 C15 O19 174.6(6) 1_555 1_555 1_555
C23 C15 N20 124.7(3) 1_555 1_555 1_555
C23 C15 H22 108.0(6) 1_555 1_555 1_555
C23 C15 H24 54.0(4) 1_555 1_555 1_555
C23 C15 C16 154.3(4) 1_555 1_555 1_555
C23 C15 C17 83.6(3) 1_555 1_555 1_555
C23 C15 C18 27.0(3) 1_555 1_555 1_555
H26 C15 C23 103.6(4) 1_555 1_555 1_555
H26 C15 C21 159.4(5) 1_555 1_555 1_555
H26 C15 O19 76.9(4) 1_555 1_555 1_555
H26 C15 N20 21.2(4) 1_555 1_555 1_555
H26 C15 H22 148.2(7) 1_555 1_555 1_555
H26 C15 H24 49.6(5) 1_555 1_555 1_555
H26 C15 C16 51.2(4) 1_555 1_555 1_555
H26 C15 C17 171.7(7) 1_555 1_555 1_555
H26 C15 C18 76.6(5) 1_555 1_555 1_555
N27 C15 H26 131.6(4) 1_555 1_555 1_555
N27 C15 C23 28.09(17) 1_555 1_555 1_555
N27 C15 C21 27.75(16) 1_555 1_555 1_555
N27 C15 O19 151.3(3) 1_555 1_555 1_555
N27 C15 N20 152.8(3) 1_555 1_555 1_555
N27 C15 H22 80.1(6) 1_555 1_555 1_555
N27 C15 H24 82.0(4) 1_555 1_555 1_555
N27 C15 C16 176.1(6) 1_555 1_555 1_555
N27 C15 C17 55.8(3) 1_555 1_555 1_555
N27 C15 C18 55.0(3) 1_555 1_555 1_555
N20 C16 O19 121.2(6) 1_555 1_555 1_555
C15 C16 N20 115.8(4) 1_555 1_555 1_555
C15 C16 O19 123.0(5) 1_555 1_555 1_555
H25 C16 C15 141.9(5) 1_555 1_555 1_555
H25 C16 N20 26.0(5) 1_555 1_555 1_555
H25 C16 O19 95.1(6) 1_555 1_555 1_555
H26 C16 H25 45.2(9) 1_555 1_555 1_555
H26 C16 C15 96.7(8) 1_555 1_555 1_555
H26 C16 N20 19.1(8) 1_555 1_555 1_555
H26 C16 O19 140.3(9) 1_555 1_555 1_555
C17 C16 H26 125.0(8) 1_555 1_555 1_555
C17 C16 H25 170.0(5) 1_555 1_555 1_555
C17 C16 C15 28.4(3) 1_555 1_555 1_555
C17 C16 N20 144.1(4) 1_555 1_555 1_555
C17 C16 O19 94.6(4) 1_555 1_555 1_555
C18 C16 C17 53.3(2) 1_555 1_555 1_555
C18 C16 H26 71.8(8) 1_555 1_555 1_555
C18 C16 H25 116.9(4) 1_555 1_555 1_555
C18 C16 C15 25.1(3) 1_555 1_555 1_555
C18 C16 N20 90.9(3) 1_555 1_555 1_555
C18 C16 O19 147.8(5) 1_555 1_555 1_555
H24 C16 C18 22.8(2) 1_555 1_555 1_555
H24 C16 C17 76.0(3) 1_555 1_555 1_555
H24 C16 H26 49.0(8) 1_555 1_555 1_555
H24 C16 H25 94.1(5) 1_555 1_555 1_555
H24 C16 C15 47.8(3) 1_555 1_555 1_555
H24 C16 N20 68.1(4) 1_555 1_555 1_555
H24 C16 O19 170.4(6) 1_555 1_555 1_555
H22 C16 H24 98.8(4) 1_555 1_555 1_555
H22 C16 C18 76.0(3) 1_555 1_555 1_555
H22 C16 C17 22.8(3) 1_555 1_555 1_555
H22 C16 H26 147.8(9) 1_555 1_555 1_555
H22 C16 H25 167.0(5) 1_555 1_555 1_555
H22 C16 C15 51.1(4) 1_555 1_555 1_555
H22 C16 N20 166.9(5) 1_555 1_555 1_555
H22 C16 O19 71.9(5) 1_555 1_555 1_555
H11 C16 H22 101.8(4) 1_555 1_555 1_555
H11 C16 H24 158.8(4) 1_555 1_555 1_555
H11 C16 C18 174.8(5) 1_555 1_555 1_555
H11 C16 C17 124.4(3) 1_555 1_555 1_555
H11 C16 H26 110.2(9) 1_555 1_555 1_555
H11 C16 H25 65.5(5) 1_555 1_555 1_555
H11 C16 C15 151.9(4) 1_555 1_555 1_555
H11 C16 N20 91.3(4) 1_555 1_555 1_555
H11 C16 O19 30.8(4) 1_555 1_555 1_555
H36 C16 H11 64.3(5) 2_565 1_555 1_555
H36 C16 H22 69.3(7) 2_565 1_555 1_555
H36 C16 H24 119.5(6) 2_565 1_555 1_555
H36 C16 C18 110.5(5) 2_565 1_555 1_555
H36 C16 C17 81.6(5) 2_565 1_555 1_555
H36 C16 H26 121.3(7) 2_565 1_555 1_555
H36 C16 H25 105.1(6) 2_565 1_555 1_555
H36 C16 C15 95.2(6) 2_565 1_555 1_555
H36 C16 N20 116.5(6) 2_565 1_555 1_555
H36 C16 O19 60.1(6) 2_565 1_555 1_555
H33 C16 H36 39.3(5) 2_565 1_555 2_565
H33 C16 H11 61.3(4) 2_565 1_555 1_555
H33 C16 H22 108.0(7) 2_565 1_555 1_555
H33 C16 H24 107.2(5) 2_565 1_555 1_555
H33 C16 C18 114.7(4) 2_565 1_555 1_555
H33 C16 C17 115.3(5) 2_565 1_555 1_555
H33 C16 H26 84.7(7) 2_565 1_555 1_555
H33 C16 H25 68.8(5) 2_565 1_555 1_555
H33 C16 C15 115.4(6) 2_565 1_555 1_555
H33 C16 N20 77.3(5) 2_565 1_555 1_555
H33 C16 O19 78.6(5) 2_565 1_555 1_555
C21 C17 H22 112.8(13) 1_555 1_555 1_555
C15 C17 C21 123.3(5) 1_555 1_555 1_555
C15 C17 H22 123.2(13) 1_555 1_555 1_555
H28 C17 C15 147.5(6) 1_555 1_555 1_555
H28 C17 C21 24.8(3) 1_555 1_555 1_555
H28 C17 H22 88.1(12) 1_555 1_555 1_555
C18 C17 H28 114.1(4) 1_555 1_555 1_555
C18 C17 C15 34.3(3) 1_555 1_555 1_555
C18 C17 C21 89.4(3) 1_555 1_555 1_555
C18 C17 H22 157.6(12) 1_555 1_555 1_555
N27 C17 C18 61.0(2) 1_555 1_555 1_555
N27 C17 H28 53.3(3) 1_555 1_555 1_555
N27 C17 C15 95.1(4) 1_555 1_555 1_555
N27 C17 C21 28.5(3) 1_555 1_555 1_555
N27 C17 H22 141.3(13) 1_555 1_555 1_555
C16 C17 N27 125.4(3) 1_555 1_555 1_555
C16 C17 C18 64.5(2) 1_555 1_555 1_555
C16 C17 H28 174.8(11) 1_555 1_555 1_555
C16 C17 C15 30.3(3) 1_555 1_555 1_555
C16 C17 C21 153.7(4) 1_555 1_555 1_555
C16 C17 H22 93.1(12) 1_555 1_555 1_555
C23 C17 C16 95.7(2) 1_555 1_555 1_555
C23 C17 N27 29.8(2) 1_555 1_555 1_555
C23 C17 C18 31.30(18) 1_555 1_555 1_555
C23 C17 H28 83.0(3) 1_555 1_555 1_555
C23 C17 C15 65.6(3) 1_555 1_555 1_555
C23 C17 C21 58.2(3) 1_555 1_555 1_555
C23 C17 H22 171.1(14) 1_555 1_555 1_555
O19 C17 C23 121.0(2) 1_555 1_555 1_555
O19 C17 C16 25.29(16) 1_555 1_555 1_555
O19 C17 N27 150.7(3) 1_555 1_555 1_555
O19 C17 C18 89.7(2) 1_555 1_555 1_555
O19 C17 H28 155.7(4) 1_555 1_555 1_555
O19 C17 C15 55.6(3) 1_555 1_555 1_555
O19 C17 C21 177.6(5) 1_555 1_555 1_555
O19 C17 H22 67.9(12) 1_555 1_555 1_555
C15 C18 H24 117.7(7) 1_555 1_555 1_555
C23 C18 C15 126.9(5) 1_555 1_555 1_555
C23 C18 H24 115.4(7) 1_555 1_555 1_555
H29 C18 C23 25.4(10) 1_555 1_555 1_555
H29 C18 C15 152.0(10) 1_555 1_555 1_555
H29 C18 H24 90.0(12) 1_555 1_555 1_555
C17 C18 H29 117.2(10) 1_555 1_555 1_555
C17 C18 C23 91.8(3) 1_555 1_555 1_555
C17 C18 C15 35.2(3) 1_555 1_555 1_555
C17 C18 H24 152.8(7) 1_555 1_555 1_555
N27 C18 C17 61.6(2) 1_555 1_555 1_555
N27 C18 H29 55.6(10) 1_555 1_555 1_555
N27 C18 C23 30.4(3) 1_555 1_555 1_555
N27 C18 C15 96.6(4) 1_555 1_555 1_555
N27 C18 H24 145.5(8) 1_555 1_555 1_555
C16 C18 N27 123.9(3) 1_555 1_555 1_555
C16 C18 C17 62.3(2) 1_555 1_555 1_555
C16 C18 H29 179.1(13) 1_555 1_555 1_555
C16 C18 C23 154.0(4) 1_555 1_555 1_555
C16 C18 C15 27.4(3) 1_555 1_555 1_555
C16 C18 H24 90.5(7) 1_555 1_555 1_555
C21 C18 C16 93.6(2) 1_555 1_555 1_555
C21 C18 N27 30.21(17) 1_555 1_555 1_555
C21 C18 C17 31.42(18) 1_555 1_555 1_555
C21 C18 H29 85.8(10) 1_555 1_555 1_555
C21 C18 C23 60.5(3) 1_555 1_555 1_555
C21 C18 C15 66.4(3) 1_555 1_555 1_555
C21 C18 H24 175.3(11) 1_555 1_555 1_555
H26 C18 C21 141.3(3) 1_555 1_555 1_555
H26 C18 C16 47.7(2) 1_555 1_555 1_555
H26 C18 N27 171.2(3) 1_555 1_555 1_555
H26 C18 C17 109.9(3) 1_555 1_555 1_555
H26 C18 H29 132.9(10) 1_555 1_555 1_555
H26 C18 C23 158.2(4) 1_555 1_555 1_555
H26 C18 C15 74.9(3) 1_555 1_555 1_555
H26 C18 H24 42.8(6) 1_555 1_555 1_555
N20 C18 H26 20.63(18) 1_555 1_555 1_555
N20 C18 C21 120.7(2) 1_555 1_555 1_555
N20 C18 C16 27.07(15) 1_555 1_555 1_555
N20 C18 N27 150.9(3) 1_555 1_555 1_555
N20 C18 C17 89.3(2) 1_555 1_555 1_555
N20 C18 H29 153.5(10) 1_555 1_555 1_555
N20 C18 C23 178.0(7) 1_555 1_555 1_555
N20 C18 C15 54.4(3) 1_555 1_555 1_555
N20 C18 H24 63.5(6) 1_555 1_555 1_555
H14 C18 N20 100.5(4) 4_555 1_555 1_555
H14 C18 H26 100.7(5) 4_555 1_555 1_555
H14 C18 C21 86.4(3) 4_555 1_555 1_555
H14 C18 C16 99.7(4) 4_555 1_555 1_555
H14 C18 N27 82.5(4) 4_555 1_555 1_555
H14 C18 C17 90.3(4) 4_555 1_555 1_555
H14 C18 H29 81.0(10) 4_555 1_555 1_555
H14 C18 C23 77.9(6) 4_555 1_555 1_555
H14 C18 C15 99.4(7) 4_555 1_555 1_555
H14 C18 H24 95.2(13) 4_555 1_555 1_555
H11 O19 C16 129.5(7) 1_555 1_555 1_555
N20 O19 H11 99.9(5) 1_555 1_555 1_555
N20 O19 C16 30.4(3) 1_555 1_555 1_555
C15 O19 N20 61.8(2) 1_555 1_555 1_555
C15 O19 H11 158.5(6) 1_555 1_555 1_555
C15 O19 C16 31.3(3) 1_555 1_555 1_555
H25 O19 C15 86.0(3) 1_555 1_555 1_555
H25 O19 N20 24.3(3) 1_555 1_555 1_555
H25 O19 H11 76.2(5) 1_555 1_555 1_555
H25 O19 C16 54.7(4) 1_555 1_555 1_555
H36 O19 H25 105.0(6) 2_565 1_555 1_555
H36 O19 C15 87.4(6) 2_565 1_555 1_555
H36 O19 N20 102.2(5) 2_565 1_555 1_555
H36 O19 H11 85.9(7) 2_565 1_555 1_555
H36 O19 C16 95.5(7) 2_565 1_555 1_555
H22 O19 H36 77.1(8) 1_555 1_555 2_565
H22 O19 H25 136.7(4) 1_555 1_555 1_555
H22 O19 C15 50.7(3) 1_555 1_555 1_555
H22 O19 N20 112.4(3) 1_555 1_555 1_555
H22 O19 H11 145.8(5) 1_555 1_555 1_555
H22 O19 C16 82.0(5) 1_555 1_555 1_555
N6 O19 H22 151.0(3) 1_555 1_555 1_555
N6 O19 H36 89.1(5) 1_555 1_555 2_565
N6 O19 H25 71.3(3) 1_555 1_555 1_555
N6 O19 C15 155.3(3) 1_555 1_555 1_555
N6 O19 N20 95.3(3) 1_555 1_555 1_555
N6 O19 H11 5.2(5) 1_555 1_555 1_555
N6 O19 C16 125.2(5) 1_555 1_555 1_555
H37 O19 N6 71.0(5) 1_555 1_555 1_555
H37 O19 H22 80.1(6) 1_555 1_555 1_555
H37 O19 H36 57.3(5) 1_555 1_555 2_565
H37 O19 H25 138.3(6) 1_555 1_555 1_555
H37 O19 C15 125.8(5) 1_555 1_555 1_555
H37 O19 N20 154.2(5) 1_555 1_555 1_555
H37 O19 H11 65.8(7) 1_555 1_555 1_555
H37 O19 C16 150.2(7) 1_555 1_555 1_555
C17 O19 H37 100.7(5) 1_555 1_555 1_555
C17 O19 N6 170.4(3) 1_555 1_555 1_555
C17 O19 H22 21.96(19) 1_555 1_555 1_555
C17 O19 H36 82.1(5) 1_555 1_555 2_565
C17 O19 H25 114.8(3) 1_555 1_555 1_555
C17 O19 C15 28.81(18) 1_555 1_555 1_555
C17 O19 N20 90.5(3) 1_555 1_555 1_555
C17 O19 H11 165.5(6) 1_555 1_555 1_555
C17 O19 C16 60.1(4) 1_555 1_555 1_555
H37 O19 C17 109.3(6) 2_564 1_555 1_555
H37 O19 H37 79.7(2) 2_564 1_555 1_555
H37 O19 N6 74.6(5) 2_564 1_555 1_555
H37 O19 H22 98.2(8) 2_564 1_555 1_555
H37 O19 H36 137.0(5) 2_564 1_555 2_565
H37 O19 H25 106.8(5) 2_564 1_555 1_555
H37 O19 C15 122.9(5) 2_564 1_555 1_555
H37 O19 N20 118.5(4) 2_564 1_555 1_555
H37 O19 H11 74.6(7) 2_564 1_555 1_555
H37 O19 C16 126.5(6) 2_564 1_555 1_555
H34 O19 H37 49.2(4) 2_564 1_555 2_564
H34 O19 C17 132.1(4) 2_564 1_555 1_555
H34 O19 H37 112.8(4) 2_564 1_555 1_555
H34 O19 N6 57.2(3) 2_564 1_555 1_555
H34 O19 H22 137.4(7) 2_564 1_555 1_555
H34 O19 H36 144.9(6) 2_564 1_555 2_565
H34 O19 H25 57.8(4) 2_564 1_555 1_555
H34 O19 C15 118.5(4) 2_564 1_555 1_555
H34 O19 N20 74.0(3) 2_564 1_555 1_555
H34 O19 H11 61.2(6) 2_564 1_555 1_555
H34 O19 C16 96.5(5) 2_564 1_555 1_555
H33 O19 H34 110.4(4) 2_565 1_555 2_564
H33 O19 H37 144.4(6) 2_565 1_555 2_564
H33 O19 C17 105.2(4) 2_565 1_555 1_555
H33 O19 H37 85.6(4) 2_565 1_555 1_555
H33 O19 N6 70.0(4) 2_565 1_555 1_555
H33 O19 H22 111.1(8) 2_565 1_555 1_555
H33 O19 H36 40.7(5) 2_565 1_555 2_565
H33 O19 H25 65.0(4) 2_565 1_555 1_555
H33 O19 C15 92.0(4) 2_565 1_555 1_555
H33 O19 N20 69.0(3) 2_565 1_555 1_555
H33 O19 H11 69.8(6) 2_565 1_555 1_555
H33 O19 C16 78.8(6) 2_565 1_555 1_555
H26 N20 H25 105(2) 1_555 1_555 1_555
C16 N20 H26 135.9(19) 1_555 1_555 1_555
C16 N20 H25 118.9(9) 1_555 1_555 1_555
O19 N20 C16 28.4(3) 1_555 1_555 1_555
O19 N20 H26 164.2(19) 1_555 1_555 1_555
O19 N20 H25 90.5(8) 1_555 1_555 1_555
C15 N20 O19 62.6(3) 1_555 1_555 1_555
C15 N20 C16 34.2(3) 1_555 1_555 1_555
C15 N20 H26 101.7(19) 1_555 1_555 1_555
C15 N20 H25 153.1(8) 1_555 1_555 1_555
H24 N20 C15 49.7(3) 1_555 1_555 1_555
H24 N20 O19 112.2(3) 1_555 1_555 1_555
H24 N20 C16 83.8(4) 1_555 1_555 1_555
H24 N20 H26 52.1(19) 1_555 1_555 1_555
H24 N20 H25 157.2(9) 1_555 1_555 1_555
O5 N20 H24 161.0(3) 1_555 1_555 1_555
O5 N20 C15 148.1(3) 1_555 1_555 1_555
O5 N20 O19 86.3(3) 1_555 1_555 1_555
O5 N20 C16 114.5(3) 1_555 1_555 1_555
O5 N20 H26 109.2(19) 1_555 1_555 1_555
O5 N20 H25 8.1(6) 1_555 1_555 1_555
C18 N20 O5 174.4(3) 1_555 1_555 1_555
C18 N20 H24 21.8(2) 1_555 1_555 1_555
C18 N20 C15 27.93(17) 1_555 1_555 1_555
C18 N20 O19 90.4(3) 1_555 1_555 1_555
C18 N20 C16 62.1(3) 1_555 1_555 1_555
C18 N20 H26 73.9(19) 1_555 1_555 1_555
C18 N20 H25 177.5(7) 1_555 1_555 1_555
H14 N20 C18 121.7(3) 3_545 1_555 1_555
H14 N20 O5 58.1(3) 3_545 1_555 1_555
H14 N20 H24 104.2(4) 3_545 1_555 1_555
H14 N20 C15 138.5(4) 3_545 1_555 1_555
H14 N20 O19 130.7(4) 3_545 1_555 1_555
H14 N20 C16 144.4(6) 3_545 1_555 1_555
H14 N20 H26 60.2(18) 3_545 1_555 1_555
H14 N20 H25 59.2(8) 3_545 1_555 1_555
O41 N20 H14 61.3(3) 1_545 1_555 3_545
O41 N20 C18 72.8(2) 1_545 1_555 1_555
O41 N20 O5 110.4(2) 1_545 1_555 1_555
O41 N20 H24 51.0(3) 1_545 1_555 1_555
O41 N20 C15 100.6(3) 1_545 1_555 1_555
O41 N20 O19 163.1(3) 1_545 1_555 1_555
O41 N20 C16 134.8(4) 1_545 1_555 1_555
O41 N20 H26 1.2(14) 1_545 1_555 1_555
O41 N20 H25 106.4(8) 1_545 1_555 1_555
H24 N20 O41 81.2(3) 2_554 1_555 1_545
H24 N20 H14 101.3(4) 2_554 1_555 3_545
H24 N20 C18 105.4(3) 2_554 1_555 1_555
H24 N20 O5 79.9(3) 2_554 1_555 1_555
H24 N20 H24 98.6(5) 2_554 1_555 1_555
H24 N20 C15 113.0(4) 2_554 1_555 1_555
H24 N20 O19 104.8(4) 2_554 1_555 1_555
H24 N20 C16 111.9(5) 2_554 1_555 1_555
H24 N20 H26 81.3(12) 2_554 1_555 1_555
H24 N20 H25 72.1(8) 2_554 1_555 1_555
H33 N20 H24 148.2(4) 2_565 1_555 2_554
H33 N20 O41 113.4(3) 2_565 1_555 1_545
H33 N20 H14 66.2(4) 2_565 1_555 3_545
H33 N20 C18 106.0(4) 2_565 1_555 1_555
H33 N20 O5 68.6(4) 2_565 1_555 1_555
H33 N20 H24 112.7(6) 2_565 1_555 1_555
H33 N20 C15 92.6(4) 2_565 1_555 1_555
H33 N20 O19 69.6(3) 2_565 1_555 1_555
H33 N20 C16 78.6(5) 2_565 1_555 1_555
H33 N20 H26 112.8(13) 2_565 1_555 1_555
H33 N20 H25 76.6(9) 2_565 1_555 1_555
H11 N20 H33 58.3(3) 1_555 1_555 2_565
H11 N20 H24 98.1(4) 1_555 1_555 2_554
H11 N20 O41 160.2(3) 1_555 1_555 1_545
H11 N20 H14 99.7(3) 1_555 1_555 3_545
H11 N20 C18 125.8(2) 1_555 1_555 1_555
H11 N20 O5 50.5(2) 1_555 1_555 1_555
H11 N20 H24 147.4(3) 1_555 1_555 1_555
H11 N20 C15 97.9(2) 1_555 1_555 1_555
H11 N20 O19 36.0(2) 1_555 1_555 1_555
H11 N20 C16 64.0(3) 1_555 1_555 1_555
H11 N20 H26 159.0(19) 1_555 1_555 1_555
H11 N20 H25 55.4(8) 1_555 1_555 1_555
N27 C21 H28 115.3(8) 1_555 1_555 1_555
C17 C21 N27 122.0(5) 1_555 1_555 1_555
C17 C21 H28 122.6(7) 1_555 1_555 1_555
H22 C21 C17 28.9(5) 1_555 1_555 1_555
H22 C21 N27 150.9(7) 1_555 1_555 1_555
H22 C21 H28 93.7(8) 1_555 1_555 1_555
C23 C21 H22 120.1(5) 1_555 1_555 1_555
C23 C21 C17 91.2(3) 1_555 1_555 1_555
C23 C21 N27 30.8(4) 1_555 1_555 1_555
C23 C21 H28 146.1(9) 1_555 1_555 1_555
C15 C21 C23 63.0(2) 1_555 1_555 1_555
C15 C21 H22 57.3(5) 1_555 1_555 1_555
C15 C21 C17 28.5(3) 1_555 1_555 1_555
C15 C21 N27 93.7(4) 1_555 1_555 1_555
C15 C21 H28 150.4(6) 1_555 1_555 1_555
H46 C21 C15 129.4(4) 3_645 1_555 1_555
H46 C21 C23 66.4(3) 3_645 1_555 1_555
H46 C21 H22 172.3(7) 3_645 1_555 1_555
H46 C21 C17 157.2(5) 3_645 1_555 1_555
H46 C21 N27 35.8(4) 3_645 1_555 1_555
H46 C21 H28 80.0(6) 3_645 1_555 1_555
C18 C21 H46 98.5(3) 1_555 1_555 3_645
C18 C21 C15 30.86(18) 1_555 1_555 1_555
C18 C21 C23 32.13(18) 1_555 1_555 1_555
C18 C21 H22 88.1(5) 1_555 1_555 1_555
C18 C21 C17 59.2(3) 1_555 1_555 1_555
C18 C21 N27 62.8(4) 1_555 1_555 1_555
C18 C21 H28 175(2) 1_555 1_555 1_555
C21 H22 C17 38.2(8) 1_555 1_555 1_555
C15 H22 C21 70.4(3) 1_555 1_555 1_555
C15 H22 C17 32.4(7) 1_555 1_555 1_555
H39 H22 C15 153.0(11) 1_555 1_555 1_555
H39 H22 C21 130.5(11) 1_555 1_555 1_555
H39 H22 C17 165(2) 1_555 1_555 1_555
H28 H22 H39 104.3(9) 1_555 1_555 1_555
H28 H22 C15 97.0(5) 1_555 1_555 1_555
H28 H22 C21 26.8(4) 1_555 1_555 1_555
H28 H22 C17 65.0(11) 1_555 1_555 1_555
H40 H22 H28 123.7(11) 1_555 1_555 1_555
H40 H22 H39 46.0(4) 1_555 1_555 1_555
H40 H22 C15 130.6(12) 1_555 1_555 1_555
H40 H22 C21 143.1(13) 1_555 1_555 1_555
H40 H22 C17 149(2) 1_555 1_555 1_555
O19 H22 H40 79.2(7) 1_555 1_555 1_555
O19 H22 H28 154.9(4) 1_555 1_555 1_555
O19 H22 H39 99.4(7) 1_555 1_555 1_555
O19 H22 C15 58.0(5) 1_555 1_555 1_555
O19 H22 C21 128.3(5) 1_555 1_555 1_555
O19 H22 C17 90.1(12) 1_555 1_555 1_555
C32 H22 O19 89.1(6) 1_555 1_555 1_555
C32 H22 H40 23.2(2) 1_555 1_555 1_555
C32 H22 H28 116.0(7) 1_555 1_555 1_555
C32 H22 H39 22.8(3) 1_555 1_555 1_555
C32 H22 C15 146.8(11) 1_555 1_555 1_555
C32 H22 C21 142.1(10) 1_555 1_555 1_555
C32 H22 C17 172(2) 1_555 1_555 1_555
C16 H22 C32 115.1(8) 1_555 1_555 1_555
C16 H22 O19 26.1(2) 1_555 1_555 1_555
C16 H22 H40 102.7(9) 1_555 1_555 1_555
C16 H22 H28 128.9(4) 1_555 1_555 1_555
C16 H22 H39 124.4(9) 1_555 1_555 1_555
C16 H22 C15 31.9(3) 1_555 1_555 1_555
C16 H22 C21 102.2(4) 1_555 1_555 1_555
C16 H22 C17 64.1(10) 1_555 1_555 1_555
H10 H22 C16 116.8(13) 2_565 1_555 1_555
H10 H22 C32 70.0(4) 2_565 1_555 1_555
H10 H22 O19 107.2(13) 2_565 1_555 1_555
H10 H22 H40 93.1(4) 2_565 1_555 1_555
H10 H22 H28 83.5(14) 2_565 1_555 1_555
H10 H22 H39 47.5(5) 2_565 1_555 1_555
H10 H22 C15 120.7(13) 2_565 1_555 1_555
H10 H22 C21 99.5(13) 2_565 1_555 1_555
H10 H22 C17 118(2) 2_565 1_555 1_555
N27 C23 H29 121(3) 1_555 1_555 1_555
C18 C23 N27 117.7(5) 1_555 1_555 1_555
C18 C23 H29 120(3) 1_555 1_555 1_555
H24 C23 C18 27.5(3) 1_555 1_555 1_555
H24 C23 N27 145.0(5) 1_555 1_555 1_555
H24 C23 H29 93(3) 1_555 1_555 1_555
C21 C23 H24 114.8(3) 1_555 1_555 1_555
C21 C23 C18 87.4(3) 1_555 1_555 1_555
C21 C23 N27 30.5(3) 1_555 1_555 1_555
C21 C23 H29 151(3) 1_555 1_555 1_555
C15 C23 C21 61.2(2) 1_555 1_555 1_555
C15 C23 H24 53.6(3) 1_555 1_555 1_555
C15 C23 C18 26.1(3) 1_555 1_555 1_555
C15 C23 N27 91.6(4) 1_555 1_555 1_555
C15 C23 H29 146(3) 1_555 1_555 1_555
H46 C23 C15 120.8(4) 3_645 1_555 1_555
H46 C23 C21 59.6(4) 3_645 1_555 1_555
H46 C23 H24 174.2(5) 3_645 1_555 1_555
H46 C23 C18 146.9(5) 3_645 1_555 1_555
H46 C23 N27 29.3(4) 3_645 1_555 1_555
H46 C23 H29 92(3) 3_645 1_555 1_555
C17 C23 H46 90.1(4) 1_555 1_555 3_645
C17 C23 C15 30.80(17) 1_555 1_555 1_555
C17 C23 C21 30.59(18) 1_555 1_555 1_555
C17 C23 H24 84.4(3) 1_555 1_555 1_555
C17 C23 C18 56.9(3) 1_555 1_555 1_555
C17 C23 N27 61.1(4) 1_555 1_555 1_555
C17 C23 H29 175.4(17) 1_555 1_555 1_555
H14 C23 C17 81.7(4) 4_555 1_555 1_555
H14 C23 H46 104.1(5) 4_555 1_555 3_645
H14 C23 C15 77.6(4) 4_555 1_555 1_555
H14 C23 C21 91.9(4) 4_555 1_555 1_555
H14 C23 H24 76.6(7) 4_555 1_555 1_555
H14 C23 C18 74.9(6) 4_555 1_555 1_555
H14 C23 N27 102.0(7) 4_555 1_555 1_555
H14 C23 H29 101(2) 4_555 1_555 1_555
C15 H24 C18 35.3(4) 1_555 1_555 1_555
C23 H24 C15 72.4(4) 1_555 1_555 1_555
C23 H24 C18 37.1(5) 1_555 1_555 1_555
H26 H24 C23 154.1(6) 1_555 1_555 1_555
H26 H24 C15 81.8(5) 1_555 1_555 1_555
H26 H24 C18 117.0(8) 1_555 1_555 1_555
H29 H24 H26 178.9(13) 1_555 1_555 1_555
H29 H24 C23 26.5(5) 1_555 1_555 1_555
H29 H24 C15 98.7(6) 1_555 1_555 1_555
H29 H24 C18 63.5(8) 1_555 1_555 1_555
O41 H24 H29 129.2(6) 1_545 1_555 1_555
O41 H24 H26 50.2(4) 1_545 1_555 1_555
O41 H24 C23 155.6(5) 1_545 1_555 1_555
O41 H24 C15 131.9(5) 1_545 1_555 1_555
O41 H24 C18 167.2(10) 1_545 1_555 1_555
H34 H24 O41 71.1(4) 1_545 1_555 1_545
H34 H24 H29 58.2(6) 1_545 1_555 1_555
H34 H24 H26 121.3(6) 1_545 1_555 1_555
H34 H24 C23 84.6(5) 1_545 1_555 1_555
H34 H24 C15 156.9(6) 1_545 1_555 1_555
H34 H24 C18 121.7(9) 1_545 1_555 1_555
N20 H24 H34 143.5(6) 1_555 1_555 1_545
N20 H24 O41 72.5(4) 1_555 1_555 1_545
N20 H24 H29 158.3(6) 1_555 1_555 1_555
N20 H24 H26 22.3(4) 1_555 1_555 1_555
N20 H24 C23 131.8(4) 1_555 1_555 1_555
N20 H24 C15 59.6(3) 1_555 1_555 1_555
N20 H24 C18 94.8(7) 1_555 1_555 1_555
C16 H24 N20 28.07(18) 1_555 1_555 1_555
C16 H24 H34 171.6(7) 1_555 1_555 1_545
C16 H24 O41 100.5(4) 1_555 1_555 1_545
C16 H24 H29 130.2(6) 1_555 1_555 1_555
C16 H24 H26 50.3(4) 1_555 1_555 1_555
C16 H24 C23 103.8(4) 1_555 1_555 1_555
C16 H24 C15 31.5(2) 1_555 1_555 1_555
C16 H24 C18 66.7(6) 1_555 1_555 1_555
H33 H24 C16 137.8(8) 1_545 1_555 1_555
H33 H24 N20 122.1(7) 1_545 1_555 1_555
H33 H24 H34 38.7(3) 1_545 1_555 1_545
H33 H24 O41 68.6(5) 1_545 1_555 1_545
H33 H24 H29 73.6(7) 1_545 1_555 1_555
H33 H24 H26 106.6(8) 1_545 1_555 1_555
H33 H24 C23 93.2(6) 1_545 1_555 1_555
H33 H24 C15 141.6(9) 1_545 1_555 1_555
H33 H24 C18 121.4(12) 1_545 1_555 1_555
H25 H24 H33 97.4(4) 2_555 1_555 1_545
H25 H24 C16 123.6(7) 2_555 1_555 1_555
H25 H24 N20 122.5(7) 2_555 1_555 1_555
H25 H24 H34 58.6(4) 2_555 1_555 1_545
H25 H24 O41 87.9(5) 2_555 1_555 1_545
H25 H24 H29 64.3(10) 2_555 1_555 1_555
H25 H24 H26 114.6(9) 2_555 1_555 1_555
H25 H24 C23 78.1(6) 2_555 1_555 1_555
H25 H24 C15 113.3(8) 2_555 1_555 1_555
H25 H24 C18 98.0(13) 2_555 1_555 1_555
C30 H24 H25 77.5(4) 1_545 1_555 2_555
C30 H24 H33 20.6(2) 1_545 1_555 1_545
C30 H24 C16 154.1(8) 1_545 1_555 1_555
C30 H24 N20 130.2(6) 1_545 1_555 1_555
C30 H24 H34 19.9(2) 1_545 1_555 1_545
C30 H24 O41 62.6(3) 1_545 1_555 1_545
C30 H24 H29 70.0(5) 1_545 1_555 1_555
C30 H24 H26 109.8(6) 1_545 1_555 1_555
C30 H24 C23 94.7(4) 1_545 1_555 1_555
C30 H24 C15 159.9(8) 1_545 1_555 1_555
C30 H24 C18 129.8(9) 1_545 1_555 1_555
N20 H24 C30 85.7(4) 2_555 1_555 1_545
N20 H24 H25 18.8(2) 2_555 1_555 2_555
N20 H24 H33 106.4(4) 2_555 1_555 1_545
N20 H24 C16 110.4(6) 2_555 1_555 1_555
N20 H24 N20 104.3(5) 2_555 1_555 1_555
N20 H24 H34 69.5(4) 2_555 1_555 1_545
N20 H24 O41 76.6(5) 2_555 1_555 1_545
N20 H24 H29 82.9(10) 2_555 1_555 1_555
N20 H24 H26 95.9(8) 2_555 1_555 1_555
N20 H24 C23 94.2(7) 2_555 1_555 1_555
N20 H24 C15 109.9(8) 2_555 1_555 1_555
N20 H24 C18 105.9(14) 2_555 1_555 1_555
H26 H24 N20 18.8(2) 2_555 1_555 2_555
H26 H24 C30 104.4(5) 2_555 1_555 1_545
H26 H24 H25 30.4(5) 2_555 1_555 2_555
H26 H24 H33 125.0(5) 2_555 1_555 1_545
H26 H24 C16 93.7(5) 2_555 1_555 1_555
H26 H24 N20 93.7(7) 2_555 1_555 1_555
H26 H24 H34 87.3(6) 2_555 1_555 1_545
H26 H24 O41 87.7(8) 2_555 1_555 1_545
H26 H24 H29 87.1(12) 2_555 1_555 1_555
H26 H24 H26 91.9(8) 2_555 1_555 1_555
H26 H24 C23 90.1(10) 2_555 1_555 1_555
H26 H24 C15 91.2(7) 2_555 1_555 1_555
H26 H24 C18 91.7(14) 2_555 1_555 1_555
H26 H25 N20 37.7(11) 1_555 1_555 1_555
O5 H25 H26 147.0(12) 1_555 1_555 1_555
O5 H25 N20 167.5(9) 1_555 1_555 1_555
C16 H25 O5 137.3(8) 1_555 1_555 1_555
C16 H25 H26 72.8(10) 1_555 1_555 1_555
C16 H25 N20 35.1(5) 1_555 1_555 1_555
O19 H25 C16 30.2(3) 1_555 1_555 1_555
O19 H25 O5 107.9(7) 1_555 1_555 1_555
O19 H25 H26 103.0(10) 1_555 1_555 1_555
O19 H25 N20 65.2(6) 1_555 1_555 1_555
H14 H25 O19 138.8(6) 3_545 1_555 1_555
H14 H25 C16 125.4(6) 3_545 1_555 1_555
H14 H25 O5 77.1(4) 3_545 1_555 1_555
H14 H25 H26 72.1(11) 3_545 1_555 1_555
H14 H25 N20 101.0(9) 3_545 1_555 1_555
H11 H25 H14 123.9(6) 1_555 1_555 3_545
H11 H25 O19 42.3(3) 1_555 1_555 1_555
H11 H25 C16 72.1(4) 1_555 1_555 1_555
H11 H25 O5 65.6(5) 1_555 1_555 1_555
H11 H25 H26 143.8(10) 1_555 1_555 1_555
H11 H25 N20 106.8(8) 1_555 1_555 1_555
C2 H25 H11 43.5(3) 1_555 1_555 1_555
C2 H25 H14 94.9(3) 1_555 1_555 3_545
C2 H25 O19 85.7(5) 1_555 1_555 1_555
C2 H25 C16 115.5(6) 1_555 1_555 1_555
C2 H25 O5 22.2(3) 1_555 1_555 1_555
C2 H25 H26 166.9(11) 1_555 1_555 1_555
C2 H25 N20 149.6(10) 1_555 1_555 1_555
H34 H25 C2 62.1(4) 2_564 1_555 1_555
H34 H25 H11 60.6(5) 2_564 1_555 1_555
H34 H25 H14 141.9(5) 2_564 1_555 3_545
H34 H25 O19 73.2(5) 2_564 1_555 1_555
H34 H25 C16 92.5(6) 2_564 1_555 1_555
H34 H25 O5 71.8(5) 2_564 1_555 1_555
H34 H25 H26 129.6(10) 2_564 1_555 1_555
H34 H25 N20 114.0(9) 2_564 1_555 1_555
H29 H25 H34 51.0(7) 2_554 1_555 2_564
H29 H25 C2 66.7(6) 2_554 1_555 1_555
H29 H25 H11 98.0(5) 2_554 1_555 1_555
H29 H25 H14 93.1(8) 2_554 1_555 3_545
H29 H25 O19 124.1(7) 2_554 1_555 1_555
H29 H25 C16 139.6(10) 2_554 1_555 1_555
H29 H25 O5 55.4(9) 2_554 1_555 1_555
H29 H25 H26 114.4(10) 2_554 1_555 1_555
H29 H25 N20 137.0(13) 2_554 1_555 1_555
H24 H25 H29 48.5(9) 2_554 1_555 2_554
H24 H25 H34 53.6(4) 2_554 1_555 2_564
H24 H25 C2 107.4(5) 2_554 1_555 1_555
H24 H25 H11 113.0(6) 2_554 1_555 1_555
H24 H25 H14 115.3(6) 2_554 1_555 3_545
H24 H25 O19 103.6(4) 2_554 1_555 1_555
H24 H25 C16 98.2(5) 2_554 1_555 1_555
H24 H25 O5 102.9(6) 2_554 1_555 1_555
H24 H25 H26 80.4(9) 2_554 1_555 1_555
H24 H25 N20 89.1(8) 2_554 1_555 1_555
H33 H25 H24 171.7(5) 2_565 1_555 2_554
H33 H25 H29 138.1(10) 2_565 1_555 2_554
H33 H25 H34 124.2(6) 2_565 1_555 2_564
H33 H25 C2 75.7(5) 2_565 1_555 1_555
H33 H25 H11 63.7(5) 2_565 1_555 1_555
H33 H25 H14 71.6(5) 2_565 1_555 3_545
H33 H25 O19 68.7(5) 2_565 1_555 1_555
H33 H25 C16 73.6(6) 2_565 1_555 1_555
H33 H25 O5 82.9(6) 2_565 1_555 1_555
H33 H25 H26 98.1(9) 2_565 1_555 1_555
H33 H25 N20 84.8(9) 2_565 1_555 1_555
N6 H25 H33 68.0(4) 1_555 1_555 2_565
N6 H25 H24 111.5(5) 1_555 1_555 2_554
N6 H25 H29 84.0(4) 1_555 1_555 2_554
N6 H25 H34 58.1(4) 1_555 1_555 2_564
N6 H25 C2 25.07(19) 1_555 1_555 1_555
N6 H25 H11 18.4(2) 1_555 1_555 1_555
N6 H25 H14 113.0(4) 1_555 1_555 3_545
N6 H25 O19 60.7(4) 1_555 1_555 1_555
N6 H25 C16 90.5(5) 1_555 1_555 1_555
N6 H25 O5 47.3(4) 1_555 1_555 1_555
N6 H25 H26 161.1(10) 1_555 1_555 1_555
N6 H25 N20 125.1(9) 1_555 1_555 1_555
H25 H26 N20 37.0(10) 1_555 1_555 1_555
O41 H26 H25 145(2) 1_545 1_555 1_555
O41 H26 N20 178(2) 1_545 1_555 1_555
H24 H26 O41 72.7(8) 1_555 1_555 1_545
H24 H26 H25 142.5(14) 1_555 1_555 1_555
H24 H26 N20 106(2) 1_555 1_555 1_555
C16 H26 H24 80.7(11) 1_555 1_555 1_555
C16 H26 O41 153.3(18) 1_555 1_555 1_545
C16 H26 H25 62.0(5) 1_555 1_555 1_555
C16 H26 N20 25.0(11) 1_555 1_555 1_555
H14 H26 C16 117.7(8) 3_545 1_555 1_555
H14 H26 H24 136.0(10) 3_545 1_555 1_555
H14 H26 O41 82.2(9) 3_545 1_555 1_545
H14 H26 H25 71.1(12) 3_545 1_555 1_555
H14 H26 N20 99.6(18) 3_545 1_555 1_555
C15 H26 H14 136.2(7) 1_555 1_555 3_545
C15 H26 C16 32.1(5) 1_555 1_555 1_555
C15 H26 H24 48.6(7) 1_555 1_555 1_555
C15 H26 O41 121.2(13) 1_555 1_555 1_545
C15 H26 H25 94.1(7) 1_555 1_555 1_555
C15 H26 N20 57.1(15) 1_555 1_555 1_555
C18 H26 C15 28.5(4) 1_555 1_555 1_555
C18 H26 H14 142.7(9) 1_555 1_555 3_545
C18 H26 C16 60.5(8) 1_555 1_555 1_555
C18 H26 H24 20.1(4) 1_555 1_555 1_555
C18 H26 O41 92.8(10) 1_555 1_555 1_545
C18 H26 H25 122.5(10) 1_555 1_555 1_555
C18 H26 N20 85.5(19) 1_555 1_555 1_555
H24 H26 C18 107.7(9) 2_554 1_555 1_555
H24 H26 C15 102.3(7) 2_554 1_555 1_555
H24 H26 H14 109.6(11) 2_554 1_555 3_545
H24 H26 C16 90.1(6) 2_554 1_555 1_555
H24 H26 H24 109.9(12) 2_554 1_555 1_555
H24 H26 O41 100.0(7) 2_554 1_555 1_545
H24 H26 H25 69.2(8) 2_554 1_555 1_555
H24 H26 N20 79.9(12) 2_554 1_555 1_555
C35 H26 H24 94.3(5) 1_545 1_555 2_554
C35 H26 C18 95.1(7) 1_545 1_555 1_555
C35 H26 C15 123.6(10) 1_545 1_555 1_555
C35 H26 H14 83.6(6) 1_545 1_555 3_545
C35 H26 C16 155.3(14) 1_545 1_555 1_555
C35 H26 H24 75.0(4) 1_545 1_555 1_555
C35 H26 O41 5.7(4) 1_545 1_555 1_545
C35 H26 H25 141.7(16) 1_545 1_555 1_555
C35 H26 N20 174.0(19) 1_545 1_555 1_555
C23 N27 C21 118.7(6) 1_555 1_555 1_555
H46 N27 C23 126.1(7) 3_645 1_555 1_555
H46 N27 C21 114.6(7) 3_645 1_555 1_555
H28 N27 H46 86.5(7) 1_555 1_555 3_645
H28 N27 C23 147.2(6) 1_555 1_555 1_555
H28 N27 C21 28.5(5) 1_555 1_555 1_555
H29 N27 H28 172.6(15) 1_555 1_555 1_555
H29 N27 H46 100.7(15) 1_555 1_555 3_645
H29 N27 C23 26.0(14) 1_555 1_555 1_555
H29 N27 C21 144.6(15) 1_555 1_555 1_555
C18 N27 H29 57.6(14) 1_555 1_555 1_555
C18 N27 H28 115.3(4) 1_555 1_555 1_555
C18 N27 H46 157.9(6) 1_555 1_555 3_645
C18 N27 C23 31.9(3) 1_555 1_555 1_555
C18 N27 C21 86.9(4) 1_555 1_555 1_555
C17 N27 C18 57.4(2) 1_555 1_555 1_555
C17 N27 H29 115.0(14) 1_555 1_555 1_555
C17 N27 H28 58.0(4) 1_555 1_555 1_555
C17 N27 H46 143.8(6) 1_555 1_555 3_645
C17 N27 C23 89.2(4) 1_555 1_555 1_555
C17 N27 C21 29.6(3) 1_555 1_555 1_555
O44 N27 C17 143.2(4) 3_645 1_555 1_555
O44 N27 C18 153.0(4) 3_645 1_555 1_555
O44 N27 H29 98.6(14) 3_645 1_555 1_555
O44 N27 H28 88.7(4) 3_645 1_555 1_555
O44 N27 H46 9.2(6) 3_645 1_555 3_645
O44 N27 C23 122.7(4) 3_645 1_555 1_555
O44 N27 C21 115.7(5) 3_645 1_555 1_555
C15 N27 O44 166.7(5) 1_555 1_555 3_645
C15 N27 C17 29.13(18) 1_555 1_555 1_555
C15 N27 C18 28.40(18) 1_555 1_555 1_555
C15 N27 H29 86.0(14) 1_555 1_555 1_555
C15 N27 H28 86.9(4) 1_555 1_555 1_555
C15 N27 H46 172.4(8) 1_555 1_555 3_645
C15 N27 C23 60.3(4) 1_555 1_555 1_555
C15 N27 C21 58.6(4) 1_555 1_555 1_555
N27 H28 C21 36.2(5) 1_555 1_555 1_555
C17 H28 N27 68.7(4) 1_555 1_555 1_555
C17 H28 C21 32.5(5) 1_555 1_555 1_555
H22 H28 C17 26.9(3) 1_555 1_555 1_555
H22 H28 N27 95.7(6) 1_555 1_555 1_555
H22 H28 C21 59.5(7) 1_555 1_555 1_555
H13 H28 H22 127.1(9) 2_565 1_555 1_555
H13 H28 C17 150.4(12) 2_565 1_555 1_555
H13 H28 N27 132.2(12) 2_565 1_555 1_555
H13 H28 C21 161(3) 2_565 1_555 1_555
O43 H28 H13 56.5(9) 3_645 1_555 2_565
O43 H28 H22 155.7(18) 3_645 1_555 1_555
O43 H28 C17 152.5(15) 3_645 1_555 1_555
O43 H28 N27 94.0(4) 3_645 1_555 1_555
O43 H28 C21 126.7(12) 3_645 1_555 1_555
H46 H28 O43 56.4(3) 3_645 1_555 3_645
H46 H28 H13 97.3(9) 3_645 1_555 2_565
H46 H28 H22 134.3(7) 3_645 1_555 1_555
H46 H28 C17 107.5(5) 3_645 1_555 1_555
H46 H28 N27 39.1(3) 3_645 1_555 1_555
H46 H28 C21 75.0(5) 3_645 1_555 1_555
C9 H28 H46 115.3(7) 2_565 1_555 3_645
C9 H28 O43 71.4(3) 2_565 1_555 3_645
C9 H28 H13 18.0(7) 2_565 1_555 2_565
C9 H28 H22 109.2(5) 2_565 1_555 1_555
C9 H28 C17 133.9(5) 2_565 1_555 1_555
C9 H28 N27 148.0(14) 2_565 1_555 1_555
C9 H28 C21 159.0(19) 2_565 1_555 1_555
N4 H28 C9 24.2(2) 2_565 1_555 2_565
N4 H28 H46 134.7(11) 2_565 1_555 3_645
N4 H28 O43 95.6(5) 2_565 1_555 3_645
N4 H28 H13 41.0(8) 2_565 1_555 2_565
N4 H28 H22 86.6(5) 2_565 1_555 1_555
N4 H28 C17 109.9(5) 2_565 1_555 1_555
N4 H28 N27 150.8(17) 2_565 1_555 1_555
N4 H28 C21 136.6(12) 2_565 1_555 1_555
N27 H29 C23 33.1(14) 1_555 1_555 1_555
C18 H29 N27 66.8(5) 1_555 1_555 1_555
C18 H29 C23 34.1(18) 1_555 1_555 1_555
O5 H29 C18 118(2) 2_555 1_555 1_555
O5 H29 N27 118.8(16) 2_555 1_555 1_555
O5 H29 C23 129(3) 2_555 1_555 1_555
H24 H29 O5 105.6(19) 1_555 1_555 2_555
H24 H29 C18 26.4(6) 1_555 1_555 1_555
H24 H29 N27 93.2(11) 1_555 1_555 1_555
H24 H29 C23 60(2) 1_555 1_555 1_555
H34 H29 H24 64.4(13) 1_545 1_555 1_555
H34 H29 O5 70.4(9) 1_545 1_555 2_555
H34 H29 C18 90.8(19) 1_545 1_555 1_555
H34 H29 N27 158(2) 1_545 1_555 1_555
H34 H29 C23 125(4) 1_545 1_555 1_555
O43 H29 H34 68.5(6) 1_545 1_555 1_545
O43 H29 H24 110.4(16) 1_545 1_555 1_555
O43 H29 O5 103.2(5) 1_545 1_555 2_555
O43 H29 C18 123.8(18) 1_545 1_555 1_555
O43 H29 N27 124(2) 1_545 1_555 1_555
O43 H29 C23 128(3) 1_545 1_555 1_555
H46 H29 O43 103.5(17) 3_645 1_555 1_545
H46 H29 H34 169.5(16) 3_645 1_555 1_545
H46 H29 H24 125.9(5) 3_645 1_555 1_555
H46 H29 O5 106.0(16) 3_645 1_555 2_555
H46 H29 C18 99.5(5) 3_645 1_555 1_555
H46 H29 N27 32.8(8) 3_645 1_555 1_555
H46 H29 C23 66(2) 3_645 1_555 1_555
H25 H29 H46 122.8(12) 2_555 1_555 3_645
H25 H29 O43 124.4(9) 2_555 1_555 1_545
H25 H29 H34 61.0(10) 2_555 1_555 1_545
H25 H29 H24 67.1(13) 2_555 1_555 1_555
H25 H29 O5 39.5(7) 2_555 1_555 2_555
H25 H29 C18 79.7(15) 2_555 1_555 1_555
H25 H29 N27 111.7(13) 2_555 1_555 1_555
H25 H29 C23 100(3) 2_555 1_555 1_555
C2 H29 H25 53.8(6) 2_555 1_555 2_555
C2 H29 H46 113.3(15) 2_555 1_555 3_645
C2 H29 O43 82.0(4) 2_555 1_555 1_545
C2 H29 H34 59.8(5) 2_555 1_555 1_545
C2 H29 H24 112.1(16) 2_555 1_555 1_555
C2 H29 O5 21.3(2) 2_555 1_555 2_555
C2 H29 C18 132(2) 2_555 1_555 1_555
C2 H29 N27 135.6(17) 2_555 1_555 1_555
C2 H29 C23 150(3) 2_555 1_555 1_555
H33 C30 H34 119.7(10) 1_555 1_555 1_555
C31 C30 H33 105.8(11) 1_555 1_555 1_555
C31 C30 H34 116.4(8) 1_555 1_555 1_555
C32 C30 C31 104.9(4) 1_555 1_555 1_555
C32 C30 H33 98.7(9) 1_555 1_555 1_555
C32 C30 H34 109.0(8) 1_555 1_555 1_555
H36 C30 C32 95.0(6) 1_555 1_555 1_555
H36 C30 C31 32.1(4) 1_555 1_555 1_555
H36 C30 H33 77.4(10) 1_555 1_555 1_555
H36 C30 H34 146.6(10) 1_555 1_555 1_555
H39 C30 H36 110.8(7) 1_555 1_555 1_555
H39 C30 C32 30.0(3) 1_555 1_555 1_555
H39 C30 C31 104.5(5) 1_555 1_555 1_555
H39 C30 H33 126.0(10) 1_555 1_555 1_555
H39 C30 H34 83.2(7) 1_555 1_555 1_555
H37 C30 H39 78.0(7) 1_555 1_555 1_555
H37 C30 H36 55.6(5) 1_555 1_555 1_555
H37 C30 C32 88.0(6) 1_555 1_555 1_555
H37 C30 C31 29.3(5) 1_555 1_555 1_555
H37 C30 H33 132.9(11) 1_555 1_555 1_555
H37 C30 H34 101.2(7) 1_555 1_555 1_555
H40 C30 H37 81.9(5) 1_555 1_555 1_555
H40 C30 H39 52.7(4) 1_555 1_555 1_555
H40 C30 H36 71.0(7) 1_555 1_555 1_555
H40 C30 C32 25.6(4) 1_555 1_555 1_555
H40 C30 C31 88.3(5) 1_555 1_555 1_555
H40 C30 H33 84.8(7) 1_555 1_555 1_555
H40 C30 H34 134.5(8) 1_555 1_555 1_555
C38 C30 H40 50.1(5) 1_555 1_555 1_555
C38 C30 H37 121.8(6) 1_555 1_555 1_555
C38 C30 H39 48.6(4) 1_555 1_555 1_555
C38 C30 H36 117.9(6) 1_555 1_555 1_555
C38 C30 C32 34.4(3) 1_555 1_555 1_555
C38 C30 C31 137.8(4) 1_555 1_555 1_555
C38 C30 H33 79.6(10) 1_555 1_555 1_555
C38 C30 H34 94.3(8) 1_555 1_555 1_555
C35 C30 C38 170.5(3) 1_555 1_555 1_555
C35 C30 H40 120.7(5) 1_555 1_555 1_555
C35 C30 H37 53.4(5) 1_555 1_555 1_555
C35 C30 H39 130.1(5) 1_555 1_555 1_555
C35 C30 H36 52.6(5) 1_555 1_555 1_555
C35 C30 C32 138.4(4) 1_555 1_555 1_555
C35 C30 C31 33.7(3) 1_555 1_555 1_555
C35 C30 H33 98.2(11) 1_555 1_555 1_555
C35 C30 H34 94.8(8) 1_555 1_555 1_555
O43 C30 C35 160.3(3) 1_555 1_555 1_555
O43 C30 C38 25.62(17) 1_555 1_555 1_555
O43 C30 H40 73.3(5) 1_555 1_555 1_555
O43 C30 H37 146.3(6) 1_555 1_555 1_555
O43 C30 H39 68.9(4) 1_555 1_555 1_555
O43 C30 H36 131.5(5) 1_555 1_555 1_555
O43 C30 C32 60.0(3) 1_555 1_555 1_555
O43 C30 C31 160.7(4) 1_555 1_555 1_555
O43 C30 H33 67.7(11) 1_555 1_555 1_555
O43 C30 H34 81.5(8) 1_555 1_555 1_555
O41 C30 O43 136.6(3) 1_555 1_555 1_555
O41 C30 C35 24.75(18) 1_555 1_555 1_555
O41 C30 C38 162.0(3) 1_555 1_555 1_555
O41 C30 H40 142.4(5) 1_555 1_555 1_555
O41 C30 H37 76.1(5) 1_555 1_555 1_555
O41 C30 H39 145.7(4) 1_555 1_555 1_555
O41 C30 H36 71.4(6) 1_555 1_555 1_555
O41 C30 C32 163.1(4) 1_555 1_555 1_555
O41 C30 C31 58.3(3) 1_555 1_555 1_555
O41 C30 H33 88.2(10) 1_555 1_555 1_555
O41 C30 H34 80.2(8) 1_555 1_555 1_555
H24 C30 O41 47.8(3) 1_565 1_555 1_555
H24 C30 O43 89.9(3) 1_565 1_555 1_555
H24 C30 C35 72.5(3) 1_565 1_555 1_555
H24 C30 C38 115.3(3) 1_565 1_555 1_555
H24 C30 H40 157.0(5) 1_565 1_555 1_555
H24 C30 H37 119.3(5) 1_565 1_555 1_555
H24 C30 H39 135.6(5) 1_565 1_555 1_555
H24 C30 H36 112.3(7) 1_565 1_555 1_555
H24 C30 C32 148.9(4) 1_565 1_555 1_555
H24 C30 C31 106.2(4) 1_565 1_555 1_555
H24 C30 H33 74.2(7) 1_565 1_555 1_555
H24 C30 H34 54.6(7) 1_565 1_555 1_555
H36 C31 H37 124.4(12) 1_555 1_555 1_555
C35 C31 H36 103.3(11) 1_555 1_555 1_555
C35 C31 H37 107.5(11) 1_555 1_555 1_555
C30 C31 C35 112.3(4) 1_555 1_555 1_555
C30 C31 H36 101.0(11) 1_555 1_555 1_555
C30 C31 H37 108.2(13) 1_555 1_555 1_555
H33 C31 C30 30.1(4) 1_555 1_555 1_555
H33 C31 C35 104.7(5) 1_555 1_555 1_555
H33 C31 H36 74.4(11) 1_555 1_555 1_555
H33 C31 H37 136.1(14) 1_555 1_555 1_555
H34 C31 H33 51.8(4) 1_555 1_555 1_555
H34 C31 C30 26.1(3) 1_555 1_555 1_555
H34 C31 C35 96.1(4) 1_555 1_555 1_555
H34 C31 H36 125.9(11) 1_555 1_555 1_555
H34 C31 H37 95.5(11) 1_555 1_555 1_555
O42 C31 H34 123.9(4) 1_555 1_555 1_555
O42 C31 H33 133.7(5) 1_555 1_555 1_555
O42 C31 C30 144.3(4) 1_555 1_555 1_555
O42 C31 C35 32.4(3) 1_555 1_555 1_555
O42 C31 H36 95.7(11) 1_555 1_555 1_555
O42 C31 H37 87.1(13) 1_555 1_555 1_555
C32 C31 O42 172.8(3) 1_555 1_555 1_555
C32 C31 H34 54.8(3) 1_555 1_555 1_555
C32 C31 H33 52.2(4) 1_555 1_555 1_555
C32 C31 C30 37.6(3) 1_555 1_555 1_555
C32 C31 C35 149.6(4) 1_555 1_555 1_555
C32 C31 H36 89.9(11) 1_555 1_555 1_555
C32 C31 H37 86.0(13) 1_555 1_555 1_555
O41 C31 C32 128.1(3) 1_555 1_555 1_555
O41 C31 O42 54.4(3) 1_555 1_555 1_555
O41 C31 H34 77.0(4) 1_555 1_555 1_555
O41 C31 H33 84.3(4) 1_555 1_555 1_555
O41 C31 C30 90.5(4) 1_555 1_555 1_555
O41 C31 C35 22.0(3) 1_555 1_555 1_555
O41 C31 H36 105.8(11) 1_555 1_555 1_555
O41 C31 H37 119.7(8) 1_555 1_555 1_555
H40 C31 O41 143.4(4) 1_555 1_555 1_555
H40 C31 C32 24.2(3) 1_555 1_555 1_555
H40 C31 O42 157.8(4) 1_555 1_555 1_555
H40 C31 H34 78.2(4) 1_555 1_555 1_555
H40 C31 H33 59.1(4) 1_555 1_555 1_555
H40 C31 C30 57.1(4) 1_555 1_555 1_555
H40 C31 C35 163.0(4) 1_555 1_555 1_555
H40 C31 H36 68.7(11) 1_555 1_555 1_555
H40 C31 H37 89.1(11) 1_555 1_555 1_555
H39 C31 H40 40.5(3) 1_555 1_555 1_555
H39 C31 O41 127.0(4) 1_555 1_555 1_555
H39 C31 C32 21.5(2) 1_555 1_555 1_555
H39 C31 O42 151.5(3) 1_555 1_555 1_555
H39 C31 H34 50.3(4) 1_555 1_555 1_555
H39 C31 H33 68.7(5) 1_555 1_555 1_555
H39 C31 C30 44.9(4) 1_555 1_555 1_555
H39 C31 C35 143.1(4) 1_555 1_555 1_555
H39 C31 H36 109.2(11) 1_555 1_555 1_555
H39 C31 H37 67.5(13) 1_555 1_555 1_555
H39 C32 H40 124.3(10) 1_555 1_555 1_555
C38 C32 H39 93.9(9) 1_555 1_555 1_555
C38 C32 H40 100.4(10) 1_555 1_555 1_555
C30 C32 C38 110.9(5) 1_555 1_555 1_555
C30 C32 H39 106.3(8) 1_555 1_555 1_555
C30 C32 H40 117.5(9) 1_555 1_555 1_555
H33 C32 C30 32.8(4) 1_555 1_555 1_555
H33 C32 C38 91.3(6) 1_555 1_555 1_555
H33 C32 H39 135.8(8) 1_555 1_555 1_555
H33 C32 H40 97.6(7) 1_555 1_555 1_555
H34 C32 H33 54.3(4) 1_555 1_555 1_555
H34 C32 C30 28.9(4) 1_555 1_555 1_555
H34 C32 C38 98.5(5) 1_555 1_555 1_555
H34 C32 H39 81.5(8) 1_555 1_555 1_555
H34 C32 H40 146.4(9) 1_555 1_555 1_555
O44 C32 H34 126.0(5) 1_555 1_555 1_555
O44 C32 H33 117.4(6) 1_555 1_555 1_555
O44 C32 C30 141.4(4) 1_555 1_555 1_555
O44 C32 C38 30.6(3) 1_555 1_555 1_555
O44 C32 H39 85.3(8) 1_555 1_555 1_555
O44 C32 H40 81.2(10) 1_555 1_555 1_555
C31 C32 O44 169.7(3) 1_555 1_555 1_555
C31 C32 H34 58.4(4) 1_555 1_555 1_555
C31 C32 H33 56.0(6) 1_555 1_555 1_555
C31 C32 C30 37.6(3) 1_555 1_555 1_555
C31 C32 C38 146.6(4) 1_555 1_555 1_555
C31 C32 H39 104.9(8) 1_555 1_555 1_555
C31 C32 H40 91.6(10) 1_555 1_555 1_555
O43 C32 C31 124.2(3) 1_555 1_555 1_555
O43 C32 O44 53.8(2) 1_555 1_555 1_555
O43 C32 H34 77.5(4) 1_555 1_555 1_555
O43 C32 H33 71.3(6) 1_555 1_555 1_555
O43 C32 C30 87.8(4) 1_555 1_555 1_555
O43 C32 C38 23.1(3) 1_555 1_555 1_555
O43 C32 H39 100.0(8) 1_555 1_555 1_555
O43 C32 H40 113.7(8) 1_555 1_555 1_555
H37 C32 O43 142.2(3) 1_555 1_555 1_555
H37 C32 C31 25.2(3) 1_555 1_555 1_555
H37 C32 O44 161.8(4) 1_555 1_555 1_555
H37 C32 H34 65.6(4) 1_555 1_555 1_555
H37 C32 H33 80.5(6) 1_555 1_555 1_555
H37 C32 C30 55.9(3) 1_555 1_555 1_555
H37 C32 C38 164.1(4) 1_555 1_555 1_555
H37 C32 H39 82.8(9) 1_555 1_555 1_555
H37 C32 H40 94.2(10) 1_555 1_555 1_555
H36 C32 H37 43.8(4) 1_555 1_555 1_555
H36 C32 O43 121.8(5) 1_555 1_555 1_555
H36 C32 C31 24.6(2) 1_555 1_555 1_555
H36 C32 O44 145.4(3) 1_555 1_555 1_555
H36 C32 H34 77.2(5) 1_555 1_555 1_555
H36 C32 H33 51.3(7) 1_555 1_555 1_555
H36 C32 C30 50.2(4) 1_555 1_555 1_555
H36 C32 C38 137.2(5) 1_555 1_555 1_555
H36 C32 H39 126.6(9) 1_555 1_555 1_555
H36 C32 H40 69.9(10) 1_555 1_555 1_555
H22 C32 H36 108.3(6) 1_555 1_555 1_555
H22 C32 H37 85.0(5) 1_555 1_555 1_555
H22 C32 O43 127.8(5) 1_555 1_555 1_555
H22 C32 C31 107.3(5) 1_555 1_555 1_555
H22 C32 O44 77.0(5) 1_555 1_555 1_555
H22 C32 H34 131.0(7) 1_555 1_555 1_555
H22 C32 H33 159.3(7) 1_555 1_555 1_555
H22 C32 C30 140.0(6) 1_555 1_555 1_555
H22 C32 C38 106.1(6) 1_555 1_555 1_555
H22 C32 H39 55.6(9) 1_555 1_555 1_555
H22 C32 H40 68.7(8) 1_555 1_555 1_555
H34 H33 C30 30.1(5) 1_555 1_555 1_555
C32 H33 H34 66.6(5) 1_555 1_555 1_555
C32 H33 C30 48.5(6) 1_555 1_555 1_555
H36 H33 C32 80.4(7) 1_555 1_555 1_555
H36 H33 H34 98.0(8) 1_555 1_555 1_555
H36 H33 C30 71.8(9) 1_555 1_555 1_555
C31 H33 H36 30.5(3) 1_555 1_555 1_555
C31 H33 C32 71.7(4) 1_555 1_555 1_555
C31 H33 H34 67.7(6) 1_555 1_555 1_555
C31 H33 C30 44.0(8) 1_555 1_555 1_555
H40 H33 C31 72.3(5) 1_555 1_555 1_555
H40 H33 H36 66.8(8) 1_555 1_555 1_555
H40 H33 C32 26.8(3) 1_555 1_555 1_555
H40 H33 H34 91.9(6) 1_555 1_555 1_555
H40 H33 C30 68.2(6) 1_555 1_555 1_555
C38 H33 H40 48.1(5) 1_555 1_555 1_555
C38 H33 C31 107.9(4) 1_555 1_555 1_555
C38 H33 H36 114.0(7) 1_555 1_555 1_555
C38 H33 C32 36.5(4) 1_555 1_555 1_555
C38 H33 H34 76.8(7) 1_555 1_555 1_555
C38 H33 C30 75.2(9) 1_555 1_555 1_555
O43 H33 C38 27.5(3) 1_555 1_555 1_555
O43 H33 H40 75.0(6) 1_555 1_555 1_555
O43 H33 C31 130.6(5) 1_555 1_555 1_555
O43 H33 H36 141.5(8) 1_555 1_555 1_555
O43 H33 C32 62.6(6) 1_555 1_555 1_555
O43 H33 H34 77.6(7) 1_555 1_555 1_555
O43 H33 C30 89.6(11) 1_555 1_555 1_555
C35 H33 O43 146.4(4) 1_555 1_555 1_555
C35 H33 C38 134.0(4) 1_555 1_555 1_555
C35 H33 H40 102.5(6) 1_555 1_555 1_555
C35 H33 C31 30.4(3) 1_555 1_555 1_555
C35 H33 H36 45.6(6) 1_555 1_555 1_555
C35 H33 C32 100.0(5) 1_555 1_555 1_555
C35 H33 H34 69.0(7) 1_555 1_555 1_555
C35 H33 C30 59.7(9) 1_555 1_555 1_555
H39 H33 C35 93.2(4) 1_555 1_555 1_555
H39 H33 O43 62.3(5) 1_555 1_555 1_555
H39 H33 C38 40.8(4) 1_555 1_555 1_555
H39 H33 H40 41.6(3) 1_555 1_555 1_555
H39 H33 C31 68.6(4) 1_555 1_555 1_555
H39 H33 H36 84.8(6) 1_555 1_555 1_555
H39 H33 C32 15.3(2) 1_555 1_555 1_555
H39 H33 H34 51.2(5) 1_555 1_555 1_555
H39 H33 C30 36.1(7) 1_555 1_555 1_555
H37 H33 H39 54.0(5) 1_555 1_555 1_555
H37 H33 C35 42.1(5) 1_555 1_555 1_555
H37 H33 O43 115.9(6) 1_555 1_555 1_555
H37 H33 C38 93.8(5) 1_555 1_555 1_555
H37 H33 H40 63.2(5) 1_555 1_555 1_555
H37 H33 C31 14.7(5) 1_555 1_555 1_555
H37 H33 H36 40.4(5) 1_555 1_555 1_555
H37 H33 C32 58.1(5) 1_555 1_555 1_555
H37 H33 H34 58.8(6) 1_555 1_555 1_555
H37 H33 C30 31.5(8) 1_555 1_555 1_555
H24 H33 H37 98.7(5) 1_565 1_555 1_555
H24 H33 H39 110.5(5) 1_565 1_555 1_555
H24 H33 C35 69.6(4) 1_565 1_555 1_555
H24 H33 O43 96.5(5) 1_565 1_555 1_555
H24 H33 C38 117.6(6) 1_565 1_555 1_555
H24 H33 H40 151.8(5) 1_565 1_555 1_555
H24 H33 C31 95.3(6) 1_565 1_555 1_555
H24 H33 H36 114.5(9) 1_565 1_555 1_555
H24 H33 C32 125.7(5) 1_565 1_555 1_555
H24 H33 H34 59.9(6) 1_565 1_555 1_555
H24 H33 C30 85.1(7) 1_565 1_555 1_555
O41 H33 H24 47.4(3) 1_555 1_555 1_565
O41 H33 H37 63.1(5) 1_555 1_555 1_555
O41 H33 H39 107.2(4) 1_555 1_555 1_555
O41 H33 C35 23.5(2) 1_555 1_555 1_555
O41 H33 O43 138.8(4) 1_555 1_555 1_555
O41 H33 C38 143.8(3) 1_555 1_555 1_555
O41 H33 H40 125.5(7) 1_555 1_555 1_555
O41 H33 C31 53.3(4) 1_555 1_555 1_555
O41 H33 H36 67.2(7) 1_555 1_555 1_555
O41 H33 C32 117.9(5) 1_555 1_555 1_555
O41 H33 H34 67.5(6) 1_555 1_555 1_555
O41 H33 C30 71.1(9) 1_555 1_555 1_555
H11 H33 O41 125.5(6) 2_564 1_555 1_555
H11 H33 H24 147.0(6) 2_564 1_555 1_565
H11 H33 H37 103.4(5) 2_564 1_555 1_555
H11 H33 H39 102.3(5) 2_564 1_555 1_555
H11 H33 C35 113.0(6) 2_564 1_555 1_555
H11 H33 O43 95.4(5) 2_564 1_555 1_555
H11 H33 C38 85.1(4) 2_564 1_555 1_555
H11 H33 H40 61.1(4) 2_564 1_555 1_555
H11 H33 C31 100.0(5) 2_564 1_555 1_555
H11 H33 H36 71.2(4) 2_564 1_555 1_555
H11 H33 C32 86.9(4) 2_564 1_555 1_555
H11 H33 H34 153.0(7) 2_564 1_555 1_555
H11 H33 C30 125.6(8) 2_564 1_555 1_555
H25 H33 H11 52.4(4) 2_564 1_555 2_564
H25 H33 O41 103.5(5) 2_564 1_555 1_555
H25 H33 H24 95.5(5) 2_564 1_555 1_565
H25 H33 H37 140.9(7) 2_564 1_555 1_555
H25 H33 H39 148.5(6) 2_564 1_555 1_555
H25 H33 C35 113.0(6) 2_564 1_555 1_555
H25 H33 O43 98.3(5) 2_564 1_555 1_555
H25 H33 C38 111.3(6) 2_564 1_555 1_555
H25 H33 H40 112.2(4) 2_564 1_555 1_555
H25 H33 C31 128.0(7) 2_564 1_555 1_555
H25 H33 H36 100.7(6) 2_564 1_555 1_555
H25 H33 C32 134.6(6) 2_564 1_555 1_555
H25 H33 H34 153.8(7) 2_564 1_555 1_555
H25 H33 C30 172.0(15) 2_564 1_555 1_555
N20 H33 H25 18.61(19) 2_564 1_555 2_564
N20 H33 H11 61.0(3) 2_564 1_555 2_564
N20 H33 O41 85.3(4) 2_564 1_555 1_555
N20 H33 H24 86.2(5) 2_564 1_555 1_565
N20 H33 H37 127.4(8) 2_564 1_555 1_555
N20 H33 H39 163.2(4) 2_564 1_555 1_555
N20 H33 C35 94.6(5) 2_564 1_555 1_555
N20 H33 O43 115.4(5) 2_564 1_555 1_555
N20 H33 C38 129.9(5) 2_564 1_555 1_555
N20 H33 H40 121.8(4) 2_564 1_555 1_555
N20 H33 C31 113.1(7) 2_564 1_555 1_555
N20 H33 H36 90.0(6) 2_564 1_555 1_555
N20 H33 C32 147.9(4) 2_564 1_555 1_555
N20 H33 H34 145.5(7) 2_564 1_555 1_555
N20 H33 C30 154.3(14) 2_564 1_555 1_555
O19 H33 N20 41.4(2) 2_564 1_555 2_564
O19 H33 H25 46.3(3) 2_564 1_555 2_564
O19 H33 H11 35.1(2) 2_564 1_555 2_564
O19 H33 O41 91.2(5) 2_564 1_555 1_555
O19 H33 H24 119.2(6) 2_564 1_555 1_565
O19 H33 H37 95.4(6) 2_564 1_555 1_555
O19 H33 H39 125.1(4) 2_564 1_555 1_555
O19 H33 C35 84.0(5) 2_564 1_555 1_555
O19 H33 O43 128.3(5) 2_564 1_555 1_555
O19 H33 C38 119.9(4) 2_564 1_555 1_555
O19 H33 H40 85.5(4) 2_564 1_555 1_555
O19 H33 C31 84.7(6) 2_564 1_555 1_555
O19 H33 H36 55.1(4) 2_564 1_555 1_555
O19 H33 C32 111.9(5) 2_564 1_555 1_555
O19 H33 H34 151.6(10) 2_564 1_555 1_555
O19 H33 C30 126.7(12) 2_564 1_555 1_555
C16 H33 O19 22.59(16) 2_564 1_555 2_564
C16 H33 N20 24.15(15) 2_564 1_555 2_564
C16 H33 H25 37.6(2) 2_564 1_555 2_564
C16 H33 H11 54.1(3) 2_564 1_555 2_564
C16 H33 O41 77.3(5) 2_564 1_555 1_555
C16 H33 H24 97.0(5) 2_564 1_555 1_565
C16 H33 H37 104.3(7) 2_564 1_555 1_555
C16 H33 H39 146.4(5) 2_564 1_555 1_555
C16 H33 C35 78.3(5) 2_564 1_555 1_555
C16 H33 O43 134.8(5) 2_564 1_555 1_555
C16 H33 C38 137.9(4) 2_564 1_555 1_555
C16 H33 H40 108.0(5) 2_564 1_555 1_555
C16 H33 C31 90.6(6) 2_564 1_555 1_555
C16 H33 H36 65.9(5) 2_564 1_555 1_555
C16 H33 C32 134.2(5) 2_564 1_555 1_555
C16 H33 H34 144.8(10) 2_564 1_555 1_555
C16 H33 C30 134.4(13) 2_564 1_555 1_555
H33 H34 C30 30.2(5) 1_555 1_555 1_555
C32 H34 H33 59.1(5) 1_555 1_555 1_555
C32 H34 C30 42.1(5) 1_555 1_555 1_555
C31 H34 C32 66.7(4) 1_555 1_555 1_555
C31 H34 H33 60.6(6) 1_555 1_555 1_555
C31 H34 C30 37.5(6) 1_555 1_555 1_555
H39 H34 C31 80.1(5) 1_555 1_555 1_555
H39 H34 C32 28.7(3) 1_555 1_555 1_555
H39 H34 H33 87.8(6) 1_555 1_555 1_555
H39 H34 C30 68.0(6) 1_555 1_555 1_555
H29 H34 H39 114.1(12) 1_565 1_555 1_555
H29 H34 C31 154.0(9) 1_565 1_555 1_555
H29 H34 C32 115.0(11) 1_565 1_555 1_555
H29 H34 H33 97.0(11) 1_565 1_555 1_555
H29 H34 C30 125.3(11) 1_565 1_555 1_555
H37 H34 H29 179.0(7) 1_555 1_555 1_565
H37 H34 H39 66.6(6) 1_555 1_555 1_555
H37 H34 C31 25.1(3) 1_555 1_555 1_555
H37 H34 C32 65.3(5) 1_555 1_555 1_555
H37 H34 H33 82.3(7) 1_555 1_555 1_555
H37 H34 C30 54.2(7) 1_555 1_555 1_555
H24 H34 H37 121.7(7) 1_565 1_555 1_555
H24 H34 H29 57.4(10) 1_565 1_555 1_565
H24 H34 H39 164.9(7) 1_565 1_555 1_555
H24 H34 C31 103.2(6) 1_565 1_555 1_555
H24 H34 C32 139.4(6) 1_565 1_555 1_555
H24 H34 H33 81.3(7) 1_565 1_555 1_555
H24 H34 C30 105.5(8) 1_565 1_555 1_555
H25 H34 H24 67.7(6) 2_565 1_555 1_565
H25 H34 H37 112.2(5) 2_565 1_555 1_555
H25 H34 H29 68.0(10) 2_565 1_555 1_565
H25 H34 H39 122.8(5) 2_565 1_555 1_555
H25 H34 C31 124.0(6) 2_565 1_555 1_555
H25 H34 C32 151.5(5) 2_565 1_555 1_555
H25 H34 H33 149.0(7) 2_565 1_555 1_555
H25 H34 C30 160.3(11) 2_565 1_555 1_555
H11 H34 H25 59.0(4) 2_565 1_555 2_565
H11 H34 H24 125.1(7) 2_565 1_555 1_565
H11 H34 H37 71.4(4) 2_565 1_555 1_555
H11 H34 H29 109.5(10) 2_565 1_555 1_565
H11 H34 H39 68.5(4) 2_565 1_555 1_555
H11 H34 C31 95.9(5) 2_565 1_555 1_555
H11 H34 C32 95.5(5) 2_565 1_555 1_555
H11 H34 H33 149.8(7) 2_565 1_555 1_555
H11 H34 C30 119.9(8) 2_565 1_555 1_555
C38 H34 H11 106.3(5) 1_555 1_555 2_565
C38 H34 H25 136.9(5) 1_555 1_555 2_565
C38 H34 H24 121.9(6) 1_555 1_555 1_565
C38 H34 H37 97.6(5) 1_555 1_555 1_555
C38 H34 H29 82.8(10) 1_555 1_555 1_565
C38 H34 H39 43.1(4) 1_555 1_555 1_555
C38 H34 C31 96.1(4) 1_555 1_555 1_555
C38 H34 C32 32.2(3) 1_555 1_555 1_555
C38 H34 H33 61.9(6) 1_555 1_555 1_555
C38 H34 C30 62.7(6) 1_555 1_555 1_555
C35 H34 C38 125.1(4) 1_555 1_555 1_555
C35 H34 H11 98.2(4) 1_555 1_555 2_565
C35 H34 H25 97.9(4) 1_555 1_555 2_565
C35 H34 H24 75.9(4) 1_555 1_555 1_565
C35 H34 H37 45.8(5) 1_555 1_555 1_555
C35 H34 H29 133.3(10) 1_555 1_555 1_565
C35 H34 H39 110.7(6) 1_555 1_555 1_555
C35 H34 C31 32.0(3) 1_555 1_555 1_555
C35 H34 C32 98.4(5) 1_555 1_555 1_555
C35 H34 H33 72.2(7) 1_555 1_555 1_555
C35 H34 C30 62.4(7) 1_555 1_555 1_555
O5 H34 C35 135.6(4) 2_565 1_555 1_555
O5 H34 C38 98.1(5) 2_565 1_555 1_555
O5 H34 H11 55.3(3) 2_565 1_555 2_565
O5 H34 H25 39.2(3) 2_565 1_555 2_565
O5 H34 H24 91.0(5) 2_565 1_555 1_565
O5 H34 H37 126.7(4) 2_565 1_555 1_555
O5 H34 H29 54.2(9) 2_565 1_555 1_565
O5 H34 H39 92.8(5) 2_565 1_555 1_555
O5 H34 C31 150.5(5) 2_565 1_555 1_555
O5 H34 C32 117.3(6) 2_565 1_555 1_555
O5 H34 H33 148.4(9) 2_565 1_555 1_555
O5 H34 C30 159.2(10) 2_565 1_555 1_555
C2 H34 O5 25.31(18) 2_565 1_555 2_565
C2 H34 C35 139.6(4) 2_565 1_555 1_555
C2 H34 C38 83.0(4) 2_565 1_555 1_555
C2 H34 H11 42.3(2) 2_565 1_555 2_565
C2 H34 H25 58.6(3) 2_565 1_555 2_565
C2 H34 H24 116.3(6) 2_565 1_555 1_565
C2 H34 H37 109.1(5) 2_565 1_555 1_555
C2 H34 H29 71.9(9) 2_565 1_555 1_565
C2 H34 H39 68.0(4) 2_565 1_555 1_555
C2 H34 C31 133.9(5) 2_565 1_555 1_555
C2 H34 C32 94.3(5) 2_565 1_555 1_555
C2 H34 H33 144.6(9) 2_565 1_555 1_555
C2 H34 C30 135.9(8) 2_565 1_555 1_555
O43 H34 C2 83.4(4) 1_555 1_555 2_565
O43 H34 O5 88.7(5) 1_555 1_555 2_565
O43 H34 C35 134.8(3) 1_555 1_555 1_555
O43 H34 C38 24.95(19) 1_555 1_555 1_555
O43 H34 H11 119.2(5) 1_555 1_555 2_565
O43 H34 H25 122.2(5) 1_555 1_555 2_565
O43 H34 H24 99.2(5) 1_555 1_555 1_565
O43 H34 H37 121.1(5) 1_555 1_555 1_555
O43 H34 H29 59.0(10) 1_555 1_555 1_565
O43 H34 H39 66.3(5) 1_555 1_555 1_555
O43 H34 C31 113.7(4) 1_555 1_555 1_555
O43 H34 C32 56.3(3) 1_555 1_555 1_555
O43 H34 H33 62.7(7) 1_555 1_555 1_555
O43 H34 C30 76.5(7) 1_555 1_555 1_555
N6 H34 O43 98.4(5) 2_565 1_555 1_555
N6 H34 C2 26.94(17) 2_565 1_555 2_565
N6 H34 O5 48.1(2) 2_565 1_555 2_565
N6 H34 C35 117.0(4) 2_565 1_555 1_555
N6 H34 C38 87.5(4) 2_565 1_555 1_555
N6 H34 H11 20.7(2) 2_565 1_555 2_565
N6 H34 H25 67.5(3) 2_565 1_555 2_565
N6 H34 H24 134.7(6) 2_565 1_555 1_565
N6 H34 H37 82.2(4) 2_565 1_555 1_555
N6 H34 H29 98.8(9) 2_565 1_555 1_565
N6 H34 H39 55.5(3) 2_565 1_555 1_555
N6 H34 C31 107.1(4) 2_565 1_555 1_555
N6 H34 C32 84.2(4) 2_565 1_555 1_555
N6 H34 H33 143.4(7) 2_565 1_555 1_555
N6 H34 C30 119.1(7) 2_565 1_555 1_555
O41 H34 N6 128.1(4) 1_555 1_555 2_565
O41 H34 O43 133.4(4) 1_555 1_555 1_555
O41 H34 C2 139.3(4) 1_555 1_555 2_565
O41 H34 O5 122.2(4) 1_555 1_555 2_565
O41 H34 C35 24.63(19) 1_555 1_555 1_555
O41 H34 C38 137.6(4) 1_555 1_555 1_555
O41 H34 H11 107.3(5) 1_555 1_555 2_565
O41 H34 H25 83.4(4) 1_555 1_555 2_565
O41 H34 H24 51.7(4) 1_555 1_555 1_565
O41 H34 H37 70.0(6) 1_555 1_555 1_555
O41 H34 H29 109.1(10) 1_555 1_555 1_565
O41 H34 H39 135.3(7) 1_555 1_555 1_555
O41 H34 C31 55.5(4) 1_555 1_555 1_555
O41 H34 C32 119.1(5) 1_555 1_555 1_555
O41 H34 H33 76.1(7) 1_555 1_555 1_555
O41 H34 C30 78.4(8) 1_555 1_555 1_555
H36 H34 O41 60.2(5) 1_555 1_555 1_555
H36 H34 N6 118.8(5) 1_555 1_555 2_565
H36 H34 O43 98.2(4) 1_555 1_555 1_555
H36 H34 C2 143.6(5) 1_555 1_555 2_565
H36 H34 O5 166.3(5) 1_555 1_555 2_565
H36 H34 C35 41.2(4) 1_555 1_555 1_555
H36 H34 C38 84.0(4) 1_555 1_555 1_555
H36 H34 H11 111.1(6) 1_555 1_555 2_565
H36 H34 H25 138.5(6) 1_555 1_555 2_565
H36 H34 H24 99.5(6) 1_555 1_555 1_565
H36 H34 H37 39.8(4) 1_555 1_555 1_555
H36 H34 H29 139.4(10) 1_555 1_555 1_565
H36 H34 H39 79.3(6) 1_555 1_555 1_555
H36 H34 C31 17.2(3) 1_555 1_555 1_555
H36 H34 C32 58.9(5) 1_555 1_555 1_555
H36 H34 H33 43.5(7) 1_555 1_555 1_555
H36 H34 C30 21.9(7) 1_555 1_555 1_555
H40 H34 H36 48.0(5) 1_555 1_555 1_555
H40 H34 O41 108.0(5) 1_555 1_555 1_555
H40 H34 N6 93.0(4) 1_555 1_555 2_565
H40 H34 O43 61.5(4) 1_555 1_555 1_555
H40 H34 C2 105.2(5) 1_555 1_555 2_565
H40 H34 O5 128.5(5) 1_555 1_555 2_565
H40 H34 C35 88.2(5) 1_555 1_555 1_555
H40 H34 C38 39.5(4) 1_555 1_555 1_555
H40 H34 H11 101.7(5) 1_555 1_555 2_565
H40 H34 H25 160.3(5) 1_555 1_555 2_565
H40 H34 H24 131.9(6) 1_555 1_555 1_565
H40 H34 H37 59.7(5) 1_555 1_555 1_555
H40 H34 H29 120.4(11) 1_555 1_555 1_565
H40 H34 H39 38.3(3) 1_555 1_555 1_555
H40 H34 C31 57.2(4) 1_555 1_555 1_555
H40 H34 C32 11.2(3) 1_555 1_555 1_555
H40 H34 H33 50.6(4) 1_555 1_555 1_555
H40 H34 C30 30.9(6) 1_555 1_555 1_555
O19 H34 H40 118.5(4) 2_565 1_555 1_555
O19 H34 H36 97.3(5) 2_565 1_555 1_555
O19 H34 O41 71.0(4) 2_565 1_555 1_555
O19 H34 N6 57.3(2) 2_565 1_555 2_565
O19 H34 O43 155.5(5) 2_565 1_555 1_555
O19 H34 C2 72.8(3) 2_565 1_555 2_565
O19 H34 O5 72.5(3) 2_565 1_555 2_565
O19 H34 C35 67.4(3) 2_565 1_555 1_555
O19 H34 C38 140.7(4) 2_565 1_555 1_555
O19 H34 H11 36.7(3) 2_565 1_555 2_565
O19 H34 H25 49.0(3) 2_565 1_555 2_565
O19 H34 H24 96.8(6) 2_565 1_555 1_565
O19 H34 H37 63.4(4) 2_565 1_555 1_555
O19 H34 H29 116.9(10) 2_565 1_555 1_565
O19 H34 H39 98.2(4) 2_565 1_555 1_555
O19 H34 C31 80.1(4) 2_565 1_555 1_555
O19 H34 C32 118.4(5) 2_565 1_555 1_555
O19 H34 H33 138.6(9) 2_565 1_555 1_555
O19 H34 C30 116.6(9) 2_565 1_555 1_555
O42 C35 O41 118.2(6) 1_555 1_555 1_555
C31 C35 O42 110.8(5) 1_555 1_555 1_555
C31 C35 O41 130.9(6) 1_555 1_555 1_555
H45 C35 C31 138.1(4) 1_555 1_555 1_555
H45 C35 O42 27.2(4) 1_555 1_555 1_555
H45 C35 O41 91.0(5) 1_555 1_555 1_555
H36 C35 H45 125.3(7) 1_555 1_555 1_555
H36 C35 C31 31.4(5) 1_555 1_555 1_555
H36 C35 O42 102.5(7) 1_555 1_555 1_555
H36 C35 O41 128.6(7) 1_555 1_555 1_555
H37 C35 H36 55.6(5) 1_555 1_555 1_555
H37 C35 H45 116.4(7) 1_555 1_555 1_555
H37 C35 C31 29.7(5) 1_555 1_555 1_555
H37 C35 O42 91.9(7) 1_555 1_555 1_555
H37 C35 O41 142.8(7) 1_555 1_555 1_555
C30 C35 H37 54.1(6) 1_555 1_555 1_555
C30 C35 H36 51.9(5) 1_555 1_555 1_555
C30 C35 H45 170.5(4) 1_555 1_555 1_555
C30 C35 C31 34.0(3) 1_555 1_555 1_555
C30 C35 O42 144.4(4) 1_555 1_555 1_555
C30 C35 O41 97.2(5) 1_555 1_555 1_555
H34 C35 C30 22.7(2) 1_555 1_555 1_555
H34 C35 H37 61.1(6) 1_555 1_555 1_555
H34 C35 H36 74.4(6) 1_555 1_555 1_555
H34 C35 H45 156.3(6) 1_555 1_555 1_555
H34 C35 C31 51.9(3) 1_555 1_555 1_555
H34 C35 O42 149.8(5) 1_555 1_555 1_555
H34 C35 O41 83.6(5) 1_555 1_555 1_555
H33 C35 H34 38.8(3) 1_555 1_555 1_555
H33 C35 C30 22.2(3) 1_555 1_555 1_555
H33 C35 H37 71.8(6) 1_555 1_555 1_555
H33 C35 H36 46.6(6) 1_555 1_555 1_555
H33 C35 H45 164.5(6) 1_555 1_555 1_555
H33 C35 C31 44.9(3) 1_555 1_555 1_555
H33 C35 O42 149.1(5) 1_555 1_555 1_555
H33 C35 O41 88.3(5) 1_555 1_555 1_555
H26 C35 H33 86.4(6) 1_565 1_555 1_555
H26 C35 H34 87.7(6) 1_565 1_555 1_555
H26 C35 C30 98.3(6) 1_565 1_555 1_555
H26 C35 H37 148.5(8) 1_565 1_555 1_555
H26 C35 H36 122.7(7) 1_565 1_555 1_555
H26 C35 H45 90.5(7) 1_565 1_555 1_555
H26 C35 C31 130.8(7) 1_565 1_555 1_555
H26 C35 O42 117.2(7) 1_565 1_555 1_555
H26 C35 O41 9.1(6) 1_565 1_555 1_555
H37 H36 C31 27.7(6) 1_555 1_555 1_555
C30 H36 H37 64.7(7) 1_555 1_555 1_555
C30 H36 C31 47.0(8) 1_555 1_555 1_555
C35 H36 C30 75.5(5) 1_555 1_555 1_555
C35 H36 H37 63.6(5) 1_555 1_555 1_555
C35 H36 C31 45.3(7) 1_555 1_555 1_555
H33 H36 C35 87.7(7) 1_555 1_555 1_555
H33 H36 C30 30.7(4) 1_555 1_555 1_555
H33 H36 H37 95.4(9) 1_555 1_555 1_555
H33 H36 C31 75.1(10) 1_555 1_555 1_555
H40 H36 H33 62.6(7) 1_555 1_555 1_555
H40 H36 C35 130.3(6) 1_555 1_555 1_555
H40 H36 C30 58.4(6) 1_555 1_555 1_555
H40 H36 H37 79.6(9) 1_555 1_555 1_555
H40 H36 C31 86.9(11) 1_555 1_555 1_555
O19 H36 H40 97.2(6) 2_564 1_555 1_555
O19 H36 H33 84.1(6) 2_564 1_555 1_555
O19 H36 C35 119.8(8) 2_564 1_555 1_555
O19 H36 C30 114.7(8) 2_564 1_555 1_555
O19 H36 H37 176.5(10) 2_564 1_555 1_555
O19 H36 C31 154.2(14) 2_564 1_555 1_555
C32 H36 O19 111.2(7) 1_555 1_555 2_564
C32 H36 H40 24.4(3) 1_555 1_555 1_555
C32 H36 H33 48.3(6) 1_555 1_555 1_555
C32 H36 C35 106.3(5) 1_555 1_555 1_555
C32 H36 C30 34.9(4) 1_555 1_555 1_555
C32 H36 H37 66.2(9) 1_555 1_555 1_555
C32 H36 C31 65.5(10) 1_555 1_555 1_555
H37 H36 C32 95.3(8) 2_564 1_555 1_555
H37 H36 O19 66.6(3) 2_564 1_555 2_564
H37 H36 H40 71.3(7) 2_564 1_555 1_555
H37 H36 H33 120.9(9) 2_564 1_555 1_555
H37 H36 C35 151.3(11) 2_564 1_555 1_555
H37 H36 C30 129.5(11) 2_564 1_555 1_555
H37 H36 H37 110.8(8) 2_564 1_555 1_555
H37 H36 C31 137.8(13) 2_564 1_555 1_555
O42 H36 H37 122.1(9) 1_555 1_555 2_564
O42 H36 C32 125.6(3) 1_555 1_555 1_555
O42 H36 O19 119.1(7) 1_555 1_555 2_564
O42 H36 H40 143.7(5) 1_555 1_555 1_555
O42 H36 H33 117.0(7) 1_555 1_555 1_555
O42 H36 C35 29.3(3) 1_555 1_555 1_555
O42 H36 C30 101.6(5) 1_555 1_555 1_555
O42 H36 H37 64.2(8) 1_555 1_555 1_555
O42 H36 C31 60.3(9) 1_555 1_555 1_555
O41 H36 O42 45.6(3) 1_555 1_555 1_555
O41 H36 H37 162.0(9) 1_555 1_555 2_564
O41 H36 C32 102.7(5) 1_555 1_555 1_555
O41 H36 O19 105.9(6) 1_555 1_555 2_564
O41 H36 H40 126.7(7) 1_555 1_555 1_555
O41 H36 H33 72.7(6) 1_555 1_555 1_555
O41 H36 C35 18.9(3) 1_555 1_555 1_555
O41 H36 C30 68.3(5) 1_555 1_555 1_555
O41 H36 H37 77.2(5) 1_555 1_555 1_555
O41 H36 C31 53.4(9) 1_555 1_555 1_555
H34 H36 O41 58.9(4) 1_555 1_555 1_555
H34 H36 O42 90.1(4) 1_555 1_555 1_555
H34 H36 H37 139.1(10) 1_555 1_555 2_564
H34 H36 C32 43.9(4) 1_555 1_555 1_555
H34 H36 O19 122.1(7) 1_555 1_555 2_564
H34 H36 H40 68.1(5) 1_555 1_555 1_555
H34 H36 H33 38.5(4) 1_555 1_555 1_555
H34 H36 C35 64.4(4) 1_555 1_555 1_555
H34 H36 C30 11.5(3) 1_555 1_555 1_555
H34 H36 H37 58.0(7) 1_555 1_555 1_555
H34 H36 C31 36.9(9) 1_555 1_555 1_555
C16 H36 H34 107.5(6) 2_564 1_555 1_555
C16 H36 O41 81.7(5) 2_564 1_555 1_555
C16 H36 O42 102.8(6) 2_564 1_555 1_555
C16 H36 H37 90.4(3) 2_564 1_555 2_564
C16 H36 C32 116.1(7) 2_564 1_555 1_555
C16 H36 O19 24.3(2) 2_564 1_555 2_564
C16 H36 H40 111.1(6) 2_564 1_555 1_555
C16 H36 H33 74.9(6) 2_564 1_555 1_555
C16 H36 C35 96.5(7) 2_564 1_555 1_555
C16 H36 C30 104.2(7) 2_564 1_555 1_555
C16 H36 H37 158.6(9) 2_564 1_555 1_555
C16 H36 C31 131.5(13) 2_564 1_555 1_555
H11 H36 C16 55.4(3) 2_564 1_555 2_564
H11 H36 H34 104.7(7) 2_564 1_555 1_555
H11 H36 O41 128.3(7) 2_564 1_555 1_555
H11 H36 O42 156.3(6) 2_564 1_555 1_555
H11 H36 H37 55.9(5) 2_564 1_555 2_564
H11 H36 C32 76.6(5) 2_564 1_555 1_555
H11 H36 O19 37.2(3) 2_564 1_555 2_564
H11 H36 H40 60.0(5) 2_564 1_555 1_555
H11 H36 H33 69.6(5) 2_564 1_555 1_555
H11 H36 C35 147.0(9) 2_564 1_555 1_555
H11 H36 C30 93.6(7) 2_564 1_555 1_555
H11 H36 H37 139.4(11) 2_564 1_555 1_555
H11 H36 C31 139.7(14) 2_564 1_555 1_555
H11 H36 H11 119.6(6) 1_555 1_555 2_564
H11 H36 C16 133.9(6) 1_555 1_555 2_564
H11 H36 H34 116.9(4) 1_555 1_555 1_555
H11 H36 O41 110.6(6) 1_555 1_555 1_555
H11 H36 O42 66.8(5) 1_555 1_555 1_555
H11 H36 H37 64.1(6) 1_555 1_555 2_564
H11 H36 C32 104.6(6) 1_555 1_555 1_555
H11 H36 O19 120.4(6) 1_555 1_555 2_564
H11 H36 H40 96.8(6) 1_555 1_555 1_555
H11 H36 H33 151.0(7) 1_555 1_555 1_555
H11 H36 C35 91.9(6) 1_555 1_555 1_555
H11 H36 C30 121.8(6) 1_555 1_555 1_555
H11 H36 H37 59.1(7) 1_555 1_555 1_555
H11 H36 C31 84.1(10) 1_555 1_555 1_555
H36 H37 C31 27.9(6) 1_555 1_555 1_555
C35 H37 H36 60.8(7) 1_555 1_555 1_555
C35 H37 C31 42.8(7) 1_555 1_555 1_555
C30 H37 C35 72.5(3) 1_555 1_555 1_555
C30 H37 H36 59.8(7) 1_555 1_555 1_555
C30 H37 C31 42.5(9) 1_555 1_555 1_555
O42 H37 C30 103.9(4) 1_555 1_555 1_555
O42 H37 C35 32.0(4) 1_555 1_555 1_555
O42 H37 H36 72.4(8) 1_555 1_555 1_555
O42 H37 C31 67.4(11) 1_555 1_555 1_555
C32 H37 O42 136.1(4) 1_555 1_555 1_555
C32 H37 C30 36.1(4) 1_555 1_555 1_555
C32 H37 C35 107.2(6) 1_555 1_555 1_555
C32 H37 H36 70.0(8) 1_555 1_555 1_555
C32 H37 C31 68.8(11) 1_555 1_555 1_555
H34 H37 C32 49.1(5) 1_555 1_555 1_555
H34 H37 O42 104.3(4) 1_555 1_555 1_555
H34 H37 C30 24.6(3) 1_555 1_555 1_555
H34 H37 C35 73.2(4) 1_555 1_555 1_555
H34 H37 H36 82.2(8) 1_555 1_555 1_555
H34 H37 C31 59.4(9) 1_555 1_555 1_555
H36 H37 H34 120.9(8) 2_565 1_555 1_555
H36 H37 C32 107.5(8) 2_565 1_555 1_555
H36 H37 O42 116.4(9) 2_565 1_555 1_555
H36 H37 C30 135.8(11) 2_565 1_555 1_555
H36 H37 C35 142.0(10) 2_565 1_555 1_555
H36 H37 H36 148.5(6) 2_565 1_555 1_555
H36 H37 C31 175.0(7) 2_565 1_555 1_555
H39 H37 H36 86.9(7) 1_555 1_555 2_565
H39 H37 H34 50.9(6) 1_555 1_555 1_555
H39 H37 C32 24.0(3) 1_555 1_555 1_555
H39 H37 O42 154.0(6) 1_555 1_555 1_555
H39 H37 C30 50.5(6) 1_555 1_555 1_555
H39 H37 C35 122.0(8) 1_555 1_555 1_555
H39 H37 H36 94.1(10) 1_555 1_555 1_555
H39 H37 C31 90.1(14) 1_555 1_555 1_555
H11 H37 H39 125.7(6) 1_555 1_555 1_555
H11 H37 H36 70.7(6) 1_555 1_555 2_565
H11 H37 H34 164.9(5) 1_555 1_555 1_555
H11 H37 C32 120.6(5) 1_555 1_555 1_555
H11 H37 O42 75.9(7) 1_555 1_555 1_555
H11 H37 C30 140.3(5) 1_555 1_555 1_555
H11 H37 C35 103.9(9) 1_555 1_555 1_555
H11 H37 H36 83.5(8) 1_555 1_555 1_555
H11 H37 C31 108.1(11) 1_555 1_555 1_555
H40 H37 H11 98.8(4) 1_555 1_555 1_555
H40 H37 H39 40.7(4) 1_555 1_555 1_555
H40 H37 H36 106.8(7) 1_555 1_555 2_565
H40 H37 H34 69.4(6) 1_555 1_555 1_555
H40 H37 C32 22.3(3) 1_555 1_555 1_555
H40 H37 O42 130.9(4) 1_555 1_555 1_555
H40 H37 C30 50.7(5) 1_555 1_555 1_555
H40 H37 C35 111.1(5) 1_555 1_555 1_555
H40 H37 H36 58.6(8) 1_555 1_555 1_555
H40 H37 C31 68.4(10) 1_555 1_555 1_555
O19 H37 H40 71.3(4) 1_555 1_555 1_555
O19 H37 H11 39.1(3) 1_555 1_555 1_555
O19 H37 H39 87.1(6) 1_555 1_555 1_555
O19 H37 H36 56.1(4) 1_555 1_555 2_565
O19 H37 H34 136.7(9) 1_555 1_555 1_555
O19 H37 C32 88.7(5) 1_555 1_555 1_555
O19 H37 O42 114.9(8) 1_555 1_555 1_555
O19 H37 C30 122.0(7) 1_555 1_555 1_555
O19 H37 C35 139.6(8) 1_555 1_555 1_555
O19 H37 H36 92.4(6) 1_555 1_555 1_555
O19 H37 C31 119.8(6) 1_555 1_555 1_555
H33 H37 O19 116.8(5) 1_555 1_555 1_555
H33 H37 H40 48.4(4) 1_555 1_555 1_555
H33 H37 H11 126.1(5) 1_555 1_555 1_555
H33 H37 H39 61.1(6) 1_555 1_555 1_555
H33 H37 H36 148.0(11) 1_555 1_555 2_565
H33 H37 H34 38.9(3) 1_555 1_555 1_555
H33 H37 C32 41.4(4) 1_555 1_555 1_555
H33 H37 O42 95.1(5) 1_555 1_555 1_555
H33 H37 C30 15.6(3) 1_555 1_555 1_555
H33 H37 C35 66.1(4) 1_555 1_555 1_555
H33 H37 H36 44.2(7) 1_555 1_555 1_555
H33 H37 C31 29.2(10) 1_555 1_555 1_555
H40 H37 H33 158.3(7) 2_565 1_555 1_555
H40 H37 O19 81.0(4) 2_565 1_555 1_555
H40 H37 H40 152.0(3) 2_565 1_555 1_555
H40 H37 H11 59.5(5) 2_565 1_555 1_555
H40 H37 H39 136.1(5) 2_565 1_555 1_555
H40 H37 H36 51.7(6) 2_565 1_555 2_565
H40 H37 H34 134.7(4) 2_565 1_555 1_555
H40 H37 C32 159.0(6) 2_565 1_555 1_555
H40 H37 O42 64.8(6) 2_565 1_555 1_555
H40 H37 C30 156.7(5) 2_565 1_555 1_555
H40 H37 C35 92.4(8) 2_565 1_555 1_555
H40 H37 H36 128.3(12) 2_565 1_555 1_555
H40 H37 C31 132.2(16) 2_565 1_555 1_555
O19 H37 H40 67.6(4) 2_565 1_555 2_565
O19 H37 H33 103.3(4) 2_565 1_555 1_555
O19 H37 O19 133.1(4) 2_565 1_555 1_555
O19 H37 H40 130.5(8) 2_565 1_555 1_555
O19 H37 H11 127.1(7) 2_565 1_555 1_555
O19 H37 H39 92.1(6) 2_565 1_555 1_555
O19 H37 H36 77.0(4) 2_565 1_555 2_565
O19 H37 H34 67.4(3) 2_565 1_555 1_555
O19 H37 C32 108.4(7) 2_565 1_555 1_555
O19 H37 O42 82.8(5) 2_565 1_555 1_555
O19 H37 C30 91.5(4) 2_565 1_555 1_555
O19 H37 C35 77.8(4) 2_565 1_555 1_555
O19 H37 H36 134.4(7) 2_565 1_555 1_555
O19 H37 C31 107.1(6) 2_565 1_555 1_555
H11 H37 O19 35.8(3) 2_565 1_555 2_565
H11 H37 H40 88.0(4) 2_565 1_555 2_565
H11 H37 H33 95.2(7) 2_565 1_555 1_555
H11 H37 O19 113.4(5) 2_565 1_555 1_555
H11 H37 H40 99.2(8) 2_565 1_555 1_555
H11 H37 H11 136.2(5) 2_565 1_555 1_555
H11 H37 H39 58.6(5) 2_565 1_555 1_555
H11 H37 H36 66.0(5) 2_565 1_555 2_565
H11 H37 H34 57.3(5) 2_565 1_555 1_555
H11 H37 C32 79.4(6) 2_565 1_555 1_555
H11 H37 O42 118.4(5) 2_565 1_555 1_555
H11 H37 C30 79.7(6) 2_565 1_555 1_555
H11 H37 C35 106.1(4) 2_565 1_555 1_555
H11 H37 H36 139.3(10) 2_565 1_555 1_555
H11 H37 C31 115.6(11) 2_565 1_555 1_555
O41 H37 H11 93.9(4) 1_555 1_555 2_565
O41 H37 O19 69.2(3) 1_555 1_555 2_565
O41 H37 H40 98.3(6) 1_555 1_555 2_565
O41 H37 H33 60.1(4) 1_555 1_555 1_555
O41 H37 O19 152.5(7) 1_555 1_555 1_555
O41 H37 H40 108.1(4) 1_555 1_555 1_555
O41 H37 H11 117.5(8) 1_555 1_555 1_555
O41 H37 H39 110.6(6) 1_555 1_555 1_555
O41 H37 H36 142.1(6) 1_555 1_555 2_565
O41 H37 H34 60.5(4) 1_555 1_555 1_555
O41 H37 C32 99.3(4) 1_555 1_555 1_555
O41 H37 O42 43.8(3) 1_555 1_555 1_555
O41 H37 C30 63.3(3) 1_555 1_555 1_555
O41 H37 C35 13.6(2) 1_555 1_555 1_555
O41 H37 H36 66.3(6) 1_555 1_555 1_555
O41 H37 C31 42.9(6) 1_555 1_555 1_555
O44 C38 O43 117.5(6) 1_555 1_555 1_555
C32 C38 O44 114.3(5) 1_555 1_555 1_555
C32 C38 O43 128.2(5) 1_555 1_555 1_555
H39 C38 C32 34.7(5) 1_555 1_555 1_555
H39 C38 O44 101.3(6) 1_555 1_555 1_555
H39 C38 O43 129.4(6) 1_555 1_555 1_555
H40 C38 H39 58.9(4) 1_555 1_555 1_555
H40 C38 C32 32.3(4) 1_555 1_555 1_555
H40 C38 O44 92.7(5) 1_555 1_555 1_555
H40 C38 O43 141.2(6) 1_555 1_555 1_555
H46 C38 H40 117.3(6) 1_555 1_555 1_555
H46 C38 H39 124.2(7) 1_555 1_555 1_555
H46 C38 C32 142.1(6) 1_555 1_555 1_555
H46 C38 O44 27.9(5) 1_555 1_555 1_555
H46 C38 O43 89.7(6) 1_555 1_555 1_555
C30 C38 H46 175.8(4) 1_555 1_555 1_555
C30 C38 H40 58.6(4) 1_555 1_555 1_555
C30 C38 H39 55.2(5) 1_555 1_555 1_555
C30 C38 C32 34.7(3) 1_555 1_555 1_555
C30 C38 O44 148.9(4) 1_555 1_555 1_555
C30 C38 O43 93.5(4) 1_555 1_555 1_555
H33 C38 C30 25.2(3) 1_555 1_555 1_555
H33 C38 H46 153.8(6) 1_555 1_555 1_555
H33 C38 H40 62.7(5) 1_555 1_555 1_555
H33 C38 H39 79.6(5) 1_555 1_555 1_555
H33 C38 C32 52.2(4) 1_555 1_555 1_555
H33 C38 O44 151.1(5) 1_555 1_555 1_555
H33 C38 O43 80.8(5) 1_555 1_555 1_555
H34 C38 H33 41.3(3) 1_555 1_555 1_555
H34 C38 C30 23.0(3) 1_555 1_555 1_555
H34 C38 H46 160.9(6) 1_555 1_555 1_555
H34 C38 H40 78.8(5) 1_555 1_555 1_555
H34 C38 H39 53.3(5) 1_555 1_555 1_555
H34 C38 C32 49.2(4) 1_555 1_555 1_555
H34 C38 O44 154.1(5) 1_555 1_555 1_555
H34 C38 O43 82.1(5) 1_555 1_555 1_555
C38 H39 C32 51.4(6) 1_555 1_555 1_555
H40 H39 C38 63.0(5) 1_555 1_555 1_555
H40 H39 C32 27.8(5) 1_555 1_555 1_555
C30 H39 H40 67.3(5) 1_555 1_555 1_555
C30 H39 C38 76.2(4) 1_555 1_555 1_555
C30 H39 C32 43.7(6) 1_555 1_555 1_555
H34 H39 C30 28.8(3) 1_555 1_555 1_555
H34 H39 H40 95.5(6) 1_555 1_555 1_555
H34 H39 C38 83.6(6) 1_555 1_555 1_555
H34 H39 C32 69.8(8) 1_555 1_555 1_555
H22 H39 H34 154.6(10) 1_555 1_555 1_555
H22 H39 C30 131.7(9) 1_555 1_555 1_555
H22 H39 H40 73.8(9) 1_555 1_555 1_555
H22 H39 C38 110.3(8) 1_555 1_555 1_555
H22 H39 C32 101.6(10) 1_555 1_555 1_555
H10 H39 H22 85.2(8) 2_565 1_555 1_555
H10 H39 H34 99.4(7) 2_565 1_555 1_555
H10 H39 C30 124.0(10) 2_565 1_555 1_555
H10 H39 H40 156.6(11) 2_565 1_555 1_555
H10 H39 C38 136.4(15) 2_565 1_555 1_555
H10 H39 C32 167.2(16) 2_565 1_555 1_555
N6 H39 H10 24.2(3) 2_565 1_555 2_565
N6 H39 H22 108.8(8) 2_565 1_555 1_555
N6 H39 H34 75.7(4) 2_565 1_555 1_555
N6 H39 C30 102.1(5) 2_565 1_555 1_555
N6 H39 H40 164.4(9) 2_565 1_555 1_555
N6 H39 C38 127.3(6) 2_565 1_555 1_555
N6 H39 C32 145.4(10) 2_565 1_555 1_555
O44 H39 N6 130.0(6) 1_555 1_555 2_565
O44 H39 H10 122.8(15) 1_555 1_555 2_565
O44 H39 H22 82.6(7) 1_555 1_555 1_555
O44 H39 H34 114.4(6) 1_555 1_555 1_555
O44 H39 C30 104.9(4) 1_555 1_555 1_555
O44 H39 H40 65.2(6) 1_555 1_555 1_555
O44 H39 C38 31.0(3) 1_555 1_555 1_555
O44 H39 C32 69.3(6) 1_555 1_555 1_555
H37 H39 O44 140.0(4) 1_555 1_555 1_555
H37 H39 N6 89.2(4) 1_555 1_555 2_565
H37 H39 H10 95.9(14) 1_555 1_555 2_565
H37 H39 H22 92.3(7) 1_555 1_555 1_555
H37 H39 H34 62.5(5) 1_555 1_555 1_555
H37 H39 C30 51.4(4) 1_555 1_555 1_555
H37 H39 H40 75.2(7) 1_555 1_555 1_555
H37 H39 C38 122.7(6) 1_555 1_555 1_555
H37 H39 C32 73.1(8) 1_555 1_555 1_555
O43 H39 H37 118.9(5) 1_555 1_555 1_555
O43 H39 O44 47.4(3) 1_555 1_555 1_555
O43 H39 N6 110.5(5) 1_555 1_555 2_565
O43 H39 H10 125.5(11) 1_555 1_555 2_565
O43 H39 H22 129.2(8) 1_555 1_555 1_555
O43 H39 H34 67.6(5) 1_555 1_555 1_555
O43 H39 C30 67.8(4) 1_555 1_555 1_555
O43 H39 H40 76.9(5) 1_555 1_555 1_555
O43 H39 C38 19.4(3) 1_555 1_555 1_555
O43 H39 C32 57.9(7) 1_555 1_555 1_555
H11 H39 O43 117.2(5) 2_565 1_555 1_555
H11 H39 H37 68.8(4) 2_565 1_555 1_555
H11 H39 O44 149.5(6) 2_565 1_555 1_555
H11 H39 N6 20.6(2) 2_565 1_555 2_565
H11 H39 H10 37.3(10) 2_565 1_555 2_565
H11 H39 H22 110.9(9) 2_565 1_555 1_555
H11 H39 H34 64.5(5) 2_565 1_555 1_555
H11 H39 C30 86.8(5) 2_565 1_555 1_555
H11 H39 H40 143.8(9) 2_565 1_555 1_555
H11 H39 C38 136.5(7) 2_565 1_555 1_555
H11 H39 C32 130.1(10) 2_565 1_555 1_555
C31 H39 H11 81.1(4) 1_555 1_555 2_565
C31 H39 O43 96.9(4) 1_555 1_555 1_555
C31 H39 H37 22.3(2) 1_555 1_555 1_555
C31 H39 O44 122.9(3) 1_555 1_555 1_555
C31 H39 N6 101.3(5) 1_555 1_555 2_565
C31 H39 H10 114.2(14) 1_555 1_555 2_565
C31 H39 H22 105.7(8) 1_555 1_555 1_555
C31 H39 H34 49.6(5) 1_555 1_555 1_555
C31 H39 C30 30.6(3) 1_555 1_555 1_555
C31 H39 H40 63.7(6) 1_555 1_555 1_555
C31 H39 C38 100.8(5) 1_555 1_555 1_555
C31 H39 C32 53.6(7) 1_555 1_555 1_555
H33 H39 C31 42.6(4) 1_555 1_555 1_555
H33 H39 H11 103.5(6) 1_555 1_555 2_565
H33 H39 O43 54.4(5) 1_555 1_555 1_555
H33 H39 H37 64.9(5) 1_555 1_555 1_555
H33 H39 O44 87.2(4) 1_555 1_555 1_555
H33 H39 N6 116.6(5) 1_555 1_555 2_565
H33 H39 H10 140.1(9) 1_555 1_555 2_565
H33 H39 H22 127.8(8) 1_555 1_555 1_555
H33 H39 H34 40.9(3) 1_555 1_555 1_555
H33 H39 C30 17.9(4) 1_555 1_555 1_555
H33 H39 H40 55.7(4) 1_555 1_555 1_555
H33 H39 C38 59.5(5) 1_555 1_555 1_555
H33 H39 C32 28.9(6) 1_555 1_555 1_555
C2 H39 H33 103.1(5) 2_565 1_555 1_555
C2 H39 C31 108.2(4) 2_565 1_555 1_555
C2 H39 H11 41.3(3) 2_565 1_555 2_565
C2 H39 O43 83.1(4) 2_565 1_555 1_555
C2 H39 H37 105.3(4) 2_565 1_555 1_555
C2 H39 O44 108.7(5) 2_565 1_555 1_555
C2 H39 N6 27.5(2) 2_565 1_555 2_565
C2 H39 H10 46.0(6) 2_565 1_555 2_565
C2 H39 H22 128.7(8) 2_565 1_555 1_555
C2 H39 H34 65.9(4) 2_565 1_555 1_555
C2 H39 C30 94.7(5) 2_565 1_555 1_555
C2 H39 H40 156.9(7) 2_565 1_555 1_555
C2 H39 C38 99.9(6) 2_565 1_555 1_555
C2 H39 C32 129.5(9) 2_565 1_555 1_555
N4 H39 C2 47.5(2) 2_565 1_555 2_565
N4 H39 H33 135.2(6) 2_565 1_555 1_555
N4 H39 C31 155.4(4) 2_565 1_555 1_555
N4 H39 H11 76.2(3) 2_565 1_555 2_565
N4 H39 O43 85.2(4) 2_565 1_555 1_555
N4 H39 H37 143.8(4) 2_565 1_555 1_555
N4 H39 O44 76.1(5) 2_565 1_555 1_555
N4 H39 N6 55.7(3) 2_565 1_555 2_565
N4 H39 H10 48.6(14) 2_565 1_555 2_565
N4 H39 H22 91.4(7) 2_565 1_555 1_555
N4 H39 H34 110.5(5) 2_565 1_555 1_555
N4 H39 C30 136.9(6) 2_565 1_555 1_555
N4 H39 H40 139.9(8) 2_565 1_555 1_555
N4 H39 C38 89.4(6) 2_565 1_555 1_555
N4 H39 C32 140.8(10) 2_565 1_555 1_555
H39 H40 C32 27.9(5) 1_555 1_555 1_555
C38 H40 H39 58.2(6) 1_555 1_555 1_555
C38 H40 C32 47.3(7) 1_555 1_555 1_555
C30 H40 C38 71.3(4) 1_555 1_555 1_555
C30 H40 H39 60.0(5) 1_555 1_555 1_555
C30 H40 C32 36.9(6) 1_555 1_555 1_555
H33 H40 C30 27.0(3) 1_555 1_555 1_555
H33 H40 C38 69.3(6) 1_555 1_555 1_555
H33 H40 H39 82.7(5) 1_555 1_555 1_555
H33 H40 C32 55.6(6) 1_555 1_555 1_555
O44 H40 H33 100.9(7) 1_555 1_555 1_555
O44 H40 C30 103.3(5) 1_555 1_555 1_555
O44 H40 C38 32.7(3) 1_555 1_555 1_555
O44 H40 H39 69.4(7) 1_555 1_555 1_555
O44 H40 C32 72.9(9) 1_555 1_555 1_555
H36 H40 O44 151.3(6) 1_555 1_555 1_555
H36 H40 H33 50.6(7) 1_555 1_555 1_555
H36 H40 C30 50.7(5) 1_555 1_555 1_555
H36 H40 C38 118.8(6) 1_555 1_555 1_555
H36 H40 H39 100.1(7) 1_555 1_555 1_555
H36 H40 C32 85.7(9) 1_555 1_555 1_555
H22 H40 H36 119.7(8) 1_555 1_555 1_555
H22 H40 O44 79.3(6) 1_555 1_555 1_555
H22 H40 H33 140.6(7) 1_555 1_555 1_555
H22 H40 C30 114.0(6) 1_555 1_555 1_555
H22 H40 C38 98.4(7) 1_555 1_555 1_555
H22 H40 H39 60.2(7) 1_555 1_555 1_555
H22 H40 C32 88.0(8) 1_555 1_555 1_555
C31 H40 H22 105.3(7) 1_555 1_555 1_555
C31 H40 H36 24.3(2) 1_555 1_555 1_555
C31 H40 O44 136.6(4) 1_555 1_555 1_555
C31 H40 H33 48.5(5) 1_555 1_555 1_555
C31 H40 C30 34.6(3) 1_555 1_555 1_555
C31 H40 C38 105.7(4) 1_555 1_555 1_555
C31 H40 H39 75.8(6) 1_555 1_555 1_555
C31 H40 C32 64.2(8) 1_555 1_555 1_555
H11 H40 C31 93.6(5) 2_564 1_555 1_555
H11 H40 H22 147.2(7) 2_564 1_555 1_555
H11 H40 H36 71.2(4) 2_564 1_555 1_555
H11 H40 O44 105.3(5) 2_564 1_555 1_555
H11 H40 H33 71.5(4) 2_564 1_555 1_555
H11 H40 C30 96.9(5) 2_564 1_555 1_555
H11 H40 C38 102.1(5) 2_564 1_555 1_555
H11 H40 H39 152.4(7) 2_564 1_555 1_555
H11 H40 C32 124.7(8) 2_564 1_555 1_555
H37 H40 H11 113.0(6) 1_555 1_555 2_564
H37 H40 C31 22.5(3) 1_555 1_555 1_555
H37 H40 H22 82.8(6) 1_555 1_555 1_555
H37 H40 H36 41.8(4) 1_555 1_555 1_555
H37 H40 O44 133.1(5) 1_555 1_555 1_555
H37 H40 H33 68.4(5) 1_555 1_555 1_555
H37 H40 C30 47.4(4) 1_555 1_555 1_555
H37 H40 C38 110.5(5) 1_555 1_555 1_555
H37 H40 H39 64.0(7) 1_555 1_555 1_555
H37 H40 C32 63.4(8) 1_555 1_555 1_555
N6 H40 H37 133.2(6) 2_564 1_555 1_555
N6 H40 H11 20.45(19) 2_564 1_555 2_564
N6 H40 C31 112.8(4) 2_564 1_555 1_555
N6 H40 H22 137.2(7) 2_564 1_555 1_555
N6 H40 H36 91.4(4) 2_564 1_555 1_555
N6 H40 O44 86.0(4) 2_564 1_555 1_555
N6 H40 H33 81.4(3) 2_564 1_555 1_555
N6 H40 C30 108.4(4) 2_564 1_555 1_555
N6 H40 C38 89.6(5) 2_564 1_555 1_555
N6 H40 H39 147.5(8) 2_564 1_555 1_555
N6 H40 C32 125.5(7) 2_564 1_555 1_555
O42 H40 N6 62.4(2) 2_564 1_555 2_564
O42 H40 H37 121.9(6) 2_564 1_555 1_555
O42 H40 H11 67.4(4) 2_564 1_555 2_564
O42 H40 C31 126.5(6) 2_564 1_555 1_555
O42 H40 H22 79.7(6) 2_564 1_555 1_555
O42 H40 H36 107.1(6) 2_564 1_555 1_555
O42 H40 O44 96.9(5) 2_564 1_555 1_555
O42 H40 H33 138.2(5) 2_564 1_555 1_555
O42 H40 C30 157.2(7) 2_564 1_555 1_555
O42 H40 C38 126.6(7) 2_564 1_555 1_555
O42 H40 H39 139.1(6) 2_564 1_555 1_555
O42 H40 C32 165.5(8) 2_564 1_555 1_555
H37 H40 O42 50.1(4) 2_564 1_555 2_564
H37 H40 N6 69.3(3) 2_564 1_555 2_564
H37 H40 H37 81.0(4) 2_564 1_555 1_555
H37 H40 H11 55.7(4) 2_564 1_555 2_564
H37 H40 C31 77.4(5) 2_564 1_555 1_555
H37 H40 H22 101.9(6) 2_564 1_555 1_555
H37 H40 H36 57.1(6) 2_564 1_555 1_555
H37 H40 O44 145.1(5) 2_564 1_555 1_555
H37 H40 H33 99.5(7) 2_564 1_555 1_555
H37 H40 C30 107.7(7) 2_564 1_555 1_555
H37 H40 C38 157.8(4) 2_564 1_555 1_555
H37 H40 H39 141.6(9) 2_564 1_555 1_555
H37 H40 C32 141.7(12) 2_564 1_555 1_555
H10 H40 H37 65.1(11) 2_564 1_555 2_564
H10 H40 O42 44.2(3) 2_564 1_555 2_564
H10 H40 N6 19.5(2) 2_564 1_555 2_564
H10 H40 H37 142.6(12) 2_564 1_555 1_555
H10 H40 H11 34.1(7) 2_564 1_555 2_564
H10 H40 C31 126.8(10) 2_564 1_555 1_555
H10 H40 H22 118.0(7) 2_564 1_555 1_555
H10 H40 H36 103.0(10) 2_564 1_555 1_555
H10 H40 O44 83.3(11) 2_564 1_555 1_555
H10 H40 H33 100.9(4) 2_564 1_555 1_555
H10 H40 C30 127.9(5) 2_564 1_555 1_555
H10 H40 C38 97.4(10) 2_564 1_555 1_555
H10 H40 H39 152.7(14) 2_564 1_555 1_555
H10 H40 C32 140.9(11) 2_564 1_555 1_555
O43 H40 H10 94.1(8) 1_555 1_555 2_564
O43 H40 H37 145.6(4) 1_555 1_555 2_564
O43 H40 O42 131.2(5) 1_555 1_555 2_564
O43 H40 N6 82.4(4) 1_555 1_555 2_564
O43 H40 H37 106.6(4) 1_555 1_555 1_555
O43 H40 H11 91.4(4) 1_555 1_555 2_564
O43 H40 C31 96.9(3) 1_555 1_555 1_555
O43 H40 H22 112.2(7) 1_555 1_555 1_555
O43 H40 H36 106.2(6) 1_555 1_555 1_555
O43 H40 O44 45.1(3) 1_555 1_555 1_555
O43 H40 H33 55.8(5) 1_555 1_555 1_555
O43 H40 C30 62.4(3) 1_555 1_555 1_555
O43 H40 C38 14.5(2) 1_555 1_555 1_555
O43 H40 H39 65.3(6) 1_555 1_555 1_555
O43 H40 C32 47.3(7) 1_555 1_555 1_555
H34 H40 O43 55.8(3) 1_555 1_555 1_555
H34 H40 H10 136.5(4) 1_555 1_555 2_564
H34 H40 H37 120.9(7) 1_555 1_555 2_564
H34 H40 O42 171.0(7) 1_555 1_555 2_564
H34 H40 N6 117.3(4) 1_555 1_555 2_564
H34 H40 H37 50.9(4) 1_555 1_555 1_555
H34 H40 H11 109.0(5) 1_555 1_555 2_564
H34 H40 C31 44.6(3) 1_555 1_555 1_555
H34 H40 H22 103.3(6) 1_555 1_555 1_555
H34 H40 H36 64.0(5) 1_555 1_555 1_555
H34 H40 O44 92.0(5) 1_555 1_555 1_555
H34 H40 H33 37.5(3) 1_555 1_555 1_555
H34 H40 C30 14.5(3) 1_555 1_555 1_555
H34 H40 C38 61.8(4) 1_555 1_555 1_555
H34 H40 H39 46.2(5) 1_555 1_555 1_555
H34 H40 C32 22.4(6) 1_555 1_555 1_555
H26 O41 C35 165.1(9) 1_565 1_555 1_555
O42 O41 H26 143.7(11) 1_555 1_555 1_565
O42 O41 C35 32.4(3) 1_555 1_555 1_555
H45 O41 O42 25.7(3) 1_555 1_555 1_555
H45 O41 H26 119.9(11) 1_555 1_555 1_565
H45 O41 C35 58.1(4) 1_555 1_555 1_555
H24 O41 H45 170.1(7) 1_565 1_555 1_555
H24 O41 O42 159.1(4) 1_565 1_555 1_555
H24 O41 H26 57.1(10) 1_565 1_555 1_565
H24 O41 C35 127.5(6) 1_565 1_555 1_555
C31 O41 H24 100.8(4) 1_555 1_555 1_565
C31 O41 H45 85.2(3) 1_555 1_555 1_555
C31 O41 O42 59.4(2) 1_555 1_555 1_555
C31 O41 H26 150.1(10) 1_555 1_555 1_565
C31 O41 C35 27.1(3) 1_555 1_555 1_555
C30 O41 C31 31.15(18) 1_555 1_555 1_555
C30 O41 H24 69.6(3) 1_555 1_555 1_565
C30 O41 H45 116.0(3) 1_555 1_555 1_555
C30 O41 O42 90.4(3) 1_555 1_555 1_555
C30 O41 H26 122.8(10) 1_555 1_555 1_565
C30 O41 C35 58.1(4) 1_555 1_555 1_555
H34 O41 C30 21.4(2) 1_555 1_555 1_555
H34 O41 C31 47.5(3) 1_555 1_555 1_555
H34 O41 H24 57.1(4) 1_555 1_555 1_565
H34 O41 H45 125.2(4) 1_555 1_555 1_555
H34 O41 O42 102.0(3) 1_555 1_555 1_555
H34 O41 H26 114.2(11) 1_555 1_555 1_565
H34 O41 C35 71.8(4) 1_555 1_555 1_555
H36 O41 H34 60.9(4) 1_555 1_555 1_555
H36 O41 C30 40.2(4) 1_555 1_555 1_555
H36 O41 C31 20.8(3) 1_555 1_555 1_555
H36 O41 H24 104.2(6) 1_555 1_555 1_565
H36 O41 H45 84.2(5) 1_555 1_555 1_555
H36 O41 O42 60.1(4) 1_555 1_555 1_555
H36 O41 H26 136.9(8) 1_555 1_555 1_565
H36 O41 C35 32.5(5) 1_555 1_555 1_555
N20 O41 H36 136.5(4) 1_565 1_555 1_555
N20 O41 H34 113.6(3) 1_565 1_555 1_555
N20 O41 C30 122.1(3) 1_565 1_555 1_555
N20 O41 C31 149.6(4) 1_565 1_555 1_555
N20 O41 H24 56.5(3) 1_565 1_555 1_565
N20 O41 H45 120.6(4) 1_565 1_555 1_555
N20 O41 O42 144.3(4) 1_565 1_555 1_555
N20 O41 H26 0.6(8) 1_565 1_555 1_565
N20 O41 C35 165.1(6) 1_565 1_555 1_555
H14 O41 N20 58.3(2) 3_555 1_555 1_565
H14 O41 H36 147.7(5) 3_555 1_555 1_555
H14 O41 H34 148.7(4) 3_555 1_555 1_555
H14 O41 C30 169.8(4) 3_555 1_555 1_555
H14 O41 C31 151.3(4) 3_555 1_555 1_555
H14 O41 H24 106.2(4) 3_555 1_555 1_565
H14 O41 H45 66.8(3) 3_555 1_555 1_555
H14 O41 O42 92.4(3) 3_555 1_555 1_555
H14 O41 H26 57.7(10) 3_555 1_555 1_565
H14 O41 C35 124.6(5) 3_555 1_555 1_555
H33 O41 H14 165.2(4) 1_555 1_555 3_555
H33 O41 N20 107.4(3) 1_555 1_555 1_565
H33 O41 H36 40.2(5) 1_555 1_555 1_555
H33 O41 H34 36.4(3) 1_555 1_555 1_555
H33 O41 C30 20.7(2) 1_555 1_555 1_555
H33 O41 C31 42.4(3) 1_555 1_555 1_555
H33 O41 H24 64.0(5) 1_555 1_555 1_565
H33 O41 H45 124.2(4) 1_555 1_555 1_555
H33 O41 O42 99.3(4) 1_555 1_555 1_555
H33 O41 H26 108.0(10) 1_555 1_555 1_565
H33 O41 C35 68.1(5) 1_555 1_555 1_555
H37 O41 H33 56.8(4) 1_555 1_555 1_555
H37 O41 H14 137.9(5) 1_555 1_555 3_555
H37 O41 N20 162.4(5) 1_555 1_555 1_565
H37 O41 H36 36.5(3) 1_555 1_555 1_555
H37 O41 H34 49.5(5) 1_555 1_555 1_555
H37 O41 C30 40.5(4) 1_555 1_555 1_555
H37 O41 C31 17.4(2) 1_555 1_555 1_555
H37 O41 H24 106.6(5) 1_555 1_555 1_565
H37 O41 H45 76.9(5) 1_555 1_555 1_555
H37 O41 O42 52.5(5) 1_555 1_555 1_555
H37 O41 H26 163.1(11) 1_555 1_555 1_565
H37 O41 C35 23.6(5) 1_555 1_555 1_555
C35 O42 H45 116.6(8) 1_555 1_555 1_555
O41 O42 C35 29.4(3) 1_555 1_555 1_555
O41 O42 H45 87.2(7) 1_555 1_555 1_555
H10 O42 O41 152.4(11) 1_555 1_555 1_555
H10 O42 C35 128.1(14) 1_555 1_555 1_555
H10 O42 H45 111.8(15) 1_555 1_555 1_555
C31 O42 H10 93.8(14) 1_555 1_555 1_555
C31 O42 O41 66.1(3) 1_555 1_555 1_555
C31 O42 C35 36.7(3) 1_555 1_555 1_555
C31 O42 H45 153.3(7) 1_555 1_555 1_555
H37 O42 C31 25.5(3) 1_555 1_555 1_555
H37 O42 H10 84.8(13) 1_555 1_555 1_555
H37 O42 O41 83.6(4) 1_555 1_555 1_555
H37 O42 C35 56.1(4) 1_555 1_555 1_555
H37 O42 H45 157.2(10) 1_555 1_555 1_555
N7 O42 H37 158.4(4) 3_555 1_555 1_555
N7 O42 C31 151.2(3) 3_555 1_555 1_555
N7 O42 H10 112.9(14) 3_555 1_555 1_555
N7 O42 O41 85.1(3) 3_555 1_555 1_555
N7 O42 C35 114.5(5) 3_555 1_555 1_555
N7 O42 H45 3.2(8) 3_555 1_555 1_555
H36 O42 N7 147.9(5) 1_555 1_555 3_555
H36 O42 H37 43.5(4) 1_555 1_555 1_555
H36 O42 C31 24.0(3) 1_555 1_555 1_555
H36 O42 H10 80.1(13) 1_555 1_555 1_555
H36 O42 O41 74.3(5) 1_555 1_555 1_555
H36 O42 C35 48.3(5) 1_555 1_555 1_555
H36 O42 H45 151.1(10) 1_555 1_555 1_555
H40 O42 H36 103.6(5) 2_565 1_555 1_555
H40 O42 N7 108.5(4) 2_565 1_555 3_555
H40 O42 H37 65.1(5) 2_565 1_555 1_555
H40 O42 C31 90.6(4) 2_565 1_555 1_555
H40 O42 H10 68.8(5) 2_565 1_555 1_555
H40 O42 O41 127.0(4) 2_565 1_555 1_555
H40 O42 C35 113.3(5) 2_565 1_555 1_555
H40 O42 H45 105.3(9) 2_565 1_555 1_555
N6 O42 H40 57.7(3) 1_555 1_555 2_565
N6 O42 H36 77.0(5) 1_555 1_555 1_555
N6 O42 N7 122.2(2) 1_555 1_555 3_555
N6 O42 H37 73.3(4) 1_555 1_555 1_555
N6 O42 C31 86.1(3) 1_555 1_555 1_555
N6 O42 H10 13.7(8) 1_555 1_555 1_555
N6 O42 O41 151.1(3) 1_555 1_555 1_555
N6 O42 C35 122.5(4) 1_555 1_555 1_555
N6 O42 H45 120.5(6) 1_555 1_555 1_555
O44 O43 C38 32.7(3) 1_555 1_555 1_555
H13 O43 O44 125.5(8) 4_565 1_555 1_555
H13 O43 C38 143.6(9) 4_565 1_555 1_555
H46 O43 H13 104.7(10) 1_555 1_555 4_565
H46 O43 O44 26.3(3) 1_555 1_555 1_555
H46 O43 C38 59.0(4) 1_555 1_555 1_555
C32 O43 H46 87.7(3) 1_555 1_555 1_555
C32 O43 H13 142.3(11) 1_555 1_555 4_565
C32 O43 O44 61.3(2) 1_555 1_555 1_555
C32 O43 C38 28.7(3) 1_555 1_555 1_555
H28 O43 C32 149.4(4) 3_655 1_555 1_555
H28 O43 H46 62.8(4) 3_655 1_555 1_555
H28 O43 H13 60.2(13) 3_655 1_555 4_565
H28 O43 O44 88.9(3) 3_655 1_555 1_555
H28 O43 C38 121.2(5) 3_655 1_555 1_555
H33 O43 H28 161.1(8) 1_555 1_555 3_655
H33 O43 C32 46.1(3) 1_555 1_555 1_555
H33 O43 H46 125.4(4) 1_555 1_555 1_555
H33 O43 H13 101.1(12) 1_555 1_555 4_565
H33 O43 O44 101.8(4) 1_555 1_555 1_555
H33 O43 C38 71.7(5) 1_555 1_555 1_555
H29 O43 H33 76.7(12) 1_565 1_555 1_555
H29 O43 H28 103.4(13) 1_565 1_555 3_655
H29 O43 C32 98.4(10) 1_565 1_555 1_555
H29 O43 H46 149.7(11) 1_565 1_555 1_555
H29 O43 H13 88.5(9) 1_565 1_555 4_565
H29 O43 O44 144.9(7) 1_565 1_555 1_555
H29 O43 C38 122.4(10) 1_565 1_555 1_555
C30 O43 H29 71.6(11) 1_555 1_555 1_565
C30 O43 H33 22.7(2) 1_555 1_555 1_555
C30 O43 H28 173.9(9) 1_555 1_555 3_655
C30 O43 C32 32.20(19) 1_555 1_555 1_555
C30 O43 H46 119.8(4) 1_555 1_555 1_555
C30 O43 H13 122.2(11) 1_555 1_555 4_565
C30 O43 O44 93.5(3) 1_555 1_555 1_555
C30 O43 C38 60.9(4) 1_555 1_555 1_555
H39 O43 C30 43.3(3) 1_555 1_555 1_555
H39 O43 H29 91.5(8) 1_555 1_555 1_565
H39 O43 H33 63.2(4) 1_555 1_555 1_555
H39 O43 H28 135.2(6) 1_555 1_555 3_655
H39 O43 C32 22.1(3) 1_555 1_555 1_555
H39 O43 H46 83.1(5) 1_555 1_555 1_555
H39 O43 H13 163.8(12) 1_555 1_555 4_565
H39 O43 O44 58.6(3) 1_555 1_555 1_555
H39 O43 C38 31.2(4) 1_555 1_555 1_555
H34 O43 H39 46.1(4) 1_555 1_555 1_555
H34 O43 C30 22.0(2) 1_555 1_555 1_555
H34 O43 H29 52.5(11) 1_555 1_555 1_565
H34 O43 H33 39.7(3) 1_555 1_555 1_555
H34 O43 H28 152.0(9) 1_555 1_555 3_655
H34 O43 C32 46.2(3) 1_555 1_555 1_555
H34 O43 H46 129.2(5) 1_555 1_555 1_555
H34 O43 H13 124.5(10) 1_555 1_555 4_565
H34 O43 O44 104.2(3) 1_555 1_555 1_555
H34 O43 C38 73.0(5) 1_555 1_555 1_555
H40 O43 H34 62.7(3) 1_555 1_555 1_555
H40 O43 H39 37.8(3) 1_555 1_555 1_555
H40 O43 C30 44.3(3) 1_555 1_555 1_555
H40 O43 H29 115.1(11) 1_555 1_555 1_565
H40 O43 H33 49.1(4) 1_555 1_555 1_555
H40 O43 H28 139.7(5) 1_555 1_555 3_655
H40 O43 C32 19.0(2) 1_555 1_555 1_555
H40 O43 H46 77.6(4) 1_555 1_555 1_555
H40 O43 H13 129.1(10) 1_555 1_555 4_565
H40 O43 O44 52.8(3) 1_555 1_555 1_555
H40 O43 C38 24.2(4) 1_555 1_555 1_555
C38 O44 H46 115.8(10) 1_555 1_555 1_555
O43 O44 C38 29.8(3) 1_555 1_555 1_555
O43 O44 H46 86.0(9) 1_555 1_555 1_555
C32 O44 O43 64.9(3) 1_555 1_555 1_555
C32 O44 C38 35.1(3) 1_555 1_555 1_555
C32 O44 H46 150.8(9) 1_555 1_555 1_555
H40 O44 C32 25.9(2) 1_555 1_555 1_555
H40 O44 O43 82.2(3) 1_555 1_555 1_555
H40 O44 C38 54.6(3) 1_555 1_555 1_555
H40 O44 H46 155.2(10) 1_555 1_555 1_555
H39 O44 H40 45.4(3) 1_555 1_555 1_555
H39 O44 C32 25.4(3) 1_555 1_555 1_555
H39 O44 O43 73.9(4) 1_555 1_555 1_555
H39 O44 C38 47.7(4) 1_555 1_555 1_555
H39 O44 H46 149.0(11) 1_555 1_555 1_555
N27 O44 H39 138.5(4) 3_655 1_555 1_555
N27 O44 H40 167.2(4) 3_655 1_555 1_555
N27 O44 C32 150.2(3) 3_655 1_555 1_555
N27 O44 O43 87.8(3) 3_655 1_555 1_555
N27 O44 C38 116.9(4) 3_655 1_555 1_555
N27 O44 H46 14.0(9) 3_655 1_555 1_555
N7 H45 O42 174.7(14) 3_555 1_555 1_555
C35 H45 N7 140.2(6) 1_555 1_555 3_555
C35 H45 O42 36.2(5) 1_555 1_555 1_555
O41 H45 C35 30.9(2) 1_555 1_555 1_555
O41 H45 N7 109.4(5) 1_555 1_555 3_555
O41 H45 O42 67.1(6) 1_555 1_555 1_555
C3 H45 O41 136.9(4) 3_555 1_555 1_555
C3 H45 C35 166.5(6) 3_555 1_555 1_555
C3 H45 N7 28.1(3) 3_555 1_555 3_555
C3 H45 O42 154.4(9) 3_555 1_555 1_555
H8 H45 C3 24.4(3) 3_555 1_555 3_555
H8 H45 O41 159.7(6) 3_555 1_555 1_555
H8 H45 C35 164.4(9) 3_555 1_555 1_555
H8 H45 N7 52.5(4) 3_555 1_555 3_555
H8 H45 O42 130.2(8) 3_555 1_555 1_555
C12 H45 H8 75.8(4) 3_555 1_555 3_555
C12 H45 C3 51.4(2) 3_555 1_555 3_555
C12 H45 O41 86.2(3) 3_555 1_555 1_555
C12 H45 C35 117.1(4) 3_555 1_555 1_555
C12 H45 N7 23.3(3) 3_555 1_555 3_555
C12 H45 O42 153.2(8) 3_555 1_555 1_555
H10 H45 C12 154.5(11) 1_555 1_555 3_555
H10 H45 H8 82.4(12) 1_555 1_555 3_555
H10 H45 C3 106.3(12) 1_555 1_555 3_555
H10 H45 O41 112.5(12) 1_555 1_555 1_555
H10 H45 C35 82.9(12) 1_555 1_555 1_555
H10 H45 N7 133.5(12) 1_555 1_555 3_555
H10 H45 O42 48.2(13) 1_555 1_555 1_555
H14 H45 H10 169.3(8) 3_555 1_555 1_555
H14 H45 C12 20.66(19) 3_555 1_555 3_555
H14 H45 H8 96.2(4) 3_555 1_555 3_555
H14 H45 C3 71.9(3) 3_555 1_555 3_555
H14 H45 O41 66.5(3) 3_555 1_555 1_555
H14 H45 C35 97.2(4) 3_555 1_555 1_555
H14 H45 N7 43.8(3) 3_555 1_555 3_555
H14 H45 O42 133.3(7) 3_555 1_555 1_555
N27 H46 O44 156.8(16) 3_655 1_555 1_555
C38 H46 N27 140.5(9) 1_555 1_555 3_655
C38 H46 O44 36.3(6) 1_555 1_555 1_555
O43 H46 C38 31.3(3) 1_555 1_555 1_555
O43 H46 N27 113.2(8) 1_555 1_555 3_655
O43 H46 O44 67.7(7) 1_555 1_555 1_555
C21 H46 O43 84.1(5) 3_655 1_555 1_555
C21 H46 C38 113.8(7) 3_655 1_555 1_555
C21 H46 N27 29.6(3) 3_655 1_555 3_655
C21 H46 O44 146.0(11) 3_655 1_555 1_555
H28 H46 C21 25.0(3) 3_655 1_555 3_655
H28 H46 O43 60.8(5) 3_655 1_555 1_555
H28 H46 C38 91.8(6) 3_655 1_555 1_555
H28 H46 N27 54.4(5) 3_655 1_555 3_655
H28 H46 O44 127.6(11) 3_655 1_555 1_555
C23 H46 H28 79.0(3) 3_655 1_555 3_655
C23 H46 C21 54.0(2) 3_655 1_555 3_655
C23 H46 O43 135.7(6) 3_655 1_555 1_555
C23 H46 C38 154.5(8) 3_655 1_555 1_555
C23 H46 N27 24.6(3) 3_655 1_555 3_655
C23 H46 O44 141.6(11) 3_655 1_555 1_555
H29 H46 C23 22.1(7) 3_655 1_555 3_655
H29 H46 H28 100.9(7) 3_655 1_555 3_655
H29 H46 C21 76.1(7) 3_655 1_555 3_655
H29 H46 O43 156.2(9) 3_655 1_555 1_555
H29 H46 C38 155.6(11) 3_655 1_555 1_555
H29 H46 N27 46.5(8) 3_655 1_555 3_655
H29 H46 O44 125.0(12) 3_655 1_555 1_555

loop_
_geom_bond_atom_site_label_1
_geom_bond_atom_site_label_2
_geom_bond_distance
_geom_bond_site_symmetry_1
_geom_bond_site_symmetry_2
C1 N4 1.324(8) 1_555 1_555
C1 C3 1.383(7) 1_555 1_555
C1 C2 1.492(7) 1_555 1_555
C1 C9 2.294(7) 1_555 1_555
C1 O5 2.339(9) 1_555 1_555
C1 N6 2.369(7) 1_555 1_555
C1 N7 2.459(7) 1_555 1_555
C1 C12 2.793(7) 1_555 1_555
C2 O5 1.241(7) 1_555 1_555
C2 N6 1.339(7) 1_555 1_555
C2 C1 1.492(7) 1_555 1_555
C2 N4 2.401(8) 1_555 1_555
C2 C3 2.604(7) 1_555 1_555
C3 H8 1.082(14) 1_555 1_555
C3 N7 1.338(7) 1_555 1_555
C3 C1 1.383(7) 1_555 1_555
C3 N4 2.260(7) 1_555 1_555
C3 C12 2.268(7) 1_555 1_555
C3 C9 2.535(7) 1_555 1_555
C3 C2 2.604(7) 1_555 1_555
C3 O5 2.955(10) 1_555 1_555
N4 C1 1.324(8) 1_555 1_555
N4 C9 1.324(8) 1_555 1_555
N4 C3 2.260(7) 1_555 1_555
N4 C2 2.401(8) 1_555 1_555
N4 C12 2.410(8) 1_555 1_555
N4 N6 2.627(8) 1_555 1_555
N4 N7 2.761(8) 1_555 1_555
O5 C2 1.241(7) 1_555 1_555
O5 N6 2.329(7) 1_555 1_555
O5 C1 2.339(9) 1_555 1_555
O5 N20 2.872(10) 1_555 1_555
O5 C3 2.955(10) 1_555 1_555
O5 C9 3.142(10) 1_555 3_545
O5 C12 3.173(9) 1_555 3_545
N6 H10 1.016(11) 1_555 1_555
N6 H11 1.028(9) 1_555 1_555
N6 C2 1.339(7) 1_555 1_555
N6 O5 2.329(7) 1_555 1_555
N6 C1 2.369(7) 1_555 1_555
N6 N4 2.627(8) 1_555 1_555
N6 O19 2.899(9) 1_555 1_555
N6 O42 3.065(9) 1_555 1_555
N7 C3 1.338(7) 1_555 1_555
N7 C12 1.350(7) 1_555 1_555
N7 C9 2.328(7) 1_555 1_555
N7 C1 2.459(7) 1_555 1_555
N7 O42 2.674(8) 1_555 3_545
N7 N4 2.761(8) 1_555 1_555
H8 C3 1.082(14) 1_555 1_555
H8 H13 2.37(5) 1_555 3_545
H8 H45 2.59(5) 1_555 3_545
C9 H13 1.093(10) 1_555 1_555
C9 N4 1.324(8) 1_555 1_555
C9 C12 1.389(7) 1_555 1_555
C9 C1 2.294(7) 1_555 1_555
C9 N7 2.328(7) 1_555 1_555
C9 C3 2.535(7) 1_555 1_555
C9 O5 3.142(10) 1_555 3_555
H10 N6 1.016(11) 1_555 1_555
H10 H11 1.73(4) 1_555 1_555
H10 H39 2.335(17) 1_555 2_564
H10 H45 2.824(14) 1_555 1_555
H10 H40 3.03(2) 1_555 2_565
H10 H22 3.15(3) 1_555 2_564
H11 N6 1.028(9) 1_555 1_555
H11 H10 1.73(4) 1_555 1_555
H11 H25 2.73(2) 1_555 1_555
H11 H37 2.74(2) 1_555 1_555
H11 H34 2.775(18) 1_555 2_564
H11 H40 2.855(17) 1_555 2_565
H11 H39 2.859(17) 1_555 2_564
H11 H33 3.091(18) 1_555 2_565
H11 H36 3.123(18) 1_555 2_565
H11 H37 3.12(2) 1_555 2_564
H11 H36 3.17(2) 1_555 1_555
C12 H14 1.081(10) 1_555 1_555
C12 N7 1.350(7) 1_555 1_555
C12 C9 1.389(7) 1_555 1_555
C12 C3 2.268(7) 1_555 1_555
C12 N4 2.410(8) 1_555 1_555
C12 C1 2.793(7) 1_555 1_555
C12 O5 3.173(9) 1_555 3_555
H13 C9 1.093(10) 1_555 1_555
H13 H14 2.33(4) 1_555 1_555
H13 H8 2.37(5) 1_555 3_555
H13 H28 2.41(4) 1_555 2_564
H14 C12 1.081(10) 1_555 1_555
H14 H13 2.33(4) 1_555 1_555
H14 H25 2.567(17) 1_555 3_555
H14 H26 2.58(3) 1_555 3_555
H14 H45 3.033(14) 1_555 3_545
C15 C18 1.380(7) 1_555 1_555
C15 C17 1.409(7) 1_555 1_555
C15 C16 1.495(8) 1_555 1_555
C15 N20 2.394(7) 1_555 1_555
C15 O19 2.412(9) 1_555 1_555
C15 C21 2.465(7) 1_555 1_555
C15 C23 2.505(7) 1_555 1_555
C15 N27 2.882(9) 1_555 1_555
C16 O19 1.247(7) 1_555 1_555
C16 N20 1.329(7) 1_555 1_555
C16 C15 1.495(8) 1_555 1_555
C16 C17 2.530(7) 1_555 1_555
C16 C18 2.579(7) 1_555 1_555
C17 H22 1.088(9) 1_555 1_555
C17 C21 1.391(8) 1_555 1_555
C17 C15 1.409(7) 1_555 1_555
C17 C18 2.291(7) 1_555 1_555
C17 N27 2.392(8) 1_555 1_555
C17 C16 2.530(7) 1_555 1_555
C17 C23 2.733(7) 1_555 1_555
C17 O19 2.909(9) 1_555 1_555
C18 H24 1.087(11) 1_555 1_555
C18 C15 1.380(7) 1_555 1_555
C18 C23 1.421(7) 1_555 1_555
C18 C17 2.291(7) 1_555 1_555
C18 N27 2.378(9) 1_555 1_555
C18 C16 2.579(7) 1_555 1_555
C18 C21 2.668(7) 1_555 1_555
C18 N20 2.919(7) 1_555 1_555
O19 C16 1.247(7) 1_555 1_555
O19 N20 2.244(7) 1_555 1_555
O19 C15 2.412(9) 1_555 1_555
O19 N6 2.899(9) 1_555 1_555
O19 C17 2.909(9) 1_555 1_555
N20 H25 1.015(10) 1_555 1_555
N20 H26 1.032(9) 1_555 1_555
N20 C16 1.329(7) 1_555 1_555
N20 O19 2.244(7) 1_555 1_555
N20 C15 2.394(7) 1_555 1_555
N20 O5 2.872(10) 1_555 1_555
N20 C18 2.919(7) 1_555 1_555
N20 O41 2.997(7) 1_555 1_545
C21 H28 1.085(13) 1_555 1_555
C21 N27 1.345(7) 1_555 1_555
C21 C17 1.391(8) 1_555 1_555
C21 C23 2.325(7) 1_555 1_555
C21 C15 2.465(7) 1_555 1_555
C21 C18 2.668(7) 1_555 1_555
H22 C17 1.088(9) 1_555 1_555
H22 H39 2.326(15) 1_555 1_555
H22 H28 2.40(3) 1_555 1_555
H22 H40 2.58(2) 1_555 1_555
H22 H10 3.15(3) 1_555 2_565
C23 H29 1.090(17) 1_555 1_555
C23 N27 1.357(8) 1_555 1_555
C23 C18 1.421(7) 1_555 1_555
C23 C21 2.325(7) 1_555 1_555
C23 C15 2.505(7) 1_555 1_555
C23 C17 2.733(7) 1_555 1_555
H24 C18 1.087(11) 1_555 1_555
H24 H26 2.15(3) 1_555 1_555
H24 H29 2.44(5) 1_555 1_555
H24 H34 2.612(14) 1_555 1_545
H24 H33 2.983(17) 1_555 1_545
H24 H25 3.00(2) 1_555 2_555
H24 H26 3.17(3) 1_555 2_555
H25 N20 1.015(10) 1_555 1_555
H25 H26 1.63(2) 1_555 1_555
H25 H14 2.567(17) 1_555 3_545
H25 H11 2.73(2) 1_555 1_555
H25 H34 2.770(15) 1_555 2_564
H25 H29 2.94(5) 1_555 2_554
H25 H24 3.00(2) 1_555 2_554
H25 H33 3.095(15) 1_555 2_565
H26 N20 1.032(9) 1_555 1_555
H26 H25 1.63(2) 1_555 1_555
H26 H24 2.15(3) 1_555 1_555
H26 H14 2.58(3) 1_555 3_545
H26 H24 3.17(3) 1_555 2_554
N27 C21 1.345(7) 1_555 1_555
N27 C23 1.357(8) 1_555 1_555
N27 C18 2.378(9) 1_555 1_555
N27 C17 2.392(8) 1_555 1_555
N27 O44 2.593(9) 1_555 3_645
N27 C15 2.882(9) 1_555 1_555
H28 C21 1.085(13) 1_555 1_555
H28 H22 2.40(3) 1_555 1_555
H28 H13 2.41(4) 1_555 2_565
H28 H46 2.525(16) 1_555 3_645
H29 C23 1.090(17) 1_555 1_555
H29 H24 2.44(5) 1_555 1_555
H29 H34 2.46(4) 1_555 1_545
H29 H46 2.89(4) 1_555 3_645
H29 H25 2.94(5) 1_555 2_555
C30 H34 1.091(11) 1_555 1_555
C30 H33 1.093(10) 1_555 1_555
C30 C31 1.513(8) 1_555 1_555
C30 C32 1.513(8) 1_555 1_555
C30 C38 2.483(7) 1_555 1_555
C30 C35 2.502(7) 1_555 1_555
C30 O43 2.837(9) 1_555 1_555
C30 O41 2.925(9) 1_555 1_555
C31 H37 1.094(10) 1_555 1_555
C31 H36 1.099(8) 1_555 1_555
C31 C35 1.500(7) 1_555 1_555
C31 C30 1.513(8) 1_555 1_555
C31 O42 2.344(7) 1_555 1_555
C31 C32 2.398(7) 1_555 1_555
C31 O41 2.489(8) 1_555 1_555
C32 H40 1.091(10) 1_555 1_555
C32 H39 1.093(10) 1_555 1_555
C32 C38 1.502(7) 1_555 1_555
C32 C30 1.513(8) 1_555 1_555
C32 O44 2.383(7) 1_555 1_555
C32 C31 2.398(7) 1_555 1_555
C32 O43 2.459(8) 1_555 1_555
H33 C30 1.093(10) 1_555 1_555
H33 H34 1.889(10) 1_555 1_555
H33 H36 2.09(3) 1_555 1_555
H33 H40 2.399(15) 1_555 1_555
H33 H39 2.882(16) 1_555 1_555
H33 H37 2.98(2) 1_555 1_555
H33 H24 2.983(17) 1_555 1_565
H33 H11 3.091(18) 1_555 2_564
H33 H25 3.095(15) 1_555 2_564
H34 C30 1.091(11) 1_555 1_555
H34 H33 1.889(10) 1_555 1_555
H34 H39 2.249(18) 1_555 1_555
H34 H29 2.46(4) 1_555 1_565
H34 H37 2.57(2) 1_555 1_555
H34 H24 2.612(14) 1_555 1_565
H34 H25 2.770(15) 1_555 2_565
H34 H11 2.775(18) 1_555 2_565
H34 H36 3.004(19) 1_555 1_555
H34 H40 3.101(13) 1_555 1_555
C35 O41 1.234(7) 1_555 1_555
C35 O42 1.346(7) 1_555 1_555
C35 C31 1.500(7) 1_555 1_555
C35 C30 2.502(7) 1_555 1_555
H36 C31 1.099(8) 1_555 1_555
H36 H37 1.940(12) 1_555 1_555
H36 H33 2.09(3) 1_555 1_555
H36 H40 2.48(3) 1_555 1_555
H36 H37 2.658(18) 1_555 2_564
H36 H34 3.004(19) 1_555 1_555
H36 H11 3.123(18) 1_555 2_564
H36 H11 3.17(2) 1_555 1_555
H37 C31 1.094(10) 1_555 1_555
H37 H36 1.940(12) 1_555 1_555
H37 H34 2.57(2) 1_555 1_555
H37 H36 2.658(18) 1_555 2_565
H37 H39 2.66(3) 1_555 1_555
H37 H11 2.74(2) 1_555 1_555
H37 H40 2.86(2) 1_555 1_555
H37 H33 2.98(2) 1_555 1_555
H37 H40 3.00(2) 1_555 2_565
H37 H11 3.12(2) 1_555 2_565
C38 O43 1.229(8) 1_555 1_555
C38 O44 1.333(8) 1_555 1_555
C38 C32 1.502(7) 1_555 1_555
C38 C30 2.483(7) 1_555 1_555
H39 C32 1.093(10) 1_555 1_555
H39 H40 1.930(12) 1_555 1_555
H39 H34 2.249(18) 1_555 1_555
H39 H22 2.326(15) 1_555 1_555
H39 H10 2.335(17) 1_555 2_565
H39 H37 2.66(3) 1_555 1_555
H39 H11 2.859(17) 1_555 2_565
H39 H33 2.882(16) 1_555 1_555
H40 C32 1.091(10) 1_555 1_555
H40 H39 1.930(12) 1_555 1_555
H40 H33 2.399(15) 1_555 1_555
H40 H36 2.48(3) 1_555 1_555
H40 H22 2.58(2) 1_555 1_555
H40 H11 2.855(17) 1_555 2_564
H40 H37 2.86(2) 1_555 1_555
H40 H37 3.00(2) 1_555 2_564
H40 H10 3.03(2) 1_555 2_564
H40 H34 3.101(13) 1_555 1_555
O41 C35 1.234(7) 1_555 1_555
O41 O42 2.214(9) 1_555 1_555
O41 C31 2.489(8) 1_555 1_555
O41 C30 2.925(9) 1_555 1_555
O41 N20 2.997(7) 1_555 1_565
O42 H45 1.044(11) 1_555 1_555
O42 C35 1.346(7) 1_555 1_555
O42 O41 2.214(9) 1_555 1_555
O42 C31 2.344(7) 1_555 1_555
O42 N7 2.674(8) 1_555 3_555
O42 N6 3.065(9) 1_555 1_555
O43 C38 1.229(8) 1_555 1_555
O43 O44 2.191(9) 1_555 1_555
O43 C32 2.459(8) 1_555 1_555
O43 C30 2.837(9) 1_555 1_555
O44 H46 1.051(10) 1_555 1_555
O44 C38 1.333(8) 1_555 1_555
O44 O43 2.191(9) 1_555 1_555
O44 C32 2.383(7) 1_555 1_555
O44 N27 2.593(9) 1_555 3_655
H45 O42 1.044(11) 1_555 1_555
H45 H8 2.59(5) 1_555 3_555
H45 H10 2.824(14) 1_555 1_555
H45 H14 3.033(14) 1_555 3_555
H46 O44 1.051(10) 1_555 1_555
H46 H28 2.525(16) 1_555 3_655
H46 H29 2.89(4) 1_555 3_655
